data_7127869
loop_
_publ_author_name
'Sun, Qiao-Qiao'
'Li, Qian'
'Li, Hai-Yang'
'Zhang, Miao-Miao'
'Sun, Meng-En'
'Li, Si'
'Quan, Zewei'
'Zang, Shuang-Quan'

_publ_section_title
;
 Thermochromism and piezochromism of an atomically precise high-nuclearity
 silver sulfide nanocluster.
;
_journal_issue 19
_journal_name_full 'Chemical communications (Cambridge, England)'
_journal_page_first 2372
_journal_page_last 2375
_journal_paper_doi 10.1039/d0cc07085h
_journal_volume 57
_journal_year 2021
_chemical_formula_moiety 'C378 H300 Ag50 F36 P12 S43, 4(C5 H10 N2 O)'
_chemical_formula_sum 'C398 H340 Ag50 F36 N8 O4 P12 S43'
_chemical_formula_weight 13126.48
_space_group_crystal_system monoclinic
_space_group_IT_number 14
_space_group_name_Hall '-P 2yn'
_space_group_name_H-M_alt 'P 1 21/n 1'
_atom_sites_solution_hydrogens mixed
_audit_creation_date 2020-04-08
_audit_creation_method
;
Olex2 1.2
(compiled 2018.05.29 svn.r3508 for OlexSys, GUI svn.r5506)
;
_audit_update_record
;
2020-05-02 deposited with the CCDC.	2021-01-27 downloaded from the CCDC.
;
_cell_angle_alpha 90
_cell_angle_beta 95.3490(10)
_cell_angle_gamma 90
_cell_formula_units_Z 2
_cell_length_a 30.0586(2)
_cell_length_b 24.3044(2)
_cell_length_c 33.3509(2)
_cell_measurement_reflns_used 60760
_cell_measurement_temperature 150.00(10)
_cell_measurement_theta_max 73.8320
_cell_measurement_theta_min 2.6860
_cell_volume 24258.6(3)
_computing_cell_refinement 'CrysAlisPro 1.171.39.27b (Rigaku OD, 2015)'
_computing_data_collection 'CrysAlisPro 1.171.39.27b (Rigaku OD, 2015)'
_computing_data_reduction 'CrysAlisPro 1.171.39.27b (Rigaku OD, 2015)'
_computing_molecular_graphics 'Olex2 (Dolomanov et al., 2009)'
_computing_publication_material 'Olex2 (Dolomanov et al., 2009)'
_computing_structure_refinement 'ShelXL (Sheldrick, 2015)'
_computing_structure_solution 'ShelXT (Sheldrick, 2015)'
_diffrn_ambient_environment N~2~
_diffrn_ambient_temperature 150.00(10)
_diffrn_detector 'CCD plate'
_diffrn_measured_fraction_theta_full 0.997
_diffrn_measured_fraction_theta_max 0.997
_diffrn_measurement_details
;
List of Runs (angles in degrees, time in seconds):

  # Type    Start    End  Width  t~exp~   \w     \q     \k     \f   Frames
#--------------------------------------------------------------------------
  1  \w    -83.00 -56.00   0.25    0.25    --    0.00 -38.00-150.00  108
  2  \w    -12.00  41.00   0.25    0.25    --    0.00  82.00 120.00  212
  3  \w    -40.00  17.00   0.25    0.25    --    0.00 -38.00  30.00  228
  4  \w    -72.00 -47.00   0.25    0.25    --    0.00 -38.00  30.00  100
  5  \w    -89.00  12.00   0.25    0.25    --    0.00 -38.00 -60.00  404
  6  \w     67.00 115.00   0.25    2.00    --   95.20 -15.00 -30.00  192
  7  \w     11.00  48.00   0.25    2.00    --   95.20 -15.00 -30.00  148
  8  \w     65.00 104.00   0.25    2.00    --   95.20 -45.00 -30.00  156
  9  \w     68.00  99.00   0.25    2.00    --   95.20  77.00   0.00  124
 10  \w      6.00 115.00   0.25    2.00    --   95.20 -30.00 -30.00  436
 11  \w    128.00 178.00   0.25    2.00    --   95.20  77.00   0.00  200
 12  \w      7.00 127.00   0.25    2.00    --   95.20 -82.00 -60.00  480
 13  \w      7.00  54.00   0.25    2.00    --   95.20 -61.00-120.00  188
 14  \w     21.00  49.00   0.25    2.00    --   95.20 -45.00 -30.00  112
 15  \w     86.00 173.00   0.25    2.00    --   95.20  77.00 -60.00  348
;
_diffrn_measurement_device 'four-circle diffractometer'
_diffrn_measurement_device_type 'XtaLAB AFC12 (RINC): Kappa single'
_diffrn_measurement_method '\w scans'
_diffrn_orient_matrix_type 'CrysAlisPro convention (1999,Acta A55,543-557)'
_diffrn_orient_matrix_UB_11 0.0182582000
_diffrn_orient_matrix_UB_12 0.0592396000
_diffrn_orient_matrix_UB_13 0.0009447000
_diffrn_orient_matrix_UB_21 0.0064313000
_diffrn_orient_matrix_UB_22 -0.0021547000
_diffrn_orient_matrix_UB_23 0.0463584000
_diffrn_orient_matrix_UB_31 0.0476851000
_diffrn_orient_matrix_UB_32 -0.0224302000
_diffrn_orient_matrix_UB_33 -0.0019480000
_diffrn_radiation_monochromator graphite
_diffrn_radiation_probe x-ray
_diffrn_radiation_type CuK\a
_diffrn_radiation_wavelength 1.54184
_diffrn_reflns_av_R_equivalents 0.0483
_diffrn_reflns_av_unetI/netI 0.0452
_diffrn_reflns_Laue_measured_fraction_full 0.997
_diffrn_reflns_Laue_measured_fraction_max 0.997
_diffrn_reflns_limit_h_max 35
_diffrn_reflns_limit_h_min -35
_diffrn_reflns_limit_k_max 28
_diffrn_reflns_limit_k_min -28
_diffrn_reflns_limit_l_max 39
_diffrn_reflns_limit_l_min -39
_diffrn_reflns_number 141346
_diffrn_reflns_point_group_measured_fraction_full 0.997
_diffrn_reflns_point_group_measured_fraction_max 0.997
_diffrn_reflns_theta_full 66.499
_diffrn_reflns_theta_max 66.499
_diffrn_reflns_theta_min 2.342
_diffrn_source 'fine-focus sealed X-ray tube'
_diffrn_source_type 'Enhance (Cu) X-ray Source'
_exptl_absorpt_coefficient_mu 18.359
_exptl_absorpt_correction_T_max 1.00000
_exptl_absorpt_correction_T_min 0.27161
_exptl_absorpt_correction_type multi-scan
_exptl_absorpt_process_details
;
CrysAlisPro 1.171.39.27b (Rigaku Oxford Diffraction, 2015)
Empirical absorption correction using spherical harmonics,
 implemented in SCALE3 ABSPACK scaling algorithm.
;
_exptl_crystal_colour red
_exptl_crystal_colour_primary red
_exptl_crystal_density_diffrn 1.797
_exptl_crystal_description needle
_exptl_crystal_F_000 12716
_exptl_crystal_size_max 0.12
_exptl_crystal_size_mid 0.11
_exptl_crystal_size_min 0.1
_refine_diff_density_max 3.191
_refine_diff_density_min -2.828
_refine_diff_density_rms 0.157
_refine_ls_extinction_method none
_refine_ls_goodness_of_fit_ref 1.048
_refine_ls_hydrogen_treatment constr
_refine_ls_matrix_type full
_refine_ls_number_parameters 2923
_refine_ls_number_reflns 42631
_refine_ls_number_restraints 812
_refine_ls_restrained_S_all 1.057
_refine_ls_R_factor_all 0.0784
_refine_ls_R_factor_gt 0.0667
_refine_ls_shift/su_max 0.001
_refine_ls_shift/su_mean 0.000
_refine_ls_structure_factor_coef Fsqd
_refine_ls_weighting_details 'w=1/[\s^2^(Fo^2^)+(0.0915P)^2^+171.4847P] where P=(Fo^2^+2Fc^2^)/3'
_refine_ls_weighting_scheme calc
_refine_ls_wR_factor_gt 0.1780
_refine_ls_wR_factor_ref 0.1869
_reflns_Friedel_coverage 0.000
_reflns_number_gt 34584
_reflns_number_total 42631
_reflns_threshold_expression 'I > 2\s(I)'
_cod_data_source_file d0cc07085h2.cif
_cod_data_source_block 20190823d5_2_150_00-1
_cod_depositor_comments 'Adding full bibliography for 7127868--7127870.cif.'
_cod_database_code 7127869
_shelx_shelxl_version_number 2016/6
_shelx_space_group_comment
;
The symmetry employed for this shelxl refinement is uniquely defined
by the following loop, which should always be used as a source of
symmetry information in preference to the above space-group names.
They are only intended as comments.
;
_shelx_estimated_absorpt_t_max 0.261
_shelx_estimated_absorpt_t_min 0.217
_reflns_odcompleteness_completeness 97.14
_reflns_odcompleteness_iscentric 1
_reflns_odcompleteness_theta 74.04
_olex2_refinement_description
;
1. Fixed Uiso
 At 1.2 times of:
  All C(H) groups, All C(H,H) groups, All C(H,H,H,H) groups
 At 1.5 times of:
  All C(H,H,H) groups
2. Restrained distances
 C89-C29 = C89-C2AA
 1.39 with sigma of 0.01
 C93-C90 = C93-C075 = C40-C075 = C80-C40 = C80-C67 = C90-C67
 1.39 with sigma of 0.01
 C71-C66 = C69-C66 = C69-C63 = C63-C4AA = C60-C4AA = C71-C60
 1.39 with sigma of 0.01
 C06O-C05T = C06X-C05T = C06X-C06R = C07B-C06R = C07O-C07B = C07O-C06O
 1.39 with sigma of 0.01
 C5AA-C067 = C5AA-C33 = C42-C33 = C42-C032
 1.39 with sigma of 0.01
 C0AA-C082 = C082-C04W = C0AA-C07F = C07F-C06U = C06U-C06L
 1.39 with sigma of 0.01
 C65-C64 = C65-C24 = C7AA-C04J = C8AA-C04J = C9AA-C8AA = C24-C1BA = C7AA-C70 =
 C64-C0BA = C9AA-C01X = C1BA-C01X = C0BA-C01X = C70-C01X
 1.39 with sigma of 0.01
 C39-C02O
 1.39 with sigma of 0.01
 N16-C19
 1.45 with sigma of 0.02
 N43-C76
 1.45 with sigma of 0.02
 N43-C2BA = N43-C12 = C56-C2BA = N16-C56 = N16-C12
 1.45 with sigma of 0.01
 O5-C12
 1.2 with sigma of 0.01
 C17-N4BA = C7-N4BA = C7-N1 = C3BA-N1 = C17-C3BA
 1.45 with sigma of 0.01
 O0AA-C7
 1.2 with sigma of 0.02
 N4BA-C4 = N1-C15
 1.45 with sigma of 0.01
3. Restrained planarity
 C40, C67, C075, C80, C90, C93
 with sigma of 0.1
 F17, C03K, C04O, C36, C58, C62, C74
 with sigma of 0.1
 C05C, C05L, C07M, C30, C54, C065
 with sigma of 0.1
 C05T, C06O, C06R, C06X, C07B, C07O
 with sigma of 0.1
 F19, C03K, C04O, C06Q, C06S, C07R, C084
 with sigma of 0.1
 C02O, C5, C23, C27, C35, C39
 with sigma of 0.1
4. Rigid bond restraints
 F16, C076
 with sigma for 1-2 distances of 0.01 and sigma for 1-3 distances of 0.01
 C5AA, C067
 with sigma for 1-2 distances of 0.01 and sigma for 1-3 distances of 0.01
5. Uiso/Uaniso restraints and constraints
P6 \\sim C4AA \\sim C60 \\sim C63 \\sim C66 \\sim C69 \\sim C71: within 2A with
sigma of 0.01 and sigma for terminal atoms of 0.01
P1 \\sim C0AA \\sim C04W \\sim C06L \\sim C06U \\sim C07F \\sim C082: within 2A
with sigma of 0.01 and sigma for terminal atoms of 0.01
C2BA \\sim O5 \\sim C12 \\sim N16 \\sim N43 \\sim C56 \\sim C76 \\sim C19:
within 2A with sigma of 0.01 and sigma for terminal atoms of 0.01
O0AA \\sim N1 \\sim C3BA \\sim C7 \\sim C15 \\sim C17 \\sim N4BA \\sim C4:
within 2A with sigma of 0.01 and sigma for terminal atoms of 0.02
Uanis(Ag0A) \\sim Ueq: with sigma of 0.001 and sigma for terminal atoms of 0.002
Uanis(Ag5A) \\sim Ueq: with sigma of 0.005 and sigma for terminal atoms of 0.01
Uanis(F19) \\sim Ueq, Uanis(F9) \\sim Ueq, Uanis(F14) \\sim Ueq: with sigma of
0.01 and sigma for terminal atoms of 0.02
Uanis(C78) \\sim Ueq: with sigma of 0.01 and sigma for terminal atoms of 0.02
Uanis(C5AA) \\sim Ueq, Uanis(C33) \\sim Ueq, Uanis(C42) \\sim Ueq, Uanis(F20)
\\sim Ueq: with sigma of 0.01 and sigma for terminal atoms of 0.02
Uanis(C076) \\sim Ueq, Uanis(C07K) \\sim Ueq, Uanis(C06F) \\sim Ueq,
Uanis(C05Z) \\sim Ueq, Uanis(F16) \\sim Ueq: with sigma of 0.01 and sigma for
terminal atoms of 0.02
Uanis(C30) \\sim Ueq: with sigma of 0.01 and sigma for terminal atoms of 0.02
Uanis(F19) \\sim Ueq, Uanis(C084) \\sim Ueq, Uanis(C06S) \\sim Ueq, Uanis(C06Q)
\\sim Ueq, Uanis(F17) \\sim Ueq: with sigma of 0.02 and sigma for terminal
atoms of 0.04
Uanis(C90) \\sim Ueq, Uanis(C065) \\sim Ueq, Uanis(C93) \\sim Ueq, Uanis(C05C)
\\sim Ueq: with sigma of 0.01 and sigma for terminal atoms of 0.02
Uanis(C71) \\sim Ueq, Uanis(C07O) \\sim Ueq, Uanis(C66) \\sim Ueq, Uanis(C69)
\\sim Ueq, Uanis(C06R) \\sim Ueq, Uanis(C07B) \\sim Ueq, Uanis(C60) \\sim Ueq,
Uanis(C4AA) \\sim Ueq, Uanis(C06X) \\sim Ueq, Uanis(C63) \\sim Ueq, Uanis(C06O)
\\sim Ueq, Uanis(C05T) \\sim Ueq: with sigma of 0.01 and sigma for terminal
atoms of 0.02
Uanis(C48) \\sim Ueq, Uanis(C27) \\sim Ueq, Uanis(C43) \\sim Ueq: with sigma of
0.01 and sigma for terminal atoms of 0.02
Uanis(C5) \\sim Ueq: with sigma of 0.01 and sigma for terminal atoms of 0.02
Uanis(C04O) \\sim Ueq, Uanis(C73) \\sim Ueq, Uanis(C03K) \\sim Ueq, Uanis(C78)
\\sim Ueq, Uanis(C62) \\sim Ueq, Uanis(C06Q) \\sim Ueq, Uanis(C36) \\sim Ueq,
Uanis(C084) \\sim Ueq, Uanis(C74) \\sim Ueq, Uanis(C07R) \\sim Ueq, Uanis(C06S)
\\sim Ueq, Uanis(C58) \\sim Ueq: with sigma of 0.01 and sigma for terminal
atoms of 0.02
Uanis(Ag3C) \\sim Ueq, Uanis(F9) \\sim Ueq, Uanis(F14) \\sim Ueq, Uanis(F15)
\\sim Ueq, Uanis(C03X) \\sim Ueq, Uanis(C05B) \\sim Ueq, Uanis(C05F) \\sim Ueq,
Uanis(C05K) \\sim Ueq, Uanis(C05N) \\sim Ueq, Uanis(C05R) \\sim Ueq,
Uanis(C05X) \\sim Ueq, Uanis(C06A) \\sim Ueq, Uanis(C06D) \\sim Ueq,
Uanis(C06N) \\sim Ueq, Uanis(C06Z) \\sim Ueq, Uanis(C062) \\sim Ueq,
Uanis(C063) \\sim Ueq, Uanis(C066) \\sim Ueq, Uanis(C068) \\sim Ueq,
Uanis(C077) \\sim Ueq, Uanis(C082) \\sim Ueq, Uanis(C0AA) \\sim Ueq: with sigma
of 0.01 and sigma for terminal atoms of 0.02
Uanis(C24) \\sim Ueq, Uanis(C1BA) \\sim Ueq, Uanis(C65) \\sim Ueq: with sigma
of 0.01 and sigma for terminal atoms of 0.02
Uanis(F21) \\sim Ueq, Uanis(F9) \\sim Ueq, Uanis(F14) \\sim Ueq, Uanis(F16)
\\sim Ueq, Uanis(C05J) \\sim Ueq, Uanis(C06K) \\sim Ueq: with sigma of 0.01 and
sigma for terminal atoms of 0.02
Uanis(C067) \\sim Ueq, Uanis(C05I) \\sim Ueq: with sigma of 0.01 and sigma for
terminal atoms of 0.02
Uanis(F9) \\sim Ueq, Uanis(F14) \\sim Ueq, Uanis(F16) \\sim Ueq: with sigma of
0.005 and sigma for terminal atoms of 0.01
Uanis(C2BA) \\sim Ueq, Uanis(O5) \\sim Ueq, Uanis(C12) \\sim Ueq, Uanis(N16)
\\sim Ueq, Uanis(N43) \\sim Ueq, Uanis(C19) \\sim Ueq, Uanis(C56) \\sim Ueq,
Uanis(C76) \\sim Ueq: with sigma of 0.01 and sigma for terminal atoms of 0.02
Uanis(N1) \\sim Ueq, Uanis(N4BA) \\sim Ueq, Uanis(C17) \\sim Ueq, Uanis(C3BA)
\\sim Ueq: with sigma of 0.01 and sigma for terminal atoms of 0.02
Uanis(O0AA) \\sim Ueq, Uanis(N1) \\sim Ueq, Uanis(C3BA) \\sim Ueq, Uanis(C7)
\\sim Ueq, Uanis(C15) \\sim Ueq, Uanis(C17) \\sim Ueq, Uanis(N4BA) \\sim Ueq,
Uanis(C4) \\sim Ueq: with sigma of 0.01 and sigma for terminal atoms of 0.02
Uanis(Ag4A) = Uanis(Ag4B)
Uanis(Ag35) = Uanis(Ag19)
6. Others
 Sof(Ag2B)=0.9*(1-FVAR(2))
 Sof(Ag2A)=0.9*FVAR(2)
 Sof(Ag1B)=1-FVAR(2)
 Sof(Ag1A)=FVAR(2)
 Sof(Ag1)=1-FVAR(3)
 Sof(Ag20)=FVAR(3)
 Sof(Ag3B)=0.9*(1-FVAR(5))
 Sof(Ag3A)=0.9*FVAR(5)
 Sof(Ag4B)=1-FVAR(5)
 Sof(Ag4A)=FVAR(5)
 Sof(Ag35)=1-FVAR(6)
 Sof(Ag19)=FVAR(6)
 Sof(Ag0A)=Sof(Ag5A)=1-FVAR(7)
 Sof(Ag7)=Sof(Ag23)=FVAR(7)
 Sof(F19)=Sof(C06Q)=Sof(H06Q)=Sof(C06S)=Sof(H06S)=Sof(C07R)=Sof(C73)=Sof(H73)=
 Sof(C78)=Sof(C084)=Sof(H084)=1-FVAR(8)
 Sof(F17)=Sof(C03K)=Sof(C04O)=Sof(H04O)=Sof(C36)=Sof(H36)=Sof(C58)=Sof(H58)=
 Sof(C62)=Sof(H62)=Sof(C74)=FVAR(8)
 Sof(C1AA)=Sof(H1AA)=Sof(C2AA)=Sof(H2AA)=Sof(C3AA)=Sof(H3AA)=Sof(C29)=Sof(H29)=
 Sof(C89)=Sof(H89)=1-FVAR(9)
 Sof(C06T)=Sof(H06T)=Sof(C06W)=Sof(H06W)=Sof(C07E)=Sof(H07E)=Sof(C07G)=
 Sof(H07G)=Sof(C059)=Sof(H059)=FVAR(9)
 Sof(P6)=Sof(C40)=Sof(H40)=Sof(H04V)=Sof(H04W)=Sof(C67)=Sof(C69)=Sof(H69)=
 Sof(C63)=Sof(H63)=Sof(C4AA)=Sof(C60)=Sof(H60)=Sof(C71)=Sof(H71)=Sof(C66)=
 Sof(H66)=Sof(C075)=Sof(H075)=Sof(C80)=Sof(H80)=Sof(C90)=Sof(H90)=Sof(C93)=
 Sof(H93)=1-FVAR(10)
 Sof(P7)=Sof(C05C)=Sof(H05C)=Sof(C05L)=Sof(C05T)=Sof(C06O)=Sof(H06O)=Sof(C06R)=
 Sof(H06R)=Sof(C06X)=Sof(H06X)=Sof(C07B)=Sof(H07B)=Sof(C07M)=Sof(H07M)=
 Sof(C07O)=Sof(H07O)=Sof(C30)=Sof(H30)=Sof(H04M)=Sof(H04U)=Sof(C54)=Sof(H54)=
 Sof(C065)=Sof(H065)=FVAR(10)
 Sof(F20)=Sof(C5AA)=Sof(H05E)=Sof(C33)=Sof(H33)=Sof(C42)=Sof(H42)=Sof(C067)=
 Sof(H067)=1-FVAR(11)
 Sof(F15)=Sof(H05I)=Sof(C06A)=Sof(H06A)=Sof(C06Y)=Sof(H06Y)=Sof(C077)=Sof(C95)=
 Sof(H95)=FVAR(11)
 Sof(C6AA)=Sof(H6AA)=Sof(C11)=Sof(H11)=Sof(C5BA)=Sof(H5BA)=Sof(C43)=Sof(H43)=
 Sof(C48)=Sof(H48)=1-FVAR(12)
 Sof(C5)=Sof(H5)=Sof(C23)=Sof(H23)=Sof(C27)=Sof(H27)=Sof(C35)=Sof(H35)=
 Sof(C39)=Sof(H39)=FVAR(12)
 Sof(F21)=Sof(C1BA)=Sof(H1BA)=Sof(C24)=Sof(H24)=Sof(C65)=Sof(C64)=Sof(H64)=
 Sof(C0BA)=Sof(H0BA)=1-FVAR(13)
 Sof(F11)=Sof(C04J)=Sof(C7AA)=Sof(H7AA)=Sof(C8AA)=Sof(H8AA)=Sof(C9AA)=
 Sof(H9AA)=Sof(C70)=Sof(H70)=FVAR(13)
 Fixed Sof: Ag2C(0.1) Ag3C(0.1) S15(0.5)
7.a Riding coordinates:
 C4(H4A,H4B,H4C), C15(H15A,H15B,H15C)
7.b Secondary CH2 refined with riding coordinates:
 C03G(H03A,H03E), C04H(H04B,H04E), C04M(H04H,H04J), C05E(H05A,H05D), C024(H02C,
 H02G), C031(H03G,H03K), C048(H04K,H04L), C049(H04V,H04W), C049(H04M,H04U),
 C056(H05L,H05O), C56(H56A,H56B), C2BA(H2BA,H2BB), C3BA(H3BA,H3BB), C17(H17A,
 H17B)
7.c Aromatic/amide H refined with riding coordinates:
 C0AA(H0AA), C1AA(H1AA), C1BA(H1BA), C24(H24), C64(H64), C0BA(H0BA),
 C02A(H02A), C2AA(H2AA), C02B(H02B), C02D(H02D), C02E(H02E), C02F(H02F),
 C02H(H02H), C02K(H02K), C02N(H02N), C02P(H02P), C02T(H02T), C02V(H02V),
 C02W(H02W), C02Y(H02Y), C3AA(H3AA), C03B(H03B), C03C(H03C), C03D(H03D),
 C03F(H03F), C03H(H03H), C03I(H03I), C03J(H03J), C03L(H03L), C03M(H03M),
 C03N(H03N), C03O(H03O), C03Q(H03Q), C03R(H03R), C03S(H03S), C03T(H03T),
 C03U(H03U), C03V(H03V), C03W(H03W), C03X(H03X), C03Y(H03Y), C04A(H04A),
 C04C(H04C), C04D(H04D), C04F(H04F), C04G(H04G), C04I(H04I), C04N(H04N),
 C04O(H04O), C04P(H04P), C04Q(H04Q), C04R(H04R), C04S(H04S), C04T(H04T),
 C04X(H04X), C04Y(H04Y), C04Z(H04Z), C5(H5), C05B(H05B), C05C(H05C), C05F(H05F),
  C05G(H05G), C05H(H05H), C05I(H05E), C05I(H05I), C05J(H05J), C05K(H05K),
 C05M(H05M), C05N(H05N), C05P(H05P), C05Q(H05Q), C05U(H05U), C05V(H05V),
 C05X(H05X), C05Z(H05Z), C06A(H06A), C6AA(H6AA), C06B(H06B), C06D(H06D),
 C06F(H06F), C06K(H06K), C06L(H06L), C06N(H06N), C06O(H06O), C06Q(H06Q),
 C06R(H06R), C06S(H06S), C06T(H06T), C06U(H06U), C06W(H06W), C06X(H06X),
 C06Y(H06Y), C06Z(H06Z), C7AA(H7AA), C07B(H07B), C07E(H07E), C07F(H07F),
 C07G(H07G), C07K(H07K), C07M(H07M), C07O(H07O), C8AA(H8AA), C9AA(H9AA),
 C11(H11), C5BA(H5BA), C23(H23), C023(H023), C27(H27), C028(H028), C29(H29),
 C30(H30), C030(H030), C033(H033), C33(H33), C35(H35), C036(H036), C36(H36),
 C037(H037), C39(H39), C40(H40), C040(H040), C041(H041), C042(H042), C42(H42),
 C43(H43), C044(H044), C045(H045), C047(H047), C48(H48), C050(H050), C051(H051),
  C052(H052), C053(H053), C054(H054), C54(H54), C057(H057), C058(H058),
 C58(H58), C059(H059), C060(H060), C061(H061), C062(H062), C62(H62), C063(H063),
  C064(H064), C065(H065), C066(H066), C067(H067), C068(H068), C69(H69),
 C63(H63), C60(H60), C71(H71), C66(H66), C70(H70), C73(H73), C075(H075),
 C80(H80), C082(H082), C084(H084), C89(H89), C90(H90), C93(H93), C95(H95)
7.d Fitted hexagon refined as free rotating group:
 C01X(C1BA,C24,C65,C64,C0BA), C69(C63,C4AA,C60,C71,C66)
7.e Idealised Me refined as rotating group:
 C19(H19A,H19B,H19C), C76(H76A,H76B,H76C)
;
_olex2_submission_special_instructions 'No special instructions were received'
_oxdiff_exptl_absorpt_empirical_details
;
Empirical correction (ABSPACK) includes:
- Absorption correction using spherical harmonics
- Frame scaling
;
_oxdiff_exptl_absorpt_empirical_full_max 2.380
_oxdiff_exptl_absorpt_empirical_full_min 0.638

loop_
_space_group_symop_operation_xyz
'x, y, z'
'-x+1/2, y+1/2, -z+1/2'
'-x, -y, -z'
'x-1/2, -y-1/2, z-1/2'

loop_
_atom_site_label
_atom_site_type_symbol
_atom_site_fract_x
_atom_site_fract_y
_atom_site_fract_z
_atom_site_U_iso_or_equiv
_atom_site_adp_type
_atom_site_occupancy
_atom_site_site_symmetry_order
_atom_site_calc_flag
_atom_site_refinement_flags_posn
_atom_site_refinement_flags_adp
_atom_site_refinement_flags_occupancy
_atom_site_disorder_assembly
_atom_site_disorder_group
Ag0A Ag 0.4492(3) 0.6105(4) 0.6402(3) 0.052(2) Uani 0.088(2) 1 d . U P A 2
Ag1 Ag 0.52650(12) 0.55048(16) 0.75063(10) 0.0555(14) Uani 0.230(3) 1 d . . P A 2
Ag1A Ag 0.47180(3) 0.51348(3) 0.69086(2) 0.0440(3) Uani 0.823(2) 1 d . . P A 1
Ag1B Ag 0.48142(13) 0.46590(19) 0.68576(10) 0.0544(15) Uani 0.177(2) 1 d . . P A 2
Ag2A Ag 0.44938(6) 0.60796(8) 0.50314(4) 0.0621(6) Uani 0.476(2) 1 d . . P A 1
Ag2B Ag 0.47503(5) 0.56186(7) 0.52494(4) 0.0503(5) Uani 0.424(2) 1 d . . P A 2
Ag2C Ag 0.5405(3) 0.4267(3) 0.5103(2) 0.0553(17) Uani 0.1 1 d . . P A 3
Ag3 Ag 0.61931(2) 0.33084(3) 0.62950(2) 0.04633(15) Uani 1 1 d . . . . .
Ag3A Ag 0.52782(4) 0.45335(5) 0.56110(3) 0.0742(4) Uani 0.783(2) 1 d . . P A 1
Ag3B Ag 0.45324(14) 0.58915(18) 0.40891(13) 0.0313(15) Uani 0.117(2) 1 d . . P A 2
Ag3C Ag 0.4968(2) 0.5148(4) 0.5578(3) 0.078(2) Uani 0.1 1 d . U P A 3
Ag4 Ag 0.51758(2) 0.33984(3) 0.73232(2) 0.05456(18) Uani 1 1 d . . . . .
Ag4A Ag 0.39596(3) 0.69799(4) 0.48444(3) 0.0630(3) Uani 0.8658(15) 1 d . . P A 1
Ag4B Ag 0.41002(17) 0.6861(2) 0.5332(2) 0.0630(3) Uani 0.1342(15) 1 d . . P A 2
Ag5 Ag 0.34308(3) 0.74777(3) 0.60388(2) 0.05988(19) Uani 1 1 d . . . . .
Ag5A Ag 0.5333(4) 0.2603(6) 0.5182(3) 0.082(4) Uani 0.088(2) 1 d . U P A 2
Ag6 Ag 0.54906(2) 0.59327(3) 0.39298(2) 0.05804(18) Uani 1 1 d . . . . .
Ag7 Ag 0.48908(3) 0.70940(4) 0.47233(2) 0.0528(3) Uani 0.912(2) 1 d . . P A 1
Ag8 Ag 0.47426(3) 0.71402(3) 0.70376(2) 0.0685(2) Uani 1 1 d . . . . .
Ag9 Ag 0.33469(3) 0.62178(4) 0.54153(2) 0.0633(2) Uani 1 1 d . . . . .
Ag10 Ag 0.63705(3) 0.42657(3) 0.54779(2) 0.06177(19) Uani 1 1 d . . . . .
Ag11 Ag 0.29885(2) 0.74013(3) 0.46383(2) 0.04352(14) Uani 1 1 d . . . . .
Ag12 Ag 0.42912(3) 0.44118(3) 0.49496(2) 0.06201(19) Uani 1 1 d . . . . .
Ag13 Ag 0.59985(3) 0.50398(3) 0.62110(3) 0.06255(19) Uani 1 1 d . . . . .
Ag14 Ag 0.52135(3) 0.28685(4) 0.61550(2) 0.0659(2) Uani 1 1 d . . . . .
Ag15 Ag 0.53594(3) 0.65647(3) 0.57714(3) 0.0704(2) Uani 1 1 d . . . . .
Ag16 Ag 0.55693(3) 0.58739(3) 0.67700(3) 0.0677(2) Uani 1 1 d . . . . .
Ag17 Ag 0.60380(3) 0.46858(4) 0.41939(2) 0.0686(2) Uani 1 1 d . . . . .
Ag18 Ag 0.49085(3) 0.55505(3) 0.60789(3) 0.0702(2) Uani 1 1 d . . . . .
Ag19 Ag 0.44581(4) 0.72162(4) 0.59692(3) 0.0682(3) Uani 0.939(2) 1 d . . P A 1
Ag20 Ag 0.54200(3) 0.51486(5) 0.76713(3) 0.0506(4) Uani 0.770(3) 1 d . . P A 1
Ag22 Ag 0.57394(4) 0.41607(4) 0.67625(2) 0.0846(3) Uani 1 1 d . . . . .
Ag23 Ag 0.41915(5) 0.61299(4) 0.64575(2) 0.0722(4) Uani 0.912(2) 1 d . . P A 1
Ag25 Ag 0.60919(2) 0.19972(3) 0.63608(2) 0.04498(15) Uani 1 1 d . . . . .
Ag35 Ag 0.4738(7) 0.7128(6) 0.6106(5) 0.0682(3) Uani 0.061(2) 1 d . . P A 2
S1 S 0.66870(6) 0.25297(8) 0.60616(6) 0.0379(4) Uani 1 1 d . . . . .
S2 S 0.54660(6) 0.20808(8) 0.57852(6) 0.0398(4) Uani 1 1 d . . . . .
S3 S 0.35956(7) 0.76019(8) 0.52708(6) 0.0446(5) Uani 1 1 d . . . . .
S4 S 0.50138(7) 0.74030(9) 0.54415(6) 0.0447(5) Uani 1 1 d . . . . .
S5 S 0.63552(8) 0.49113(9) 0.48881(6) 0.0464(5) Uani 1 1 d . . . . .
S6 S 0.66001(7) 0.43307(9) 0.62279(6) 0.0459(5) Uani 1 1 d . . . . .
S7 S 0.55474(7) 0.64365(9) 0.45901(6) 0.0470(5) Uani 1 1 d . . . . .
S8 S 0.59932(8) 0.52621(9) 0.35864(6) 0.0496(5) Uani 1 1 d . . . . .
S9 S 0.34195(8) 0.64144(9) 0.61342(7) 0.0502(5) Uani 1 1 d . . . . .
S10 S 0.53579(9) 0.68118(11) 0.65996(7) 0.0614(7) Uani 1 1 d . . . . .
S11 S 0.44402(10) 0.62151(9) 0.57239(7) 0.0566(6) Uani 1 1 d . . . . .
S12 S 0.47410(9) 0.32730(10) 0.66195(6) 0.0557(6) Uani 1 1 d . . . . .
S13 S 0.51880(7) 0.47150(10) 0.63444(7) 0.0517(5) Uani 1 1 d . . . . .
S14 S 0.45158(11) 0.60842(11) 0.71577(7) 0.0685(8) Uani 1 1 d . . . . .
S15 S 0.49374(15) 0.51116(18) 0.51155(13) 0.0471(10) Uani 0.5 1 d . . P A 1
S16 S 0.59736(8) 0.32696(10) 0.70208(6) 0.0503(5) Uani 1 1 d . . . . .
S17 S 0.57240(8) 0.35843(9) 0.56356(7) 0.0526(6) Uani 1 1 d . . . . .
S18 S 0.49471(7) 0.43914(9) 0.74603(7) 0.0482(5) Uani 1 1 d . . . . .
S19 S 0.59807(8) 0.58936(9) 0.57931(7) 0.0523(5) Uani 1 1 d . . . . .
S20 S 0.29105(8) 0.63790(9) 0.47788(7) 0.0516(5) Uani 1 1 d . . . . .
S21 S 0.59730(8) 0.51526(10) 0.71282(6) 0.0498(5) Uani 1 1 d . . . . .
S22 S 0.41580(8) 0.76392(10) 0.65443(7) 0.0555(6) Uani 1 1 d . . . . .
P1 P 0.51670(9) 0.26706(10) 0.78323(7) 0.0539(6) Uani 1 1 d . U . . .
P2 P 0.56138(8) 0.57482(13) 0.82239(8) 0.0612(7) Uani 1 1 d . . . . .
P3 P 0.27806(8) 0.79814(11) 0.62241(6) 0.0496(5) Uani 1 1 d . . . . .
P4 P 0.60199(8) 0.13980(9) 0.69273(6) 0.0459(5) Uani 1 1 d . . . . .
P5 P 0.24203(8) 0.80872(11) 0.47431(6) 0.0491(5) Uani 1 1 d . . . . .
P6 P 0.5011(4) 0.7690(5) 0.7642(3) 0.047(2) Uani 0.396(12) 1 d . U P A 2
P7 P 0.4908(2) 0.7516(3) 0.77213(19) 0.0413(14) Uani 0.604(12) 1 d . . P A 1
F1 F 0.8368(2) 0.2870(3) 0.7087(2) 0.091(2) Uani 1 1 d . . . . .
F2 F 0.8440(2) 0.5051(3) 0.6735(2) 0.096(2) Uani 1 1 d . . . . .
F3 F 0.7245(2) 0.7669(3) 0.4746(2) 0.0830(19) Uani 1 1 d . . . . .
F4 F 0.7759(2) 0.6228(3) 0.3351(2) 0.094(2) Uani 1 1 d . . . . .
F5 F 0.7632(2) 0.5957(3) 0.8002(2) 0.098(2) Uani 1 1 d . . . . .
F6 F 0.8143(2) 0.5892(3) 0.4842(3) 0.100(2) Uani 1 1 d . . . . .
F7 F 0.7443(3) 0.3989(3) 0.8204(2) 0.101(2) Uani 1 1 d . . . . .
F8 F 0.3116(3) 0.1950(3) 0.6766(2) 0.095(2) Uani 1 1 d . . . . .
F9 F 0.7804(3) 0.6822(4) 0.5960(2) 0.105(3) Uani 1 1 d . U . . .
F10 F 0.4274(3) 0.9843(3) 0.5058(3) 0.103(3) Uani 1 1 d . . . . .
F11 F 0.4270(11) 0.0201(11) 0.5987(10) 0.083(7) Uani 0.516(18) 1 d . . P B 1
F12 F 0.2861(4) 0.5953(4) 0.7984(3) 0.124(3) Uani 1 1 d . . . . .
F13 F 0.6979(3) 0.8120(4) 0.7054(3) 0.122(3) Uani 1 1 d . . . . .
F14 F 0.4875(4) 0.9899(4) 0.6696(3) 0.138(3) Uani 1 1 d . U . . .
F15 F 0.1676(5) 0.5738(7) 0.6732(5) 0.099(5) Uani 0.60(2) 1 d . U P C 1
F16 F 0.1011(4) 0.5830(6) 0.4870(5) 0.172(4) Uani 1 1 d . U . . .
F17 F 0.5929(6) 0.9469(7) 0.5801(5) 0.098(7) Uani 0.433(17) 1 d . U P A 1
F18 F 0.3265(3) 0.4097(5) 0.8200(3) 0.139(4) Uani 1 1 d . . . . .
F19 F 0.6192(7) 0.9377(7) 0.5480(6) 0.152(9) Uani 0.567(17) 1 d . U P A 2
F20 F 0.1838(7) 0.6108(12) 0.6937(7) 0.099(8) Uani 0.40(2) 1 d . U P C 2
F21 F 0.4158(12) 0.0346(14) 0.6047(12) 0.102(10) Uani 0.484(18) 1 d . U P B 2
C0AA C 0.6066(7) 0.2622(8) 0.8846(5) 0.140(4) Uani 1 1 d D U . . .
H0AA H 0.632980 0.244202 0.893533 0.168 Uiso 1 1 calc R . . . .
C1AA C 0.2288(8) 0.7880(10) 0.6875(6) 0.054(6) Uani 0.418(13) 1 d . . P D 2
H1AA H 0.203784 0.787881 0.668873 0.065 Uiso 0.418(13) 1 calc R . P D 2
C01W C 0.6056(3) 0.6809(3) 0.4633(2) 0.0412(18) Uani 1 1 d . . . . .
C01X C 0.5090(2) 0.1542(3) 0.5867(2) 0.046(2) Uani 1 1 d D . . . .
C1BA C 0.4764(4) 0.1638(4) 0.6128(4) 0.059(6) Uani 0.484(18) 1 d DG U P B 2
H1BA H 0.475864 0.197108 0.626510 0.071 Uiso 0.484(18) 1 calc R . P B 2
C24 C 0.4446(5) 0.1237(7) 0.6183(6) 0.078(7) Uani 0.484(18) 1 d DG U P B 2
H24 H 0.422760 0.130174 0.635791 0.093 Uiso 0.484(18) 1 calc R . P B 2
C65 C 0.4454(5) 0.0740(6) 0.5978(6) 0.061(9) Uani 0.484(18) 1 d DG U P B 2
C64 C 0.4780(6) 0.0644(4) 0.5717(5) 0.058(6) Uani 0.484(18) 1 d DG . P B 2
H64 H 0.478568 0.031152 0.558007 0.070 Uiso 0.484(18) 1 calc R . P B 2
C0BA C 0.5098(4) 0.1045(4) 0.5662(3) 0.052(5) Uani 0.484(18) 1 d DG . P B 2
H0BA H 0.531672 0.098086 0.548725 0.063 Uiso 0.484(18) 1 calc R . P B 2
C02A C 0.6453(3) 0.6561(4) 0.4555(3) 0.052(2) Uani 1 1 d . . . . .
H02A H 0.645070 0.619126 0.448231 0.062 Uiso 1 1 calc R . . . .
C2AA C 0.2230(11) 0.7820(17) 0.7273(11) 0.090(11) Uani 0.418(13) 1 d D . P D 2
H2AA H 0.194189 0.779430 0.735131 0.108 Uiso 0.418(13) 1 calc R . P D 2
C02B C 0.6064(3) 0.7355(4) 0.4751(3) 0.047(2) Uani 1 1 d . . . . .
H02B H 0.579937 0.752657 0.480435 0.056 Uiso 1 1 calc R . . . .
C02C C 0.4269(3) 0.2842(4) 0.6659(3) 0.054(2) Uani 1 1 d . . . . .
C02D C 0.7415(3) 0.3121(4) 0.6368(3) 0.047(2) Uani 1 1 d . . . . .
H02D H 0.730018 0.339616 0.619431 0.057 Uiso 1 1 calc R . . . .
C02E C 0.6850(3) 0.5970(4) 0.6116(3) 0.048(2) Uani 1 1 d . . . . .
H02E H 0.678513 0.566466 0.626829 0.058 Uiso 1 1 calc R . . . .
C02F C 0.6649(3) 0.2036(4) 0.7372(3) 0.053(2) Uani 1 1 d . . . . .
H02F H 0.664098 0.224611 0.713835 0.063 Uiso 1 1 calc R . . . .
C02G C 0.2654(4) 0.7936(5) 0.6753(3) 0.060(3) Uani 1 1 d . . . . .
C02H C 0.1776(3) 0.7762(4) 0.4137(3) 0.051(2) Uani 1 1 d . . . . .
H02H H 0.202026 0.769995 0.399067 0.061 Uiso 1 1 calc R . . . .
C02I C 0.7972(3) 0.2793(5) 0.6858(3) 0.063(3) Uani 1 1 d . . . . .
C02K C 0.7477(3) 0.4561(4) 0.6109(3) 0.052(2) Uani 1 1 d . . . . .
H02K H 0.740259 0.444643 0.584572 0.063 Uiso 1 1 calc R . . . .
C02M C 0.8010(4) 0.4895(4) 0.6621(4) 0.069(3) Uani 1 1 d . . . . .
C02N C 0.7137(3) 0.5369(4) 0.5224(3) 0.053(2) Uani 1 1 d . . . . .
H02N H 0.701903 0.532101 0.547020 0.063 Uiso 1 1 calc R . . . .
C02O C 0.6138(3) 0.0673(4) 0.6821(3) 0.054(2) Uani 1 1 d D . . . .
C02P C 0.7364(3) 0.2211(4) 0.6639(3) 0.0458(19) Uani 1 1 d . . . . .
H02P H 0.721905 0.187350 0.665018 0.055 Uiso 1 1 calc R . . . .
C02Q C 0.6524(3) 0.5549(4) 0.3506(2) 0.046(2) Uani 1 1 d . . . . .
C02R C 0.2784(3) 0.8713(4) 0.6128(2) 0.051(2) Uani 1 1 d . . . . .
C02S C 0.6416(4) 0.3493(4) 0.7369(2) 0.053(2) Uani 1 1 d . . . . .
C02T C 0.7761(3) 0.2307(5) 0.6877(3) 0.057(2) Uani 1 1 d . . . . .
H02T H 0.788091 0.203464 0.704987 0.068 Uiso 1 1 calc R . . . .
C02U C 0.6464(3) 0.5411(4) 0.7389(2) 0.0447(19) Uani 1 1 d . . . . .
C02V C 0.7817(3) 0.3218(4) 0.6607(3) 0.054(2) Uani 1 1 d . . . . .
H02V H 0.796930 0.354988 0.659798 0.065 Uiso 1 1 calc R . . . .
C02W C 0.7068(3) 0.5294(4) 0.4505(3) 0.055(2) Uani 1 1 d . . . . .
H02W H 0.690524 0.518897 0.426629 0.066 Uiso 1 1 calc R . . . .
C02X C 0.5853(3) 0.7210(4) 0.6735(3) 0.057(3) Uani 1 1 d . . . . .
C02Y C 0.2209(4) 0.5779(4) 0.5043(3) 0.059(2) Uani 1 1 d . . . . .
H02Y H 0.242733 0.557134 0.518950 0.071 Uiso 1 1 calc R . . . .
C02Z C 0.2342(4) 0.6216(4) 0.4814(3) 0.057(2) Uani 1 1 d . . . . .
C03A C 0.4023(5) 0.6040(5) 0.7405(3) 0.074(4) Uani 1 1 d . . . . .
C3AA C 0.3081(8) 0.7807(9) 0.7027(7) 0.054(6) Uani 0.418(13) 1 d . . P D 2
H3AA H 0.335585 0.773502 0.693071 0.065 Uiso 0.418(13) 1 calc R . P D 2
C03B C 0.4418(4) 0.4434(4) 0.8103(3) 0.064(3) Uani 1 1 d . . . . .
H03B H 0.466383 0.457498 0.825954 0.077 Uiso 1 1 calc R . . . .
C03C C 0.3176(3) 0.8955(4) 0.6031(3) 0.056(2) Uani 1 1 d . . . . .
H03C H 0.343205 0.874150 0.602993 0.067 Uiso 1 1 calc R . . . .
C03D C 0.6692(4) 0.5853(4) 0.7248(3) 0.061(3) Uani 1 1 d . . . . .
H03D H 0.657876 0.602942 0.701339 0.074 Uiso 1 1 calc R . . . .
C03E C 0.7728(3) 0.5666(5) 0.4858(4) 0.066(3) Uani 1 1 d . . . . .
C03F C 0.7694(4) 0.4914(4) 0.6890(3) 0.066(3) Uani 1 1 d . . . . .
H03F H 0.776981 0.503163 0.715285 0.080 Uiso 1 1 calc R . . . .
C03G C 0.5450(3) 0.2077(4) 0.7642(3) 0.052(2) Uani 1 1 d . . . . .
H03A H 0.576416 0.216244 0.763602 0.063 Uiso 1 1 calc R . . . .
H03E H 0.542684 0.177088 0.782619 0.063 Uiso 1 1 calc R . . . .
C03H C 0.6398(3) 0.1265(4) 0.7732(3) 0.057(2) Uani 1 1 d . . . . .
H03H H 0.622182 0.095085 0.774210 0.069 Uiso 1 1 calc R . . . .
C03I C 0.6850(3) 0.3588(4) 0.7254(3) 0.055(2) Uani 1 1 d . . . . .
H03I H 0.690530 0.354551 0.698613 0.066 Uiso 1 1 calc R . . . .
C03J C 0.6941(4) 0.1900(5) 0.8052(3) 0.069(3) Uani 1 1 d . . . . .
H03J H 0.712817 0.200550 0.827664 0.083 Uiso 1 1 calc R . . . .
C03K C 0.5296(8) 0.7968(11) 0.5528(7) 0.032(6) Uani 0.433(17) 1 d . U P A 1
C03L C 0.3852(4) 0.9094(5) 0.4789(3) 0.064(3) Uani 1 1 d . . . . .
H03L H 0.377138 0.928786 0.455291 0.077 Uiso 1 1 calc R . . . .
C03M C 0.4075(3) 0.4101(4) 0.7476(3) 0.054(2) Uani 1 1 d . . . . .
H03M H 0.409290 0.401723 0.720541 0.065 Uiso 1 1 calc R . . . .
C03N C 0.7001(3) 0.6336(4) 0.3493(3) 0.058(2) Uani 1 1 d . . . . .
H03N H 0.704565 0.671332 0.352112 0.069 Uiso 1 1 calc R . . . .
C03O C 0.7283(4) 0.6191(4) 0.6158(3) 0.061(3) Uani 1 1 d . . . . .
H03O H 0.750291 0.603631 0.633868 0.073 Uiso 1 1 calc R . . . .
C03P C 0.7249(4) 0.5777(5) 0.7793(3) 0.064(3) Uani 1 1 d . . . . .
C03Q C 0.6464(4) 0.7651(4) 0.4790(3) 0.056(2) Uani 1 1 d . . . . .
H03Q H 0.646956 0.801670 0.487357 0.068 Uiso 1 1 calc R . . . .
C03R C 0.4086(3) 0.8527(4) 0.5501(3) 0.054(2) Uani 1 1 d . . . . .
H03R H 0.415893 0.833994 0.574154 0.065 Uiso 1 1 calc R . . . .
C03S C 0.7912(4) 0.4711(4) 0.6226(3) 0.062(3) Uani 1 1 d . . . . .
H03S H 0.813159 0.469013 0.604770 0.074 Uiso 1 1 calc R . . . .
C03T C 0.6849(3) 0.6843(4) 0.4583(3) 0.057(2) Uani 1 1 d . . . . .
H03T H 0.711240 0.667250 0.452260 0.068 Uiso 1 1 calc R . . . .
C03U C 0.7267(4) 0.4760(4) 0.6767(3) 0.059(3) Uani 1 1 d . . . . .
H03U H 0.705005 0.477558 0.694817 0.071 Uiso 1 1 calc R . . . .
C03V C 0.4035(4) 0.2617(4) 0.6329(3) 0.058(2) Uani 1 1 d . . . . .
H03V H 0.413667 0.266765 0.607608 0.069 Uiso 1 1 calc R . . . .
C03W C 0.3644(4) 0.2312(5) 0.6363(3) 0.067(3) Uani 1 1 d . . . . .
H03W H 0.348380 0.216558 0.613590 0.080 Uiso 1 1 calc R . . . .
C03X C 0.4773(4) 0.8450(5) 0.6439(4) 0.079(3) Uani 1 1 d . U . . .
H03X H 0.494046 0.817831 0.632668 0.095 Uiso 1 1 calc R . . . .
C03Y C 0.7037(4) 0.5341(5) 0.7941(3) 0.068(3) Uani 1 1 d . . . . .
H03Y H 0.715322 0.517198 0.817854 0.081 Uiso 1 1 calc R . . . .
C03Z C 0.4121(4) 0.9325(4) 0.5100(4) 0.067(3) Uani 1 1 d . . . . .
C04A C 0.3196(5) 0.9518(5) 0.5934(4) 0.078(3) Uani 1 1 d . . . . .
H04A H 0.346277 0.967108 0.586804 0.094 Uiso 1 1 calc R . . . .
C04B C 0.4642(4) 0.2420(4) 0.7986(3) 0.062(3) Uani 1 1 d . . . . .
C04C C 0.4314(4) 0.2802(5) 0.8080(3) 0.066(3) Uani 1 1 d . . . . .
H04C H 0.437100 0.317658 0.805749 0.079 Uiso 1 1 calc R . . . .
C04D C 0.6351(5) 0.3554(5) 0.7779(3) 0.074(3) Uani 1 1 d . . . . .
H04D H 0.607096 0.348708 0.786662 0.089 Uiso 1 1 calc R . . . .
C04E C 0.7342(4) 0.6004(5) 0.3395(3) 0.065(3) Uani 1 1 d . . . . .
C04F C 0.6705(5) 0.3714(6) 0.8053(3) 0.084(4) Uani 1 1 d . . . . .
H04F H 0.666132 0.375391 0.832385 0.100 Uiso 1 1 calc R . . . .
C04G C 0.6258(4) 0.7023(5) 0.6657(3) 0.070(3) Uani 1 1 d . . . . .
H04G H 0.628115 0.668211 0.653358 0.084 Uiso 1 1 calc R . . . .
C04H C 0.2258(4) 0.7723(6) 0.5949(3) 0.074(3) Uani 1 1 d . . . . .
H04B H 0.217638 0.737654 0.606693 0.088 Uiso 1 1 calc R . . . .
H04E H 0.201889 0.798360 0.598025 0.088 Uiso 1 1 calc R . . . .
C04I C 0.4108(4) 0.2748(4) 0.7033(3) 0.062(3) Uani 1 1 d . . . . .
H04I H 0.426351 0.289519 0.726267 0.074 Uiso 1 1 calc R . . . .
C04J C 0.4555(6) 0.0628(7) 0.5948(9) 0.053(6) Uani 0.516(18) 1 d D . P B 1
C04K C 0.6847(3) 0.7393(4) 0.4703(3) 0.058(2) Uani 1 1 d . . . . .
C04L C 0.7373(4) 0.6621(5) 0.5938(3) 0.079(4) Uani 1 1 d . . . . .
C04M C 0.2389(3) 0.8167(5) 0.5281(2) 0.055(2) Uani 1 1 d . . . . .
H04H H 0.266752 0.832508 0.539876 0.066 Uiso 1 1 calc R . . . .
H04J H 0.215210 0.842560 0.532355 0.066 Uiso 1 1 calc R . . . .
C04N C 0.6623(5) 0.6664(5) 0.5635(3) 0.077(4) Uani 1 1 d . . . . .
H04N H 0.640371 0.683405 0.546303 0.092 Uiso 1 1 calc R . . . .
C04O C 0.5185(10) 0.8464(16) 0.5289(9) 0.043(7) Uani 0.433(17) 1 d . U P A 1
H04O H 0.497156 0.845534 0.506837 0.052 Uiso 0.433(17) 1 calc R . P A 1
C04P C 0.1355(3) 0.7633(5) 0.3967(3) 0.069(3) Uani 1 1 d . . . . .
H04P H 0.131456 0.747500 0.371220 0.083 Uiso 1 1 calc R . . . .
C04Q C 0.4533(5) 0.1861(5) 0.8015(4) 0.084(4) Uani 1 1 d . . . . .
H04Q H 0.473796 0.159374 0.795570 0.101 Uiso 1 1 calc R . . . .
C04R C 0.2671(5) 0.8836(4) 0.4185(3) 0.073(3) Uani 1 1 d . . . . .
H04R H 0.265314 0.853226 0.401396 0.088 Uiso 1 1 calc R . . . .
C04S C 0.2412(4) 0.9046(6) 0.6132(3) 0.074(3) Uani 1 1 d . . . . .
H04S H 0.214341 0.889613 0.619782 0.089 Uiso 1 1 calc R . . . .
C04T C 0.4010(5) 0.4348(6) 0.8267(4) 0.087(4) Uani 1 1 d . . . . .
H04T H 0.398391 0.442814 0.853623 0.105 Uiso 1 1 calc R . . . .
C04U C 0.7115(5) 0.3811(5) 0.7927(4) 0.074(3) Uani 1 1 d . . . . .
C04V C 0.3507(4) 0.2235(5) 0.6729(3) 0.066(3) Uani 1 1 d . . . . .
C04W C 0.5475(5) 0.2805(5) 0.8321(4) 0.082(3) Uani 1 1 d D U . . .
C04X C 0.7559(4) 0.5593(5) 0.5213(4) 0.070(3) Uani 1 1 d . . . . .
H04X H 0.772582 0.569256 0.545093 0.084 Uiso 1 1 calc R . . . .
C04Y C 0.3805(5) 0.5541(5) 0.7446(4) 0.083(4) Uani 1 1 d . . . . .
H04Y H 0.392222 0.522385 0.734059 0.099 Uiso 1 1 calc R . . . .
C04Z C 0.7278(4) 0.5461(6) 0.3336(3) 0.077(4) Uani 1 1 d . . . . .
H04Z H 0.750751 0.524169 0.325758 0.092 Uiso 1 1 calc R . . . .
C5 C 0.6392(7) -0.0433(10) 0.6744(7) 0.055(6) Uani 0.454(13) 1 d . U P E 1
H5 H 0.648857 -0.079367 0.672001 0.066 Uiso 0.454(13) 1 calc R . P E 1
C5AA C 0.2204(9) 0.6186(15) 0.6756(8) 0.067(7) Uani 0.40(2) 1 d D U P C 2
C05B C 0.7057(5) 0.6878(6) 0.5676(4) 0.091(4) Uani 1 1 d . U . . .
H05B H 0.713101 0.718532 0.552992 0.109 Uiso 1 1 calc R . . . .
C05C C 0.5615(7) 0.8222(11) 0.8044(6) 0.060(5) Uani 0.604(12) 1 d . U P A 1
H05C H 0.574398 0.791628 0.817607 0.072 Uiso 0.604(12) 1 calc R . P A 1
C05D C 0.3663(4) 0.4153(6) 0.8038(4) 0.082(4) Uani 1 1 d . . . . .
C05E C 0.2304(4) 0.7638(6) 0.5501(3) 0.072(3) Uani 1 1 d . . . . .
H05A H 0.254777 0.738494 0.547082 0.086 Uiso 1 1 calc R . . . .
H05D H 0.203187 0.747041 0.537680 0.086 Uiso 1 1 calc R . . . .
C05F C 0.4288(5) 0.9267(6) 0.6782(4) 0.089(4) Uani 1 1 d . U . . .
H05F H 0.412528 0.954548 0.689291 0.107 Uiso 1 1 calc R . . . .
C05G C 0.7195(4) 0.3743(4) 0.7536(3) 0.062(3) Uani 1 1 d . . . . .
H05G H 0.748021 0.379971 0.745824 0.075 Uiso 1 1 calc R . . . .
C05H C 0.4374(4) 0.5996(6) 0.8585(4) 0.083(4) Uani 1 1 d . . . . .
H05H H 0.408088 0.591746 0.848695 0.100 Uiso 1 1 calc R . . . .
C05I C 0.2517(4) 0.6163(5) 0.6089(4) 0.077(3) Uani 1 1 d . U . . .
H05E H 0.248137 0.617720 0.580955 0.092 Uiso 0.40(2) 1 calc R . P C 2
H05I H 0.254482 0.619851 0.581518 0.092 Uiso 0.60(2) 1 calc R . P C 1
C05J C 0.5815(5) 0.7714(5) 0.6915(4) 0.083(4) Uani 1 1 d . U . . .
H05J H 0.553434 0.784627 0.696398 0.100 Uiso 1 1 calc R . . . .
C05K C 0.4941(5) 0.8997(6) 0.6475(5) 0.102(4) Uani 1 1 d . U . . .
H05K H 0.521182 0.909566 0.638139 0.123 Uiso 1 1 calc R . . . .
C05L C 0.5220(6) 0.8160(10) 0.7798(5) 0.052(5) Uani 0.604(12) 1 d . . P A 1
C05M C 0.4120(5) 0.1706(6) 0.8133(5) 0.100(5) Uani 1 1 d . . . . .
H05M H 0.404906 0.133395 0.814258 0.120 Uiso 1 1 calc R . . . .
C05N C 0.6191(5) 0.8024(6) 0.7024(4) 0.089(4) Uani 1 1 d . U . . .
H05N H 0.617017 0.836126 0.715305 0.107 Uiso 1 1 calc R . . . .
C05P C 0.2434(6) 0.9601(7) 0.6040(4) 0.105(5) Uani 1 1 d . . . . .
H05P H 0.218102 0.982051 0.604645 0.125 Uiso 1 1 calc R . . . .
C05Q C 0.3817(5) 0.2087(6) 0.8235(4) 0.095(5) Uani 1 1 d . . . . .
H05Q H 0.354693 0.197633 0.832434 0.114 Uiso 1 1 calc R . . . .
C05R C 0.4683(6) 0.9367(6) 0.6654(5) 0.097(4) Uani 1 1 d . U . . .
C05T C 0.4426(5) 0.7675(6) 0.7997(4) 0.056(4) Uani 0.604(12) 1 d D U P A 1
C05U C 0.3453(6) 0.6472(6) 0.7761(4) 0.100(5) Uani 1 1 d . . . . .
H05U H 0.333581 0.678605 0.787129 0.119 Uiso 1 1 calc R . . . .
C05V C 0.6276(5) 0.4556(6) 0.8920(5) 0.096(4) Uani 1 1 d . . . . .
H05V H 0.623822 0.418079 0.895956 0.115 Uiso 1 1 calc R . . . .
C05X C 0.2718(5) 0.9745(6) 0.4689(4) 0.091(4) Uani 1 1 d . U . . .
H05X H 0.273641 1.004595 0.486210 0.110 Uiso 1 1 calc R . . . .
C05Y C 0.3249(6) 0.5978(7) 0.7798(4) 0.095(4) Uani 1 1 d . . . . .
C05Z C 0.1767(4) 0.5642(6) 0.5061(4) 0.086(4) Uani 1 1 d . U . . .
H05Z H 0.168643 0.535134 0.522038 0.103 Uiso 1 1 calc R . . . .
C06A C 0.2838(6) 0.6122(7) 0.6732(5) 0.047(4) Uani 0.60(2) 1 d . U P C 1
H06A H 0.308358 0.613767 0.692262 0.056 Uiso 0.60(2) 1 calc R . P C 1
C6AA C 0.6042(9) 0.0001(9) 0.6323(7) 0.081(7) Uani 0.546(13) 1 d . . P E 2
H6AA H 0.588606 -0.013247 0.608971 0.097 Uiso 0.546(13) 1 calc R . P E 2
C06B C 0.6597(5) 0.4816(6) 0.9137(5) 0.100(5) Uani 1 1 d . . . . .
H06B H 0.679127 0.462983 0.932350 0.120 Uiso 1 1 calc R . . . .
C06D C 0.2804(5) 0.9348(6) 0.4039(4) 0.093(4) Uani 1 1 d . U . . .
H06D H 0.288031 0.938123 0.377594 0.112 Uiso 1 1 calc R . . . .
C06F C 0.2023(5) 0.6494(6) 0.4577(5) 0.092(4) Uani 1 1 d . U . . .
H06F H 0.210565 0.677917 0.441374 0.111 Uiso 1 1 calc R . . . .
C06K C 0.6637(5) 0.5369(6) 0.9079(4) 0.095(4) Uani 1 1 d . U . . .
H06K H 0.686865 0.555831 0.922344 0.114 Uiso 1 1 calc R . . . .
C06L C 0.5369(5) 0.3262(6) 0.8522(3) 0.093(3) Uani 1 1 d D U . . .
H06L H 0.516800 0.351358 0.839717 0.111 Uiso 1 1 calc R . . . .
C06N C 0.0984(4) 0.7745(7) 0.4186(4) 0.089(4) Uani 1 1 d . U . . .
H06N H 0.069621 0.765857 0.407718 0.107 Uiso 1 1 calc R . . . .
C06O C 0.4040(4) 0.7872(6) 0.7783(5) 0.065(5) Uani 0.604(12) 1 d D U P A 1
H06O H 0.403082 0.791508 0.750513 0.078 Uiso 0.604(12) 1 calc R . P A 1
C06Q C 0.5772(9) 0.8047(11) 0.5729(7) 0.081(7) Uani 0.567(17) 1 d . U P A 2
H06Q H 0.584860 0.775538 0.590181 0.098 Uiso 0.567(17) 1 calc R . P A 2
C06R C 0.4063(6) 0.7740(9) 0.8610(7) 0.106(8) Uani 0.604(12) 1 d D U P A 1
H06R H 0.407141 0.769481 0.888773 0.127 Uiso 0.604(12) 1 calc R . P A 1
C06S C 0.5491(10) 0.8945(12) 0.5258(8) 0.084(8) Uani 0.567(17) 1 d . U P A 2
H06S H 0.536854 0.925794 0.513084 0.101 Uiso 0.567(17) 1 calc R . P A 2
C06T C 0.2507(6) 0.7476(7) 0.6907(4) 0.054(4) Uani 0.582(13) 1 d . . P D 1
H06T H 0.246474 0.717351 0.673734 0.064 Uiso 0.582(13) 1 calc R . P D 1
C06U C 0.5552(6) 0.3362(7) 0.8912(4) 0.111(4) Uani 1 1 d D U . . .
H06U H 0.545074 0.365461 0.905859 0.133 Uiso 1 1 calc R . . . .
C06W C 0.2410(7) 0.7412(8) 0.7304(5) 0.055(4) Uani 0.582(13) 1 d . . P D 1
H06W H 0.233629 0.706770 0.739923 0.067 Uiso 0.582(13) 1 calc R . P D 1
C06X C 0.4433(7) 0.7613(8) 0.8408(5) 0.078(6) Uani 0.604(12) 1 d D U P A 1
H06X H 0.469030 0.748248 0.855367 0.093 Uiso 0.604(12) 1 calc R . P A 1
C06Y C 0.2432(7) 0.5966(8) 0.6858(6) 0.064(5) Uani 0.60(2) 1 d . . P C 1
H06Y H 0.241130 0.589115 0.712876 0.076 Uiso 0.60(2) 1 calc R . P C 1
C06Z C 0.1055(5) 0.7989(8) 0.4569(4) 0.103(4) Uani 1 1 d . U . . .
H06Z H 0.081236 0.808123 0.470938 0.123 Uiso 1 1 calc R . . . .
C7AA C 0.5008(6) 0.0526(7) 0.5952(8) 0.076(7) Uani 0.516(18) 1 d D . P B 1
H7AA H 0.513604 0.018004 0.599247 0.091 Uiso 0.516(18) 1 calc R . P B 1
C07B C 0.3679(8) 0.7935(10) 0.8391(6) 0.106(8) Uani 0.604(12) 1 d D U P A 1
H07B H 0.342896 0.801987 0.852323 0.127 Uiso 0.604(12) 1 calc R . P A 1
C07E C 0.2634(6) 0.8432(7) 0.7017(5) 0.054(4) Uani 0.582(13) 1 d . . P D 1
H07E H 0.269112 0.877909 0.691598 0.065 Uiso 0.582(13) 1 calc R . P D 1
C07F C 0.5888(6) 0.3024(7) 0.9080(5) 0.129(4) Uani 1 1 d D U . . .
H07F H 0.599487 0.306428 0.934929 0.155 Uiso 1 1 calc R . . . .
C07G C 0.2531(6) 0.8376(8) 0.7412(5) 0.058(5) Uani 0.582(13) 1 d . . P D 1
H07G H 0.253108 0.867848 0.758252 0.069 Uiso 0.582(13) 1 calc R . P D 1
C07K C 0.1586(6) 0.6354(8) 0.4578(6) 0.127(6) Uani 1 1 d . U . . .
H07K H 0.137034 0.653148 0.440636 0.152 Uiso 1 1 calc R . . . .
C07M C 0.5632(7) 0.9165(9) 0.7907(6) 0.086(7) Uani 0.604(12) 1 d . . P A 1
H07M H 0.577293 0.950514 0.793878 0.103 Uiso 0.604(12) 1 calc R . P A 1
C07O C 0.3667(6) 0.8003(8) 0.7979(6) 0.079(6) Uani 0.604(12) 1 d D U P A 1
H07O H 0.341040 0.813741 0.783442 0.094 Uiso 0.604(12) 1 calc R . P A 1
C07R C 0.5869(8) 0.8941(10) 0.5472(7) 0.086(7) Uani 0.567(17) 1 d . U P A 2
C8AA C 0.4354(5) 0.1138(6) 0.5900(7) 0.059(6) Uani 0.516(18) 1 d D . P B 1
H8AA H 0.404823 0.118345 0.591023 0.071 Uiso 0.516(18) 1 calc R . P B 1
C9AA C 0.4631(4) 0.1579(6) 0.5838(7) 0.061(6) Uani 0.516(18) 1 d D . P B 1
H9AA H 0.450021 0.191758 0.577297 0.073 Uiso 0.516(18) 1 calc R . P B 1
C11 C 0.6508(6) 0.0402(8) 0.7008(6) 0.059(5) Uani 0.546(13) 1 d . . P E 2
H11 H 0.669766 0.056791 0.720920 0.070 Uiso 0.546(13) 1 calc R . P E 2
C5BA C 0.5956(6) 0.0521(9) 0.6456(6) 0.064(5) Uani 0.546(13) 1 d . . P E 2
H5BA H 0.577477 0.076091 0.629715 0.077 Uiso 0.546(13) 1 calc R . P E 2
C020 C 0.7150(3) 0.4575(3) 0.6371(2) 0.0426(19) Uani 1 1 d . . . . .
C022 C 0.6517(3) 0.6196(3) 0.5854(2) 0.046(2) Uani 1 1 d . . . . .
C23 C 0.6434(7) 0.0512(8) 0.6591(6) 0.056(6) Uani 0.454(13) 1 d . . P E 1
H23 H 0.656557 0.078150 0.644344 0.067 Uiso 0.454(13) 1 calc R . P E 1
C023 C 0.3705(3) 0.8563(4) 0.4841(3) 0.049(2) Uani 1 1 d . . . . .
H023 H 0.352550 0.839464 0.463459 0.059 Uiso 1 1 calc R . . . .
C024 C 0.5256(3) 0.1900(4) 0.7218(3) 0.050(2) Uani 1 1 d . . . . .
H02C H 0.531303 0.218778 0.702726 0.060 Uiso 1 1 calc R . . . .
H02G H 0.493506 0.185826 0.721529 0.060 Uiso 1 1 calc R . . . .
C025 C 0.7184(3) 0.2625(3) 0.6383(2) 0.0392(17) Uani 1 1 d . . . . .
C026 C 0.3821(3) 0.8272(3) 0.5197(3) 0.0431(19) Uani 1 1 d . . . . .
C027 C 0.6389(3) 0.1574(4) 0.7379(2) 0.046(2) Uani 1 1 d . . . . .
C27 C 0.6585(8) -0.0055(10) 0.6541(7) 0.066(6) Uani 0.454(13) 1 d . U P E 1
H27 H 0.680617 -0.014213 0.637364 0.079 Uiso 0.454(13) 1 calc R . P E 1
C028 C 0.6601(3) 0.6115(4) 0.3548(3) 0.053(2) Uani 1 1 d . . . . .
H028 H 0.637042 0.634308 0.361537 0.064 Uiso 1 1 calc R . . . .
C29 C 0.3015(9) 0.7808(11) 0.7428(7) 0.069(8) Uani 0.418(13) 1 d D . P D 2
H29 H 0.326242 0.781691 0.761705 0.083 Uiso 0.418(13) 1 calc R . P D 2
C029 C 0.6890(3) 0.5216(3) 0.4874(3) 0.046(2) Uani 1 1 d . . . . .
C30 C 0.5230(7) 0.9133(9) 0.7659(6) 0.081(6) Uani 0.604(12) 1 d . U P A 1
H30 H 0.509613 0.944425 0.753821 0.097 Uiso 0.604(12) 1 calc R . P A 1
C030 C 0.6923(4) 0.2195(4) 0.7708(3) 0.064(3) Uani 1 1 d . . . . .
H030 H 0.709780 0.250926 0.769686 0.077 Uiso 1 1 calc R . . . .
C031 C 0.5459(3) 0.1355(3) 0.7082(3) 0.046(2) Uani 1 1 d . . . . .
H03G H 0.526471 0.120819 0.685866 0.056 Uiso 1 1 calc R . . . .
H03K H 0.546081 0.109346 0.730155 0.056 Uiso 1 1 calc R . . . .
C032 C 0.2901(4) 0.6257(4) 0.6335(3) 0.059(3) Uani 1 1 d D . . . .
C033 C 0.6861(4) 0.5229(5) 0.3394(3) 0.062(3) Uani 1 1 d . . . . .
H033 H 0.681495 0.485339 0.335610 0.074 Uiso 1 1 calc R . . . .
C33 C 0.2594(7) 0.6352(12) 0.6979(7) 0.063(8) Uani 0.40(2) 1 d D U P C 2
H33 H 0.261363 0.642175 0.725416 0.075 Uiso 0.40(2) 1 calc R . P C 2
C034 C 0.1848(3) 0.7985(5) 0.4529(3) 0.062(3) Uani 1 1 d . . . . .
C035 C 0.2567(4) 0.8776(4) 0.4576(3) 0.058(3) Uani 1 1 d . . . . .
C35 C 0.6061(8) -0.0338(9) 0.6988(7) 0.065(7) Uani 0.454(13) 1 d . . P E 1
H35 H 0.592363 -0.061772 0.712173 0.078 Uiso 0.454(13) 1 calc R . P E 1
C036 C 0.6646(3) 0.5150(4) 0.7736(3) 0.053(2) Uani 1 1 d . . . . .
H036 H 0.650334 0.484392 0.783222 0.064 Uiso 1 1 calc R . . . .
C36 C 0.5845(7) 0.8518(10) 0.5953(7) 0.056(6) Uani 0.433(17) 1 d . U P A 1
H36 H 0.606749 0.853789 0.616557 0.068 Uiso 0.433(17) 1 calc R . P A 1
C037 C 0.7489(4) 0.5527(5) 0.4497(4) 0.070(3) Uani 1 1 d . . . . .
H037 H 0.760765 0.558953 0.425350 0.084 Uiso 1 1 calc R . . . .
C038 C 0.4444(3) 0.4305(4) 0.7702(3) 0.049(2) Uani 1 1 d . . . . .
C039 C 0.4368(4) 0.8320(4) 0.6569(3) 0.063(3) Uani 1 1 d . . . . .
C39 C 0.5942(7) 0.0236(8) 0.7021(7) 0.071(7) Uani 0.454(13) 1 d D . P E 1
H39 H 0.571918 0.032365 0.718645 0.085 Uiso 0.454(13) 1 calc R . P E 1
C40 C 0.5578(8) 0.9154(9) 0.7399(8) 0.083(10) Uani 0.396(12) 1 d D . P A 2
H40 H 0.553954 0.940841 0.719060 0.099 Uiso 0.396(12) 1 calc R . P A 2
C040 C 0.4122(5) 0.8729(5) 0.6746(4) 0.083(4) Uani 1 1 d . . . . .
H040 H 0.384864 0.864263 0.684031 0.100 Uiso 1 1 calc R . . . .
C041 C 0.4722(3) 0.5841(5) 0.8368(3) 0.063(3) Uani 1 1 d . . . . .
H041 H 0.466314 0.567716 0.811666 0.076 Uiso 1 1 calc R . . . .
C042 C 0.4243(4) 0.9047(5) 0.5458(4) 0.074(3) Uani 1 1 d . . . . .
H042 H 0.442819 0.921208 0.566296 0.089 Uiso 1 1 calc R . . . .
C42 C 0.2952(7) 0.6402(12) 0.6746(4) 0.054(7) Uani 0.40(2) 1 d D U P C 2
H42 H 0.322596 0.653177 0.686165 0.065 Uiso 0.40(2) 1 calc R . P C 2
C043 C 0.6013(3) 0.5395(5) 0.8590(3) 0.062(3) Uani 1 1 d . . . . .
C43 C 0.6575(8) -0.0122(9) 0.6880(7) 0.069(6) Uani 0.546(13) 1 d . U P E 2
H43 H 0.677383 -0.035124 0.702966 0.083 Uiso 0.546(13) 1 calc R . P E 2
C044 C 0.3676(3) 0.4018(5) 0.7646(4) 0.074(3) Uani 1 1 d . . . . .
H044 H 0.342675 0.387525 0.749510 0.089 Uiso 1 1 calc R . . . .
C045 C 0.6667(4) 0.1428(5) 0.8063(3) 0.069(3) Uani 1 1 d . . . . .
H045 H 0.667120 0.122434 0.829956 0.083 Uiso 1 1 calc R . . . .
C046 C 0.5154(3) 0.5929(6) 0.8521(3) 0.072(3) Uani 1 1 d . . . . .
C047 C 0.7091(4) 0.6041(5) 0.7452(3) 0.068(3) Uani 1 1 d . . . . .
H047 H 0.724367 0.633871 0.735616 0.082 Uiso 1 1 calc R . . . .
C48 C 0.6348(9) -0.0314(11) 0.6526(8) 0.075(6) Uani 0.546(13) 1 d . U P E 2
H48 H 0.640908 -0.066255 0.643123 0.090 Uiso 0.546(13) 1 calc R . P E 2
C048 C 0.5894(3) 0.6390(4) 0.8133(3) 0.055(2) Uani 1 1 d . . . . .
H04K H 0.595767 0.657523 0.838984 0.066 Uiso 1 1 calc R . . . .
H04L H 0.617849 0.630342 0.803319 0.066 Uiso 1 1 calc R . . . .
C049 C 0.5243(4) 0.7067(5) 0.8019(3) 0.070(3) Uani 1 1 d . . . . .
H04V H 0.533748 0.721054 0.828520 0.084 Uiso 0.396(12) 1 calc R . P A 2
H04W H 0.501175 0.679448 0.804355 0.084 Uiso 0.396(12) 1 calc R . P A 2
H04M H 0.535805 0.726252 0.826077 0.084 Uiso 0.604(12) 1 calc R . P A 1
H04U H 0.505651 0.677058 0.810252 0.084 Uiso 0.604(12) 1 calc R . P A 1
C050 C 0.6345(4) 0.5656(5) 0.8812(4) 0.084(4) Uani 1 1 d . . . . .
H050 H 0.637861 0.603412 0.878604 0.101 Uiso 1 1 calc R . . . .
C051 C 0.3917(5) 0.2639(6) 0.8204(3) 0.085(4) Uani 1 1 d . . . . .
H051 H 0.371020 0.290167 0.826770 0.101 Uiso 1 1 calc R . . . .
C052 C 0.6647(5) 0.7336(5) 0.6759(4) 0.079(3) Uani 1 1 d . . . . .
H052 H 0.692684 0.720948 0.670376 0.095 Uiso 1 1 calc R . . . .
C053 C 0.2831(6) 0.9830(6) 0.5938(4) 0.094(4) Uani 1 1 d . . . . .
H053 H 0.284286 1.020143 0.587157 0.113 Uiso 1 1 calc R . . . .
C054 C 0.2593(4) 0.9246(6) 0.4822(3) 0.081(4) Uani 1 1 d . . . . .
H054 H 0.252187 0.921334 0.508659 0.098 Uiso 1 1 calc R . . . .
C54 C 0.5039(7) 0.8614(7) 0.7601(5) 0.071(6) Uani 0.604(12) 1 d . . P A 1
H54 H 0.478292 0.857343 0.742380 0.086 Uiso 0.604(12) 1 calc R . P A 1
C055 C 0.6597(5) 0.7820(6) 0.6937(4) 0.087(4) Uani 1 1 d . . . . .
C056 C 0.5641(4) 0.6811(5) 0.7831(3) 0.075(4) Uani 1 1 d . . . . .
H05L H 0.584545 0.709816 0.776382 0.090 Uiso 1 1 calc R . . . .
H05O H 0.553563 0.662126 0.758372 0.090 Uiso 1 1 calc R . . . .
C057 C 0.3828(6) 0.6507(6) 0.7563(4) 0.094(5) Uani 1 1 d . . . . .
H057 H 0.395912 0.684889 0.753234 0.112 Uiso 1 1 calc R . . . .
C058 C 0.3735(4) 0.2453(5) 0.7074(3) 0.071(3) Uani 1 1 d . . . . .
H058 H 0.363318 0.239785 0.732605 0.085 Uiso 1 1 calc R . . . .
C58 C 0.5404(11) 0.8938(16) 0.5402(11) 0.077(9) Uani 0.433(17) 1 d . U P A 1
H58 H 0.532982 0.925121 0.525049 0.093 Uiso 0.433(17) 1 calc R . P A 1
C059 C 0.2425(10) 0.785(2) 0.7545(10) 0.053(6) Uani 0.582(13) 1 d . . P D 1
H059 H 0.236368 0.779964 0.781122 0.064 Uiso 0.582(13) 1 calc R . P D 1
C060 C 0.5989(5) 0.4828(6) 0.8634(5) 0.102(5) Uani 1 1 d . . . . .
H060 H 0.577980 0.462835 0.847085 0.122 Uiso 1 1 calc R . . . .
C061 C 0.3411(6) 0.5503(6) 0.7644(4) 0.093(4) Uani 1 1 d . . . . .
H061 H 0.326702 0.516784 0.766994 0.111 Uiso 1 1 calc R . . . .
C062 C 0.5231(5) 0.6142(7) 0.8910(4) 0.094(4) Uani 1 1 d . U . . .
H062 H 0.552271 0.617461 0.902653 0.113 Uiso 1 1 calc R . . . .
C62 C 0.5627(7) 0.8024(10) 0.5864(7) 0.046(5) Uani 0.433(17) 1 d . U P A 1
H62 H 0.569840 0.771993 0.602679 0.055 Uiso 0.433(17) 1 calc R . P A 1
C063 C 0.1479(4) 0.8089(7) 0.4734(4) 0.088(4) Uani 1 1 d . U . . .
H063 H 0.152151 0.823308 0.499310 0.105 Uiso 1 1 calc R . . . .
C064 C 0.4458(5) 0.6266(7) 0.8947(4) 0.102(5) Uani 1 1 d . . . . .
H064 H 0.422565 0.642226 0.907351 0.123 Uiso 1 1 calc R . . . .
C065 C 0.5823(9) 0.8734(12) 0.8098(7) 0.079(7) Uani 0.604(12) 1 d . U P A 1
H065 H 0.608710 0.877254 0.826433 0.095 Uiso 0.604(12) 1 calc R . P A 1
C066 C 0.4891(5) 0.6300(7) 0.9121(5) 0.107(5) Uani 1 1 d . U . . .
H066 H 0.494955 0.643250 0.938187 0.129 Uiso 1 1 calc R . . . .
C067 C 0.2184(16) 0.604(2) 0.6353(9) 0.077(11) Uani 0.40(2) 1 d D U P C 2
H067 H 0.193394 0.584355 0.624690 0.093 Uiso 0.40(2) 1 calc R . P C 2
C67 C 0.5365(10) 0.8276(11) 0.7682(7) 0.055(8) Uani 0.396(12) 1 d D . P A 2
C068 C 0.2819(6) 0.9802(6) 0.4290(5) 0.105(5) Uani 1 1 d . U . . .
H068 H 0.289560 1.014534 0.419323 0.126 Uiso 1 1 calc R . . . .
C69 C 0.4016(7) 0.7755(8) 0.8426(6) 0.074(5) Uani 0.396(12) 1 d D U P A 2
H69 H 0.391371 0.754583 0.863277 0.088 Uiso 0.396(12) 1 calc R . P A 2
C63 C 0.4381(7) 0.7577(7) 0.8235(7) 0.067(5) Uani 0.396(12) 1 d DG U P A 2
H63 H 0.452334 0.724925 0.831262 0.081 Uiso 0.396(12) 1 calc R . P A 2
C4AA C 0.4533(6) 0.7889(8) 0.7926(6) 0.059(4) Uani 0.396(12) 1 d DG U P A 2
C60 C 0.4320(6) 0.8379(8) 0.7809(5) 0.072(5) Uani 0.396(12) 1 d DG U P A 2
H60 H 0.442225 0.858782 0.760276 0.086 Uiso 0.396(12) 1 calc R . P A 2
C71 C 0.3955(6) 0.8557(7) 0.8001(6) 0.080(5) Uani 0.396(12) 1 d DG U P A 2
H71 H 0.381262 0.888442 0.792291 0.096 Uiso 0.396(12) 1 calc R . P A 2
C66 C 0.3803(6) 0.8245(9) 0.8310(6) 0.077(5) Uani 0.396(12) 1 d DG U P A 2
H66 H 0.355835 0.836343 0.843791 0.093 Uiso 0.396(12) 1 calc R . P A 2
C70 C 0.5250(6) 0.1002(4) 0.5890(7) 0.063(6) Uani 0.516(18) 1 d D . P B 1
H70 H 0.555169 0.095476 0.585928 0.075 Uiso 0.516(18) 1 calc R . P B 1
C73 C 0.5294(11) 0.8460(15) 0.5236(10) 0.064(7) Uani 0.567(17) 1 d . U P A 2
H73 H 0.506276 0.841064 0.503336 0.077 Uiso 0.567(17) 1 calc R . P A 2
C74 C 0.5728(7) 0.8992(9) 0.5721(6) 0.052(6) Uani 0.433(17) 1 d . U P A 1
C075 C 0.5898(9) 0.9244(12) 0.7721(7) 0.085(11) Uani 0.396(12) 1 d D . P A 2
H075 H 0.607352 0.956001 0.773689 0.102 Uiso 0.396(12) 1 calc R . P A 2
C076 C 0.1460(6) 0.5936(8) 0.4843(6) 0.119(5) Uani 1 1 d . U . . .
C077 C 0.2079(6) 0.5921(8) 0.6603(7) 0.063(5) Uani 0.60(2) 1 d . U P C 1
C78 C 0.5394(9) 0.8052(12) 0.5469(8) 0.055(7) Uani 0.567(17) 1 d . U P A 2
C80 C 0.5316(8) 0.8684(8) 0.7392(7) 0.059(7) Uani 0.396(12) 1 d D . P A 2
H80 H 0.509551 0.864088 0.717925 0.070 Uiso 0.396(12) 1 calc R . P A 2
C082 C 0.5841(5) 0.2495(7) 0.8474(5) 0.124(4) Uani 1 1 d D U . . .
H082 H 0.593643 0.219962 0.832622 0.148 Uiso 1 1 calc R . . . .
C084 C 0.6025(9) 0.8504(11) 0.5713(8) 0.094(8) Uani 0.567(17) 1 d . U P A 2
H084 H 0.630188 0.852573 0.586255 0.113 Uiso 0.567(17) 1 calc R . P A 2
C89 C 0.2591(10) 0.780(3) 0.7564(13) 0.067(15) Uani 0.418(13) 1 d D . P D 2
H89 H 0.255185 0.777329 0.783652 0.081 Uiso 0.418(13) 1 calc R . P D 2
C90 C 0.5686(10) 0.8369(13) 0.8000(10) 0.069(13) Uani 0.396(12) 1 d D U P A 2
H90 H 0.572999 0.811057 0.820575 0.082 Uiso 0.396(12) 1 calc R . P A 2
C93 C 0.5944(10) 0.8844(11) 0.8016(10) 0.062(9) Uani 0.396(12) 1 d D U P A 2
H93 H 0.615681 0.889386 0.823345 0.074 Uiso 0.396(12) 1 calc R . P A 2
C95 C 0.2085(8) 0.6020(10) 0.6190(8) 0.072(6) Uani 0.60(2) 1 d . . P C 1
H95 H 0.183482 0.599431 0.600407 0.086 Uiso 0.60(2) 1 calc R . P C 1
O5 O 0.6934(7) 0.8828(8) 0.5282(7) 0.206(6) Uani 1 1 d D U . . .
C12 C 0.7290(8) 0.8661(12) 0.5427(9) 0.201(5) Uani 1 1 d D U . . .
N16 N 0.7677(8) 0.8756(9) 0.5211(7) 0.186(5) Uani 1 1 d D U . . .
C19 C 0.7467(9) 0.8960(10) 0.4804(7) 0.179(6) Uani 1 1 d D U . . .
H19A H 0.753442 0.870652 0.459752 0.268 Uiso 1 1 calc GR . . . .
H19B H 0.758580 0.931588 0.474890 0.268 Uiso 1 1 calc GR . . . .
H19C H 0.714905 0.898595 0.480988 0.268 Uiso 1 1 calc GR . . . .
N43 N 0.7509(9) 0.8281(11) 0.5711(8) 0.213(5) Uani 1 1 d D U . . .
C56 C 0.8078(9) 0.8431(12) 0.5295(9) 0.201(6) Uani 1 1 d D U . . .
H56A H 0.834462 0.865682 0.531718 0.241 Uiso 1 1 calc R . . . .
H56B H 0.810333 0.814715 0.509419 0.241 Uiso 1 1 calc R . . . .
C2BA C 0.7987(9) 0.8198(14) 0.5685(9) 0.217(6) Uani 1 1 d D U . . .
H2BA H 0.806070 0.780961 0.569770 0.260 Uiso 1 1 calc R . . . .
H2BB H 0.816021 0.838641 0.590362 0.260 Uiso 1 1 calc R . . . .
C76 C 0.7267(11) 0.8193(14) 0.6072(9) 0.225(7) Uani 1 1 d D U . . .
H76A H 0.743326 0.835491 0.630186 0.338 Uiso 1 1 calc GR . . . .
H76B H 0.723397 0.780537 0.611604 0.338 Uiso 1 1 calc GR . . . .
H76C H 0.697769 0.836126 0.603163 0.338 Uiso 1 1 calc GR . . . .
N1 N 0.3455(6) 1.0007(8) 0.7376(5) 0.152(4) Uani 1 1 d D U . . .
N4BA N 0.3832(6) 1.0695(8) 0.7139(6) 0.154(4) Uani 1 1 d D U . . .
C3BA C 0.3134(7) 1.0134(10) 0.7038(7) 0.168(5) Uani 1 1 d D U . . .
H3BA H 0.285193 1.026872 0.711776 0.202 Uiso 1 1 calc R . . . .
H3BB H 0.308573 0.983225 0.684829 0.202 Uiso 1 1 calc R . . . .
C17 C 0.3417(7) 1.0566(10) 0.6900(7) 0.167(5) Uani 1 1 d D U . . .
H17A H 0.349027 1.046654 0.663172 0.201 Uiso 1 1 calc R . . . .
H17B H 0.324049 1.089994 0.687307 0.201 Uiso 1 1 calc R . . . .
C7 C 0.3870(6) 1.0297(9) 0.7458(6) 0.154(4) Uani 1 1 d D U . . .
C4 C 0.4238(7) 1.0970(9) 0.7042(7) 0.157(7) Uani 1 1 d D U . . .
H4A H 0.432485 1.083074 0.679102 0.236 Uiso 1 1 d R . . . .
H4B H 0.447315 1.090204 0.725132 0.236 Uiso 1 1 d R . . . .
H4C H 0.418545 1.135874 0.701862 0.236 Uiso 1 1 d R . . . .
O0AA O 0.4184(6) 1.0252(8) 0.7713(5) 0.179(6) Uani 1 1 d D U . . .
C15 C 0.3369(9) 0.9603(10) 0.7676(7) 0.188(8) Uani 1 1 d D U . . .
H15A H 0.336098 0.978048 0.793269 0.282 Uiso 1 1 d R . . . .
H15B H 0.360188 0.933098 0.769428 0.282 Uiso 1 1 d R . . . .
H15C H 0.308678 0.942768 0.760258 0.282 Uiso 1 1 d R . . . .

loop_
_atom_site_aniso_label
_atom_site_aniso_U_11
_atom_site_aniso_U_22
_atom_site_aniso_U_33
_atom_site_aniso_U_23
_atom_site_aniso_U_13
_atom_site_aniso_U_12
Ag0A 0.053(3) 0.052(3) 0.052(3) -0.0011(10) 0.0034(10) -0.0009(10)
Ag1 0.060(2) 0.060(2) 0.0468(19) -0.0242(17) 0.0107(15) -0.0125(17)
Ag1A 0.0518(4) 0.0404(5) 0.0375(4) -0.0050(3) -0.0082(3) 0.0077(3)
Ag1B 0.051(2) 0.079(3) 0.0331(18) 0.0049(17) 0.0023(14) -0.0061(19)
Ag2A 0.0882(12) 0.0564(11) 0.0384(8) 0.0110(7) -0.0121(7) -0.0025(9)
Ag2B 0.0577(10) 0.0498(9) 0.0417(9) -0.0141(7) -0.0051(6) 0.0100(7)
Ag2C 0.073(5) 0.040(4) 0.049(4) 0.005(3) -0.018(3) 0.010(3)
Ag3 0.0506(3) 0.0492(4) 0.0383(3) 0.0007(3) -0.0007(3) 0.0118(3)
Ag3A 0.0973(8) 0.0897(8) 0.0323(4) -0.0021(4) -0.0117(4) -0.0435(6)
Ag3B 0.029(2) 0.034(3) 0.028(2) -0.0015(17) -0.0121(16) 0.0040(17)
Ag3C 0.042(3) 0.091(5) 0.093(5) 0.039(4) -0.028(3) -0.024(3)
Ag4 0.0654(4) 0.0577(4) 0.0411(3) 0.0078(3) 0.0082(3) 0.0232(3)
Ag4A 0.0460(4) 0.0530(5) 0.0881(6) -0.0253(4) -0.0039(4) 0.0066(3)
Ag4B 0.0460(4) 0.0530(5) 0.0881(6) -0.0253(4) -0.0039(4) 0.0066(3)
Ag5 0.0671(4) 0.0395(3) 0.0676(4) 0.0020(3) -0.0229(4) 0.0009(3)
Ag5A 0.091(5) 0.094(5) 0.060(4) -0.001(4) 0.005(4) 0.000(4)
Ag6 0.0594(4) 0.0574(4) 0.0550(4) -0.0166(3) -0.0072(3) -0.0053(3)
Ag7 0.0523(5) 0.0648(5) 0.0389(4) -0.0065(3) -0.0083(3) -0.0114(4)
Ag8 0.0799(5) 0.0642(5) 0.0547(4) -0.0241(3) -0.0299(4) 0.0332(4)
Ag9 0.0664(4) 0.0776(5) 0.0434(4) 0.0121(3) -0.0077(3) -0.0116(4)
Ag10 0.0758(5) 0.0595(4) 0.0494(4) 0.0030(3) 0.0026(3) -0.0158(4)
Ag11 0.0441(3) 0.0418(3) 0.0421(3) 0.0012(2) -0.0095(2) 0.0020(2)
Ag12 0.0617(4) 0.0527(4) 0.0713(5) 0.0021(3) 0.0049(4) -0.0073(3)
Ag13 0.0594(4) 0.0469(4) 0.0799(5) -0.0072(4) -0.0012(4) -0.0001(3)
Ag14 0.0685(5) 0.0828(5) 0.0444(4) -0.0155(4) -0.0055(3) 0.0144(4)
Ag15 0.0768(5) 0.0516(4) 0.0762(5) -0.0040(4) -0.0280(4) 0.0190(4)
Ag16 0.0614(4) 0.0607(5) 0.0772(5) -0.0135(4) -0.0139(4) 0.0146(4)
Ag17 0.0603(4) 0.0884(6) 0.0523(4) 0.0052(4) -0.0207(3) -0.0018(4)
Ag18 0.0841(5) 0.0541(4) 0.0670(5) 0.0071(4) -0.0228(4) 0.0021(4)
Ag19 0.0841(8) 0.0492(4) 0.0738(6) -0.0241(4) 0.0214(5) -0.0006(4)
Ag20 0.0433(5) 0.0628(7) 0.0426(5) -0.0176(5) -0.0122(4) 0.0020(4)
Ag22 0.1133(7) 0.0890(6) 0.0538(4) 0.0234(4) 0.0210(4) 0.0560(6)
Ag23 0.1130(10) 0.0678(6) 0.0332(4) 0.0004(3) -0.0064(4) 0.0308(5)
Ag25 0.0463(3) 0.0501(4) 0.0368(3) 0.0058(3) -0.0052(2) -0.0016(3)
Ag35 0.0841(8) 0.0492(4) 0.0738(6) -0.0241(4) 0.0214(5) -0.0006(4)
S1 0.0344(9) 0.0413(10) 0.0366(9) -0.0049(8) -0.0041(7) 0.0026(8)
S2 0.0410(10) 0.0378(10) 0.0387(10) 0.0074(8) -0.0057(8) -0.0022(8)
S3 0.0436(11) 0.0381(10) 0.0499(11) -0.0067(9) -0.0082(9) 0.0025(8)
S4 0.0523(11) 0.0415(11) 0.0380(10) -0.0047(8) -0.0085(8) 0.0039(9)
S5 0.0567(12) 0.0412(11) 0.0396(10) 0.0019(8) -0.0057(9) 0.0008(9)
S6 0.0524(12) 0.0386(11) 0.0453(11) -0.0003(9) -0.0034(9) 0.0043(9)
S7 0.0560(12) 0.0462(12) 0.0362(10) -0.0038(9) -0.0097(9) -0.0054(9)
S8 0.0531(12) 0.0514(12) 0.0410(10) -0.0031(9) -0.0134(9) 0.0081(10)
S9 0.0668(14) 0.0390(11) 0.0440(11) -0.0013(9) 0.0006(10) -0.0001(10)
S10 0.0655(14) 0.0634(15) 0.0494(12) -0.0242(11) -0.0260(11) 0.0237(12)
S11 0.0916(18) 0.0366(11) 0.0416(11) -0.0051(9) 0.0058(11) 0.0069(11)
S12 0.0775(16) 0.0541(13) 0.0348(10) 0.0002(9) 0.0013(10) 0.0140(11)
S13 0.0492(12) 0.0567(13) 0.0460(11) -0.0148(10) -0.0123(9) 0.0049(10)
S14 0.113(2) 0.0538(14) 0.0347(11) -0.0081(10) -0.0146(12) 0.0385(14)
S15 0.051(2) 0.045(3) 0.043(2) -0.0098(18) -0.0070(18) 0.0014(19)
S16 0.0580(13) 0.0567(13) 0.0359(10) 0.0039(9) 0.0029(9) 0.0135(10)
S17 0.0579(13) 0.0441(12) 0.0502(12) 0.0109(10) -0.0249(10) -0.0102(10)
S18 0.0469(11) 0.0457(12) 0.0525(12) 0.0092(9) 0.0072(9) 0.0085(9)
S19 0.0600(13) 0.0447(12) 0.0494(12) -0.0065(10) -0.0108(10) 0.0119(10)
S20 0.0653(14) 0.0418(11) 0.0453(11) 0.0083(9) -0.0069(10) 0.0015(10)
S21 0.0544(12) 0.0530(13) 0.0406(10) -0.0135(9) -0.0037(9) -0.0116(10)
S22 0.0618(13) 0.0568(13) 0.0428(11) -0.0142(10) -0.0225(10) 0.0187(11)
P1 0.0754(16) 0.0490(13) 0.0374(11) 0.0049(10) 0.0048(11) 0.0193(12)
P2 0.0442(12) 0.0866(19) 0.0505(13) -0.0355(13) -0.0087(10) -0.0005(12)
P3 0.0438(12) 0.0677(15) 0.0360(10) 0.0096(10) -0.0034(9) -0.0115(10)
P4 0.0547(13) 0.0464(12) 0.0354(10) 0.0088(9) -0.0019(9) 0.0134(10)
P5 0.0446(12) 0.0705(15) 0.0312(10) 0.0023(10) -0.0012(9) 0.0159(11)
P6 0.053(5) 0.042(5) 0.044(4) -0.007(4) -0.003(3) -0.004(4)
P7 0.049(3) 0.036(3) 0.036(3) -0.007(2) -0.015(2) 0.012(2)
F1 0.063(4) 0.124(6) 0.076(4) 0.015(4) -0.040(3) -0.021(4)
F2 0.087(5) 0.075(4) 0.114(6) -0.006(4) -0.050(4) -0.024(4)
F3 0.071(4) 0.085(5) 0.093(5) -0.007(4) 0.009(3) -0.032(3)
F4 0.075(4) 0.110(6) 0.103(5) 0.038(4) 0.035(4) 0.011(4)
F5 0.077(4) 0.100(5) 0.108(6) -0.008(4) -0.034(4) -0.036(4)
F6 0.073(4) 0.093(5) 0.133(7) 0.012(5) 0.006(4) -0.030(4)
F7 0.127(6) 0.086(5) 0.081(5) -0.016(4) -0.033(4) -0.013(5)
F8 0.103(6) 0.082(5) 0.103(5) -0.003(4) 0.024(4) -0.007(4)
F9 0.113(5) 0.131(6) 0.068(4) -0.002(4) -0.009(4) -0.063(5)
F10 0.109(6) 0.052(4) 0.147(7) -0.002(4) 0.007(5) -0.029(4)
F11 0.093(17) 0.048(10) 0.110(14) -0.012(9) 0.029(11) -0.026(9)
F12 0.156(8) 0.133(8) 0.090(6) -0.001(5) 0.052(6) 0.026(6)
F13 0.134(7) 0.101(6) 0.124(7) -0.012(5) -0.029(6) -0.048(6)
F14 0.154(7) 0.074(5) 0.173(7) -0.029(5) -0.058(6) -0.004(5)
F15 0.079(8) 0.104(10) 0.120(10) 0.011(8) 0.050(7) 0.003(7)
F16 0.107(6) 0.170(8) 0.234(9) 0.051(7) -0.011(6) -0.033(6)
F17 0.121(14) 0.089(12) 0.082(11) -0.006(9) 0.000(10) -0.075(11)
F18 0.099(6) 0.182(10) 0.150(8) -0.012(7) 0.080(6) -0.028(6)
F19 0.180(15) 0.112(11) 0.162(15) -0.042(10) 0.011(12) -0.090(11)
F20 0.076(11) 0.123(16) 0.105(13) 0.024(12) 0.041(10) 0.015(10)
F21 0.089(15) 0.089(18) 0.127(17) 0.020(14) 0.013(12) -0.044(13)
C0AA 0.160(7) 0.135(7) 0.118(6) -0.012(6) -0.021(6) 0.024(6)
C1AA 0.063(14) 0.060(15) 0.041(11) 0.015(10) 0.015(10) 0.015(12)
C01W 0.055(5) 0.039(4) 0.028(4) 0.003(3) -0.004(3) 0.002(4)
C01X 0.045(5) 0.047(5) 0.044(4) 0.017(4) -0.009(4) -0.012(4)
C1BA 0.056(9) 0.051(9) 0.070(10) 0.007(7) 0.007(8) -0.008(7)
C24 0.072(10) 0.079(11) 0.083(11) 0.007(8) 0.007(8) -0.003(8)
C65 0.056(11) 0.057(12) 0.068(12) 0.004(9) 0.000(8) -0.007(8)
C64 0.073(15) 0.033(10) 0.064(14) -0.004(10) -0.022(13) -0.013(10)
C0BA 0.068(13) 0.063(13) 0.022(9) -0.007(9) -0.014(9) -0.002(10)
C02A 0.066(6) 0.035(4) 0.052(5) 0.001(4) -0.006(4) 0.002(4)
C2AA 0.09(2) 0.11(3) 0.08(2) 0.00(2) 0.05(2) 0.00(2)
C02B 0.057(5) 0.043(5) 0.040(4) 0.002(4) 0.004(4) 0.002(4)
C02C 0.074(6) 0.049(5) 0.039(4) 0.011(4) 0.006(4) 0.026(5)
C02D 0.046(5) 0.041(5) 0.052(5) -0.006(4) -0.010(4) 0.001(4)
C02E 0.066(6) 0.039(5) 0.038(4) -0.009(4) -0.010(4) -0.006(4)
C02F 0.076(6) 0.040(5) 0.040(5) 0.001(4) -0.001(4) 0.019(4)
C02G 0.065(6) 0.078(7) 0.036(4) 0.010(5) -0.003(4) -0.022(5)
C02H 0.045(5) 0.056(5) 0.049(5) 0.012(4) -0.007(4) 0.009(4)
C02I 0.044(5) 0.087(8) 0.054(6) 0.002(5) -0.020(4) -0.008(5)
C02K 0.067(6) 0.045(5) 0.042(5) -0.002(4) -0.013(4) -0.014(4)
C02M 0.077(7) 0.047(6) 0.075(7) 0.004(5) -0.034(6) -0.012(5)
C02N 0.066(6) 0.047(5) 0.044(5) -0.009(4) 0.001(4) 0.001(4)
C02O 0.054(5) 0.057(6) 0.050(5) -0.006(4) -0.005(4) 0.013(4)
C02P 0.047(5) 0.047(5) 0.043(4) 0.004(4) 0.001(4) 0.001(4)
C02Q 0.060(5) 0.046(5) 0.030(4) 0.004(3) 0.000(4) 0.015(4)
C02R 0.051(5) 0.068(6) 0.032(4) 0.000(4) 0.002(4) 0.005(4)
C02S 0.083(7) 0.045(5) 0.031(4) 0.001(4) -0.004(4) 0.018(5)
C02T 0.045(5) 0.072(7) 0.051(5) 0.015(5) -0.006(4) 0.008(5)
C02U 0.053(5) 0.045(5) 0.035(4) -0.015(4) 0.002(4) -0.011(4)
C02V 0.050(5) 0.050(5) 0.058(5) -0.005(4) -0.014(4) -0.011(4)
C02W 0.059(6) 0.062(6) 0.043(5) 0.013(4) -0.004(4) 0.006(5)
C02X 0.062(6) 0.057(6) 0.044(5) -0.018(4) -0.030(4) 0.012(5)
C02Y 0.072(6) 0.041(5) 0.065(6) 0.014(4) 0.006(5) 0.007(4)
C02Z 0.070(6) 0.041(5) 0.055(5) 0.005(4) -0.015(5) -0.002(4)
C03A 0.125(10) 0.065(7) 0.030(4) -0.008(4) -0.013(5) 0.045(7)
C3AA 0.054(13) 0.049(13) 0.057(13) -0.002(10) -0.003(10) -0.006(10)
C03B 0.082(7) 0.058(6) 0.054(6) -0.001(5) 0.019(5) 0.004(5)
C03C 0.056(6) 0.054(6) 0.057(5) 0.010(5) -0.002(4) 0.000(4)
C03D 0.081(7) 0.054(6) 0.047(5) -0.003(4) -0.005(5) -0.022(5)
C03E 0.052(6) 0.060(6) 0.084(8) 0.002(6) -0.002(5) -0.014(5)
C03F 0.095(8) 0.050(6) 0.048(5) -0.004(5) -0.026(6) 0.001(5)
C03G 0.061(6) 0.049(5) 0.047(5) 0.003(4) 0.004(4) 0.012(4)
C03H 0.066(6) 0.055(6) 0.049(5) 0.015(4) -0.007(4) 0.012(5)
C03I 0.061(6) 0.057(6) 0.048(5) 0.005(4) 0.006(4) 0.015(5)
C03J 0.092(8) 0.066(7) 0.044(5) -0.004(5) -0.025(5) 0.037(6)
C03K 0.036(9) 0.024(8) 0.036(9) 0.005(7) -0.001(7) -0.013(7)
C03L 0.066(6) 0.062(6) 0.065(6) 0.004(5) 0.009(5) -0.014(5)
C03M 0.047(5) 0.060(6) 0.054(5) 0.016(4) 0.006(4) 0.009(4)
C03N 0.067(6) 0.048(5) 0.059(6) 0.013(4) 0.008(5) 0.010(5)
C03O 0.073(7) 0.065(6) 0.041(5) -0.007(5) -0.013(4) -0.014(5)
C03P 0.060(6) 0.070(7) 0.060(6) -0.023(5) -0.009(5) -0.018(5)
C03Q 0.076(7) 0.037(5) 0.055(5) 0.001(4) -0.002(5) -0.017(4)
C03R 0.055(5) 0.043(5) 0.062(6) -0.007(4) -0.009(4) -0.004(4)
C03S 0.071(6) 0.056(6) 0.056(6) 0.003(5) -0.009(5) -0.018(5)
C03T 0.045(5) 0.065(6) 0.059(6) 0.000(5) -0.001(4) 0.001(4)
C03U 0.081(7) 0.047(5) 0.044(5) -0.005(4) -0.012(5) 0.011(5)
C03V 0.073(6) 0.060(6) 0.041(5) 0.016(4) 0.003(4) 0.009(5)
C03W 0.078(7) 0.057(6) 0.063(6) 0.011(5) -0.002(5) 0.018(5)
C03X 0.073(6) 0.064(6) 0.092(7) -0.027(5) -0.027(5) 0.002(5)
C03Y 0.061(6) 0.082(8) 0.057(6) 0.009(6) -0.010(5) -0.011(6)
C03Z 0.068(7) 0.041(5) 0.090(8) -0.005(5) 0.007(6) -0.009(5)
C04A 0.093(9) 0.063(7) 0.077(8) 0.006(6) 0.001(7) 0.001(6)
C04B 0.084(7) 0.065(6) 0.040(5) 0.015(4) 0.013(5) 0.024(5)
C04C 0.094(8) 0.061(6) 0.043(5) 0.011(5) 0.018(5) 0.027(6)
C04D 0.096(9) 0.079(8) 0.049(6) -0.001(5) 0.018(6) 0.009(7)
C04E 0.068(7) 0.065(7) 0.064(6) 0.028(5) 0.013(5) 0.013(5)
C04F 0.121(11) 0.090(9) 0.036(5) -0.009(5) -0.012(6) 0.010(8)
C04G 0.088(8) 0.062(7) 0.055(6) -0.009(5) -0.012(5) -0.008(6)
C04H 0.068(7) 0.116(10) 0.036(5) -0.001(5) -0.001(4) -0.033(7)
C04I 0.094(8) 0.052(6) 0.038(5) 0.005(4) 0.001(5) 0.020(6)
C04J 0.040(10) 0.043(11) 0.076(16) -0.015(11) 0.013(10) -0.014(9)
C04K 0.055(6) 0.061(6) 0.055(5) -0.002(5) -0.006(4) -0.015(5)
C04L 0.104(9) 0.090(9) 0.037(5) -0.006(5) -0.018(5) -0.044(7)
C04M 0.050(5) 0.082(7) 0.033(4) 0.002(4) -0.001(4) 0.010(5)
C04N 0.120(10) 0.055(6) 0.048(6) 0.015(5) -0.029(6) -0.013(6)
C04O 0.044(10) 0.044(10) 0.042(10) -0.005(7) 0.001(8) -0.002(8)
C04P 0.054(6) 0.092(8) 0.057(6) 0.020(6) -0.016(5) 0.008(5)
C04Q 0.118(11) 0.055(7) 0.086(8) 0.024(6) 0.040(8) 0.024(7)
C04R 0.130(10) 0.048(6) 0.039(5) -0.003(4) -0.004(6) 0.019(6)
C04S 0.062(6) 0.104(10) 0.059(6) 0.020(6) 0.014(5) 0.028(6)
C04T 0.112(11) 0.087(9) 0.070(8) 0.005(7) 0.045(8) 0.011(8)
C04U 0.092(9) 0.059(7) 0.066(7) -0.005(5) -0.017(6) 0.006(6)
C04V 0.074(7) 0.058(6) 0.069(7) 0.014(5) 0.016(6) 0.011(5)
C04W 0.108(6) 0.076(5) 0.059(5) -0.005(4) -0.004(5) 0.023(5)
C04X 0.072(7) 0.062(7) 0.076(7) -0.023(6) -0.002(6) -0.004(5)
C04Y 0.108(10) 0.054(7) 0.082(8) -0.010(6) -0.007(7) 0.034(7)
C04Z 0.075(7) 0.095(9) 0.065(7) 0.015(6) 0.030(6) 0.040(7)
C5 0.057(9) 0.045(9) 0.061(9) -0.008(8) 0.003(8) -0.002(7)
C5AA 0.065(11) 0.068(11) 0.069(10) 0.006(9) 0.005(9) 0.004(9)
C05B 0.114(8) 0.085(7) 0.072(6) 0.006(6) -0.003(6) -0.032(6)
C05C 0.051(8) 0.060(9) 0.065(9) -0.011(7) -0.011(7) 0.000(7)
C05D 0.069(8) 0.097(10) 0.088(9) 0.014(7) 0.046(7) 0.004(7)
C05E 0.058(6) 0.121(10) 0.036(5) 0.004(6) -0.001(4) -0.021(6)
C05F 0.104(8) 0.068(6) 0.089(7) -0.017(6) -0.028(6) 0.023(6)
C05G 0.075(7) 0.045(5) 0.063(6) 0.009(5) -0.012(5) 0.004(5)
C05H 0.053(6) 0.112(11) 0.085(8) 0.004(8) 0.006(6) 0.022(6)
C05I 0.078(6) 0.076(6) 0.079(6) -0.006(5) 0.024(5) -0.017(5)
C05J 0.091(7) 0.062(6) 0.089(7) -0.023(5) -0.033(6) 0.018(5)
C05K 0.092(7) 0.086(7) 0.123(8) -0.020(7) -0.026(7) -0.010(6)
C05L 0.049(11) 0.072(14) 0.032(9) -0.010(8) -0.010(8) 0.012(10)
C05M 0.126(12) 0.065(8) 0.118(11) 0.031(8) 0.059(10) 0.012(8)
C05N 0.101(7) 0.072(6) 0.087(7) -0.021(6) -0.027(6) 0.012(6)
C05P 0.126(13) 0.112(12) 0.077(8) 0.014(8) 0.018(8) 0.074(11)
C05Q 0.105(10) 0.102(11) 0.084(9) 0.041(8) 0.044(8) 0.032(8)
C05R 0.108(8) 0.065(6) 0.108(8) -0.020(6) -0.038(7) 0.009(6)
C05T 0.058(7) 0.050(7) 0.057(8) 0.000(7) -0.002(6) 0.011(6)
C05U 0.146(14) 0.078(9) 0.079(9) -0.027(7) 0.036(9) 0.037(9)
C05V 0.098(10) 0.060(7) 0.123(12) 0.000(8) -0.022(9) 0.011(7)
C05X 0.123(8) 0.072(7) 0.076(7) -0.015(6) -0.012(6) 0.011(6)
C05Y 0.127(12) 0.094(11) 0.062(7) -0.004(7) 0.001(8) 0.026(9)
C05Z 0.081(7) 0.074(6) 0.102(7) 0.017(6) -0.002(6) -0.009(6)
C06A 0.053(7) 0.039(7) 0.050(7) 0.007(6) 0.010(6) 0.002(6)
C6AA 0.112(19) 0.059(13) 0.074(14) -0.026(11) 0.013(13) 0.003(12)
C06B 0.095(10) 0.079(9) 0.121(12) 0.022(9) -0.019(9) -0.014(8)
C06D 0.137(9) 0.078(7) 0.062(6) 0.004(5) -0.004(6) -0.001(6)
C06F 0.080(7) 0.081(7) 0.111(8) 0.038(6) -0.019(6) -0.009(6)
C06K 0.100(7) 0.088(7) 0.090(7) 0.011(6) -0.028(6) -0.010(6)
C06L 0.116(7) 0.088(6) 0.074(6) -0.024(5) 0.003(6) 0.016(6)
C06N 0.062(6) 0.132(8) 0.072(6) 0.019(6) -0.006(5) 0.008(6)
C06O 0.061(8) 0.065(8) 0.067(8) -0.003(7) -0.007(6) 0.009(6)
C06Q 0.078(10) 0.085(10) 0.080(10) 0.000(8) 0.001(8) -0.016(8)
C06R 0.103(11) 0.113(12) 0.103(11) 0.002(9) 0.016(9) 0.020(9)
C06S 0.094(11) 0.075(10) 0.082(11) -0.006(9) -0.004(9) -0.020(8)
C06T 0.069(11) 0.058(10) 0.032(7) -0.003(7) -0.004(7) -0.006(9)
C06U 0.141(8) 0.104(7) 0.088(7) -0.033(6) 0.004(6) 0.010(7)
C06W 0.080(12) 0.046(9) 0.043(9) 0.005(7) 0.017(8) -0.008(9)
C06X 0.079(9) 0.089(10) 0.066(9) 0.001(8) 0.005(7) 0.013(8)
C06Y 0.074(12) 0.056(11) 0.064(11) 0.014(9) 0.028(10) 0.013(10)
C06Z 0.077(7) 0.151(9) 0.080(7) 0.003(7) 0.003(6) 0.002(7)
C7AA 0.092(18) 0.039(11) 0.094(19) -0.011(11) 0.003(15) -0.015(11)
C07B 0.103(11) 0.104(11) 0.113(11) 0.004(9) 0.018(9) 0.010(9)
C07E 0.066(10) 0.054(10) 0.043(8) 0.003(7) 0.001(7) -0.006(8)
C07F 0.168(9) 0.124(8) 0.091(7) -0.028(7) -0.015(7) 0.015(7)
C07G 0.061(10) 0.076(12) 0.036(8) -0.017(8) 0.008(7) -0.005(9)
C07K 0.102(8) 0.119(9) 0.152(10) 0.037(8) -0.030(7) -0.012(7)
C07M 0.098(16) 0.073(14) 0.082(14) -0.025(11) -0.016(13) -0.040(13)
C07O 0.068(8) 0.077(9) 0.090(9) -0.001(8) 0.005(7) 0.016(7)
C07R 0.082(10) 0.082(10) 0.095(11) -0.001(8) 0.022(8) -0.015(8)
C8AA 0.040(9) 0.047(11) 0.087(16) 0.012(10) -0.011(9) -0.005(8)
C9AA 0.070(13) 0.036(9) 0.072(14) 0.012(9) -0.016(10) 0.004(8)
C11 0.066(11) 0.050(10) 0.059(11) 0.006(8) 0.001(9) 0.005(8)
C5BA 0.058(11) 0.073(13) 0.057(11) -0.004(9) -0.018(9) 0.006(9)
C020 0.059(5) 0.029(4) 0.037(4) -0.001(3) -0.010(4) 0.003(4)
C022 0.069(6) 0.037(4) 0.030(4) -0.006(3) -0.001(4) 0.001(4)
C23 0.072(14) 0.035(10) 0.065(13) 0.002(9) 0.025(11) -0.006(9)
C023 0.049(5) 0.048(5) 0.050(5) -0.004(4) 0.003(4) -0.005(4)
C024 0.050(5) 0.052(5) 0.047(5) 0.004(4) 0.000(4) 0.005(4)
C025 0.038(4) 0.042(4) 0.035(4) -0.007(3) -0.007(3) 0.008(3)
C026 0.034(4) 0.042(5) 0.053(5) -0.007(4) -0.001(3) 0.000(3)
C027 0.056(5) 0.042(5) 0.039(4) 0.002(4) -0.004(4) 0.019(4)
C27 0.068(10) 0.057(9) 0.074(10) -0.012(8) 0.020(8) -0.008(8)
C028 0.050(5) 0.060(6) 0.049(5) 0.001(4) -0.002(4) 0.021(4)
C29 0.09(2) 0.067(17) 0.047(13) 0.006(12) -0.004(13) 0.014(14)
C029 0.058(5) 0.036(4) 0.043(4) 0.002(4) -0.005(4) 0.006(4)
C30 0.086(9) 0.073(9) 0.081(9) -0.008(7) -0.002(8) -0.017(7)
C030 0.084(7) 0.051(6) 0.051(5) -0.002(5) -0.023(5) 0.017(5)
C031 0.062(5) 0.032(4) 0.046(5) 0.003(4) 0.007(4) 0.006(4)
C032 0.075(7) 0.034(5) 0.072(6) 0.005(4) 0.020(5) 0.025(4)
C033 0.075(7) 0.062(6) 0.050(5) 0.004(5) 0.014(5) 0.023(5)
C33 0.064(10) 0.068(11) 0.058(10) -0.003(8) 0.013(8) 0.002(8)
C034 0.049(5) 0.104(9) 0.031(4) 0.011(5) -0.005(4) 0.015(5)
C035 0.076(7) 0.057(6) 0.040(5) -0.005(4) -0.005(4) 0.025(5)
C35 0.091(17) 0.032(11) 0.074(15) -0.002(10) 0.021(13) -0.001(10)
C036 0.061(6) 0.044(5) 0.052(5) 0.000(4) -0.013(4) -0.003(4)
C36 0.055(9) 0.062(9) 0.050(9) 0.001(7) -0.003(7) -0.018(7)
C037 0.070(7) 0.070(7) 0.071(7) 0.025(6) 0.016(6) 0.003(6)
C038 0.051(5) 0.049(5) 0.048(5) 0.007(4) 0.008(4) 0.010(4)
C039 0.074(7) 0.047(5) 0.061(6) -0.023(5) -0.036(5) 0.016(5)
C39 0.069(15) 0.055(14) 0.092(18) 0.016(13) 0.032(13) 0.007(11)
C40 0.10(2) 0.059(17) 0.08(2) -0.024(15) -0.014(18) -0.021(16)
C040 0.101(9) 0.065(7) 0.076(7) -0.032(6) -0.036(7) 0.037(7)
C041 0.049(5) 0.082(7) 0.056(6) -0.001(5) -0.006(4) 0.007(5)
C042 0.076(7) 0.057(6) 0.085(8) -0.023(6) -0.016(6) -0.009(5)
C42 0.053(10) 0.055(10) 0.056(10) 0.006(8) 0.013(8) -0.005(8)
C043 0.049(5) 0.072(7) 0.066(6) -0.018(5) 0.009(5) 0.005(5)
C43 0.075(9) 0.061(9) 0.073(9) -0.002(7) 0.006(7) 0.015(7)
C044 0.042(5) 0.079(8) 0.104(9) 0.006(7) 0.016(6) 0.006(5)
C045 0.086(8) 0.068(7) 0.048(5) 0.016(5) -0.022(5) 0.018(6)
C046 0.046(5) 0.116(10) 0.053(6) -0.025(6) -0.008(4) 0.005(6)
C047 0.075(7) 0.060(6) 0.070(7) -0.012(5) 0.000(6) -0.020(5)
C48 0.081(10) 0.074(10) 0.072(9) 0.005(8) 0.013(8) -0.006(8)
C048 0.049(5) 0.070(6) 0.043(5) -0.021(4) -0.018(4) 0.013(4)
C049 0.065(6) 0.084(8) 0.057(6) -0.026(5) -0.019(5) 0.035(6)
C050 0.092(9) 0.072(8) 0.083(8) 0.026(6) -0.022(7) -0.028(7)
C051 0.104(10) 0.100(10) 0.055(6) 0.021(6) 0.034(6) 0.043(8)
C052 0.084(8) 0.078(8) 0.071(7) -0.004(6) -0.009(6) -0.001(7)
C053 0.109(11) 0.087(10) 0.086(9) 0.012(8) 0.013(8) 0.021(9)
C054 0.101(9) 0.088(9) 0.052(6) -0.027(6) -0.012(6) 0.037(7)
C54 0.095(15) 0.051(10) 0.062(11) -0.004(9) -0.030(11) -0.011(10)
C055 0.103(10) 0.079(9) 0.073(8) 0.001(7) -0.034(7) -0.034(8)
C056 0.084(7) 0.093(8) 0.043(5) -0.029(5) -0.016(5) 0.046(7)
C057 0.156(14) 0.070(8) 0.057(7) -0.009(6) 0.017(8) 0.041(8)
C058 0.093(8) 0.067(7) 0.055(6) 0.014(5) 0.023(6) 0.019(6)
C58 0.079(12) 0.071(12) 0.082(12) 0.005(9) 0.008(9) -0.004(9)
C059 0.044(14) 0.078(17) 0.036(13) 0.003(10) -0.008(11) -0.009(15)
C060 0.084(9) 0.074(9) 0.148(14) -0.039(9) 0.012(9) -0.010(7)
C061 0.132(13) 0.067(8) 0.075(8) -0.007(6) -0.013(8) 0.024(8)
C062 0.083(7) 0.124(8) 0.076(6) -0.037(6) 0.009(6) 0.013(6)
C62 0.039(8) 0.054(9) 0.043(8) 0.006(7) -0.003(7) -0.014(7)
C063 0.065(6) 0.134(8) 0.064(6) 0.000(6) 0.002(5) 0.016(6)
C064 0.075(9) 0.150(15) 0.084(9) -0.016(9) 0.019(7) 0.027(9)
C065 0.071(10) 0.083(11) 0.082(10) -0.012(8) 0.002(8) 0.003(8)
C066 0.101(8) 0.135(9) 0.088(7) -0.035(7) 0.018(6) 0.011(7)
C067 0.077(14) 0.080(14) 0.074(12) 0.005(9) 0.005(10) -0.006(9)
C67 0.07(2) 0.042(16) 0.049(19) -0.017(13) 0.008(14) -0.001(14)
C068 0.143(9) 0.070(7) 0.098(8) 0.000(6) -0.010(7) 0.004(7)
C69 0.070(7) 0.078(7) 0.074(7) -0.004(6) 0.012(6) 0.009(6)
C63 0.066(7) 0.069(7) 0.068(7) -0.006(6) 0.006(6) 0.007(6)
C4AA 0.059(6) 0.058(6) 0.059(6) -0.006(5) 0.000(5) 0.004(5)
C60 0.070(7) 0.070(7) 0.074(7) 0.002(6) 0.007(6) 0.013(6)
C71 0.078(7) 0.079(8) 0.083(7) 0.001(6) 0.010(6) 0.012(6)
C66 0.075(7) 0.079(8) 0.080(8) -0.001(6) 0.013(6) 0.010(6)
C70 0.068(13) 0.060(13) 0.064(15) -0.020(11) 0.031(11) -0.012(10)
C73 0.070(11) 0.057(10) 0.065(10) -0.008(8) 0.001(8) -0.009(9)
C74 0.057(9) 0.053(9) 0.047(9) 0.002(7) 0.006(7) -0.015(7)
C075 0.07(2) 0.09(2) 0.09(2) -0.06(2) 0.005(18) -0.021(18)
C076 0.096(7) 0.112(9) 0.144(9) 0.031(8) -0.010(7) -0.020(7)
C077 0.062(8) 0.062(8) 0.068(9) 0.001(7) 0.020(7) 0.007(7)
C78 0.054(10) 0.052(11) 0.057(10) -0.008(8) 0.000(7) -0.011(8)
C80 0.076(18) 0.053(15) 0.044(13) -0.005(11) -0.007(12) -0.024(13)
C082 0.143(7) 0.120(6) 0.103(6) -0.018(5) -0.016(6) 0.025(6)
C084 0.091(10) 0.097(11) 0.092(11) -0.020(8) 0.002(8) -0.017(8)
C89 0.09(4) 0.09(3) 0.025(14) 0.008(14) 0.00(2) -0.01(4)
C90 0.064(14) 0.067(15) 0.073(14) 0.006(9) -0.002(9) 0.001(9)
C93 0.059(12) 0.063(12) 0.062(11) -0.005(9) -0.001(9) -0.002(9)
C95 0.074(14) 0.064(13) 0.078(15) 0.015(12) 0.002(12) -0.004(10)
O5 0.193(10) 0.176(9) 0.246(10) -0.052(8) 0.006(9) -0.021(8)
C12 0.203(7) 0.183(7) 0.213(7) -0.026(6) 0.009(6) -0.012(6)
N16 0.194(7) 0.165(7) 0.196(7) -0.021(6) 0.003(6) -0.009(6)
C19 0.196(10) 0.143(10) 0.193(10) -0.035(9) -0.004(9) -0.013(9)
N43 0.207(7) 0.213(7) 0.219(7) -0.015(6) 0.027(6) -0.011(6)
C56 0.203(8) 0.195(8) 0.204(8) -0.010(7) 0.019(7) -0.011(6)
C2BA 0.213(8) 0.215(8) 0.223(8) -0.008(7) 0.022(7) -0.008(7)
C76 0.224(11) 0.227(11) 0.227(11) -0.012(10) 0.032(10) -0.012(10)
N1 0.156(7) 0.154(7) 0.146(7) -0.005(6) 0.016(6) -0.009(6)
N4BA 0.147(7) 0.153(7) 0.159(7) 0.003(6) 0.005(6) -0.007(6)
C3BA 0.169(7) 0.170(7) 0.165(7) -0.010(6) 0.013(6) 0.002(6)
C17 0.168(7) 0.161(7) 0.171(7) -0.009(6) 0.000(6) -0.002(6)
C7 0.153(7) 0.156(7) 0.150(7) -0.004(6) 0.010(6) -0.004(6)
C4 0.155(12) 0.146(12) 0.171(13) -0.005(11) 0.009(11) -0.011(11)
O0AA 0.205(11) 0.184(11) 0.142(10) 0.003(9) -0.017(9) -0.011(10)
C15 0.209(14) 0.179(14) 0.177(13) 0.003(12) 0.029(12) -0.001(12)

loop_
_atom_type_symbol
_atom_type_description
_atom_type_scat_dispersion_real
_atom_type_scat_dispersion_imag
_atom_type_scat_source
C C 0.0181 0.0091 'International Tables Vol C Tables 4.2.6.8 and 6.1.1.4'
H H 0.0000 0.0000 'International Tables Vol C Tables 4.2.6.8 and 6.1.1.4'
Ag Ag 0.1306 4.2820 'International Tables Vol C Tables 4.2.6.8 and 6.1.1.4'
F F 0.0727 0.0534 'International Tables Vol C Tables 4.2.6.8 and 6.1.1.4'
N N 0.0311 0.0180 'International Tables Vol C Tables 4.2.6.8 and 6.1.1.4'
O O 0.0492 0.0322 'International Tables Vol C Tables 4.2.6.8 and 6.1.1.4'
P P 0.2955 0.4335 'International Tables Vol C Tables 4.2.6.8 and 6.1.1.4'
S S 0.3331 0.5567 'International Tables Vol C Tables 4.2.6.8 and 6.1.1.4'

loop_
_geom_angle_atom_site_label_1
_geom_angle_atom_site_label_2
_geom_angle_atom_site_label_3
_geom_angle
_geom_angle_site_symmetry_1
_geom_angle_site_symmetry_3
_geom_angle_publ_flag
Ag17 Ag0A Ag8 161.7(4) 3_666 . ?
Ag18 Ag0A Ag8 132.2(4) . . ?
Ag18 Ag0A Ag17 65.5(2) . 3_666 ?
Ag18 Ag0A Ag35 101.0(5) . . ?
Ag18 Ag0A S11 64.6(3) . . ?
Ag18 Ag0A S14 121.1(4) . . ?
Ag35 Ag0A Ag8 60.1(3) . . ?
S11 Ag0A Ag8 122.4(3) . . ?
S11 Ag0A Ag17 56.64(19) . 3_666 ?
S11 Ag0A Ag35 62.5(4) . . ?
S11 Ag0A S14 173.9(5) . . ?
S14 Ag0A Ag8 52.68(17) . . ?
S14 Ag0A Ag17 126.6(3) . 3_666 ?
S14 Ag0A Ag35 112.8(4) . . ?
Ag16 Ag1 Ag1B 76.61(10) . . ?
Ag16 Ag1 S18 112.56(10) . . ?
S14 Ag1 Ag1B 76.67(12) . . ?
S14 Ag1 Ag16 78.16(13) . . ?
S14 Ag1 S18 101.54(12) . . ?
S18 Ag1 Ag1B 40.40(9) . . ?
S21 Ag1 Ag1B 77.50(11) . . ?
S21 Ag1 Ag16 50.84(7) . . ?
S21 Ag1 S14 126.76(15) . . ?
S21 Ag1 S18 87.10(12) . . ?
P2 Ag1 Ag1B 151.98(19) . . ?
P2 Ag1 Ag16 126.20(13) . . ?
P2 Ag1 S14 120.45(14) . . ?
P2 Ag1 S18 111.65(17) . . ?
P2 Ag1 S21 103.55(14) . . ?
Ag18 Ag1A Ag16 57.44(3) . . ?
Ag18 Ag1A Ag20 124.11(4) . . ?
Ag18 Ag1A Ag23 56.47(3) . . ?
Ag20 Ag1A Ag16 68.02(3) . . ?
Ag20 Ag1A Ag23 129.67(4) . . ?
Ag23 Ag1A Ag16 82.78(3) . . ?
S8 Ag1A Ag16 134.29(6) 3_666 . ?
S8 Ag1A Ag18 76.87(5) 3_666 . ?
S8 Ag1A Ag20 155.91(6) 3_666 . ?
S8 Ag1A Ag23 70.07(5) 3_666 . ?
S13 Ag1A Ag16 68.15(6) . . ?
S13 Ag1A Ag18 47.78(6) . . ?
S13 Ag1A Ag20 102.44(5) . . ?
S13 Ag1A Ag23 103.30(6) . . ?
S13 Ag1A S8 82.83(7) . 3_666 ?
S14 Ag1A Ag16 75.90(8) . . ?
S14 Ag1A Ag18 93.82(7) . . ?
S14 Ag1A Ag20 83.63(6) . . ?
S14 Ag1A Ag23 48.97(5) . . ?
S14 Ag1A S8 108.54(8) . 3_666 ?
S14 Ag1A S13 137.52(10) . . ?
S14 Ag1A S18 116.76(8) . . ?
S18 Ag1A Ag16 109.09(6) . . ?
S18 Ag1A Ag18 143.60(6) . . ?
S18 Ag1A Ag20 47.85(6) . . ?
S18 Ag1A Ag23 159.88(6) . . ?
S18 Ag1A S8 108.53(8) . 3_666 ?
S18 Ag1A S13 96.31(7) . . ?
Ag6 Ag1B Ag1 163.47(15) 3_666 . ?
Ag6 Ag1B Ag22 85.85(11) 3_666 . ?
Ag22 Ag1B Ag1 89.58(12) . . ?
S8 Ag1B Ag1 128.47(19) 3_666 . ?
S8 Ag1B Ag6 52.21(8) 3_666 3_666 ?
S8 Ag1B Ag22 137.59(15) 3_666 . ?
S13 Ag1B Ag1 106.26(17) . . ?
S13 Ag1B Ag6 58.68(10) . 3_666 ?
S13 Ag1B Ag22 52.76(11) . . ?
S13 Ag1B S8 93.91(14) . 3_666 ?
S18 Ag1B Ag1 61.54(14) . . ?
S18 Ag1B Ag6 133.3(2) . 3_666 ?
S18 Ag1B Ag22 83.36(14) . . ?
S18 Ag1B S8 128.09(18) . 3_666 ?
S18 Ag1B S13 135.5(2) . . ?
Ag3A Ag2A Ag4A 115.93(6) 3_666 . ?
Ag3A Ag2A Ag7 92.47(6) 3_666 . ?
Ag3A Ag2A Ag10 71.44(5) 3_666 3_666 ?
Ag4A Ag2A Ag7 60.35(4) . . ?
Ag4A Ag2A Ag10 69.38(4) . 3_666 ?
Ag7 Ag2A Ag10 112.40(5) . 3_666 ?
S11 Ag2A Ag3A 152.34(10) . 3_666 ?
S11 Ag2A Ag4A 91.11(9) . . ?
S11 Ag2A Ag7 106.88(9) . . ?
S11 Ag2A Ag10 116.57(10) . 3_666 ?
S11 Ag2A S15 95.62(12) . . ?
S11 Ag2A S17 145.43(13) . 3_666 ?
S15 Ag2A Ag3A 56.84(10) . 3_666 ?
S15 Ag2A Ag4A 170.61(11) . . ?
S15 Ag2A Ag7 123.27(12) . . ?
S15 Ag2A Ag10 101.66(10) . 3_666 ?
S17 Ag2A Ag3A 61.90(8) 3_666 3_666 ?
S17 Ag2A Ag4A 54.32(7) 3_666 . ?
S17 Ag2A Ag7 58.67(6) 3_666 . ?
S17 Ag2A Ag10 55.94(6) 3_666 3_666 ?
S17 Ag2A S15 118.73(13) 3_666 . ?
Ag12 Ag2B Ag12 106.73(5) 3_666 . ?
Ag12 Ag2B Ag15 69.02(4) 3_666 . ?
Ag12 Ag2B Ag17 152.60(6) 3_666 3_666 ?
Ag15 Ag2B Ag12 162.02(6) . . ?
Ag17 Ag2B Ag12 70.57(4) 3_666 . ?
Ag17 Ag2B Ag15 104.77(5) 3_666 . ?
Ag18 Ag2B Ag12 105.86(6) . . ?
Ag18 Ag2B Ag12 98.04(5) . 3_666 ?
Ag18 Ag2B Ag15 58.91(4) . . ?
Ag18 Ag2B Ag17 58.58(4) . 3_666 ?
S11 Ag2B Ag12 123.43(9) . . ?
S11 Ag2B Ag12 126.72(9) . 3_666 ?
S11 Ag2B Ag15 57.71(8) . . ?
S11 Ag2B Ag17 53.70(7) . 3_666 ?
S11 Ag2B Ag18 54.39(7) . . ?
Ag3C Ag2C Ag3C 84.6(4) 3_666 . ?
Ag3C Ag2C Ag10 103.2(3) . . ?
Ag3C Ag2C Ag10 128.4(3) 3_666 . ?
Ag3C Ag2C Ag12 62.1(2) . . ?
Ag3C Ag2C Ag12 60.6(2) 3_666 . ?
Ag10 Ag2C Ag12 76.62(17) . 3_666 ?
Ag10 Ag2C Ag12 163.7(3) . . ?
Ag12 Ag2C Ag12 99.5(2) 3_666 . ?
S17 Ag2C Ag3C 169.5(4) . 3_666 ?
S17 Ag2C Ag3C 104.4(3) . . ?
S17 Ag2C Ag10 55.44(14) . . ?
S17 Ag2C Ag12 125.0(3) . 3_666 ?
S17 Ag2C Ag12 118.6(3) . . ?
Ag3B Ag3 Ag14 62.45(9) 3_666 . ?
Ag3B Ag3 Ag25 125.58(8) 3_666 . ?
Ag14 Ag3 Ag25 64.97(2) . . ?
Ag22 Ag3 Ag3B 56.36(8) . 3_666 ?
Ag22 Ag3 Ag14 81.15(3) . . ?
Ag22 Ag3 Ag25 126.87(3) . . ?
S1 Ag3 Ag3B 137.62(9) . 3_666 ?
S1 Ag3 Ag14 105.39(5) . . ?
S1 Ag3 Ag22 166.01(5) . . ?
S1 Ag3 Ag25 49.53(5) . . ?
S1 Ag3 S6 111.21(7) . . ?
S1 Ag3 S17 102.57(7) . . ?
S6 Ag3 Ag3B 72.88(9) . 3_666 ?
S6 Ag3 Ag14 134.99(5) . . ?
S6 Ag3 Ag22 69.52(5) . . ?
S6 Ag3 Ag25 159.26(5) . . ?
S16 Ag3 Ag3B 100.34(10) . 3_666 ?
S16 Ag3 Ag14 78.88(6) . . ?
S16 Ag3 Ag22 50.64(5) . . ?
S16 Ag3 Ag25 82.24(6) . . ?
S16 Ag3 S1 117.68(7) . . ?
S16 Ag3 S6 105.16(8) . . ?
S16 Ag3 S17 130.00(8) . . ?
S17 Ag3 Ag3B 35.08(10) . 3_666 ?
S17 Ag3 Ag14 62.01(6) . . ?
S17 Ag3 Ag22 91.42(6) . . ?
S17 Ag3 Ag25 105.52(5) . . ?
S17 Ag3 S6 84.80(7) . . ?
Ag2A Ag3A Ag6 115.98(5) 3_666 3_666 ?
Ag2A Ag3A Ag13 120.94(6) 3_666 . ?
Ag2A Ag3A Ag18 158.17(5) 3_666 . ?
Ag6 Ag3A Ag18 74.41(3) 3_666 . ?
Ag13 Ag3A Ag6 109.73(3) . 3_666 ?
Ag13 Ag3A Ag18 68.00(3) . . ?
S13 Ag3A Ag2A 155.09(8) . 3_666 ?
S13 Ag3A Ag6 55.49(6) . 3_666 ?
S13 Ag3A Ag13 55.29(6) . . ?
S13 Ag3A Ag18 46.73(6) . . ?
S13 Ag3A S15 143.71(12) . 3_666 ?
S13 Ag3A S17 102.74(8) . . ?
S15 Ag3A Ag2A 60.75(10) 3_666 3_666 ?
S15 Ag3A Ag2A 84.21(11) . 3_666 ?
S15 Ag3A Ag6 105.76(12) . 3_666 ?
S15 Ag3A Ag6 116.69(11) 3_666 3_666 ?
S15 Ag3A Ag13 117.23(11) . . ?
S15 Ag3A Ag13 125.13(10) 3_666 . ?
S15 Ag3A Ag18 97.56(10) 3_666 . ?
S15 Ag3A Ag18 74.27(11) . . ?
S15 Ag3A S13 120.11(13) . . ?
S15 Ag3A S15 23.60(19) . 3_666 ?
S15 Ag3A S17 136.85(12) . . ?
S15 Ag3A S17 113.41(11) 3_666 . ?
S17 Ag3A Ag2A 52.66(6) . 3_666 ?
S17 Ag3A Ag6 93.68(6) . 3_666 ?
S17 Ag3A Ag13 90.29(6) . . ?
S17 Ag3A Ag18 148.85(6) . . ?
Ag3 Ag3B Ag10 70.74(9) 3_666 3_666 ?
Ag3 Ag3B Ag14 59.06(8) 3_666 3_666 ?
Ag6 Ag3B Ag3 123.95(15) . 3_666 ?
Ag6 Ag3B Ag10 162.80(15) . 3_666 ?
Ag6 Ag3B Ag14 70.64(10) . 3_666 ?
Ag10 Ag3B Ag14 116.96(13) 3_666 3_666 ?
Ag13 Ag3B Ag3 90.21(11) 3_666 3_666 ?
Ag13 Ag3B Ag6 118.40(15) 3_666 . ?
Ag13 Ag3B Ag10 66.48(9) 3_666 3_666 ?
Ag13 Ag3B Ag14 141.07(14) 3_666 3_666 ?
Ag22 Ag3B Ag3 59.87(8) 3_666 3_666 ?
Ag22 Ag3B Ag6 90.89(13) 3_666 . ?
Ag22 Ag3B Ag10 105.29(12) 3_666 3_666 ?
Ag22 Ag3B Ag13 61.87(9) 3_666 3_666 ?
Ag22 Ag3B Ag14 81.07(11) 3_666 3_666 ?
S13 Ag3B Ag3 115.41(16) 3_666 3_666 ?
S13 Ag3B Ag6 59.25(12) 3_666 . ?
S13 Ag3B Ag10 125.80(18) 3_666 3_666 ?
S13 Ag3B Ag13 59.92(12) 3_666 3_666 ?
S13 Ag3B Ag14 109.48(18) 3_666 3_666 ?
S13 Ag3B Ag22 55.55(11) 3_666 3_666 ?
S17 Ag3B Ag3 56.35(12) 3_666 3_666 ?
S17 Ag3B Ag6 122.6(2) 3_666 . ?
S17 Ag3B Ag10 55.32(14) 3_666 3_666 ?
S17 Ag3B Ag13 119.0(2) 3_666 3_666 ?
S17 Ag3B Ag14 65.66(15) 3_666 3_666 ?
S17 Ag3B Ag22 116.18(19) 3_666 3_666 ?
S17 Ag3B S13 171.6(2) 3_666 3_666 ?
Ag2C Ag3C Ag2C 95.4(4) 3_666 . ?
Ag2C Ag3C Ag12 63.8(2) . . ?
Ag2C Ag3C Ag12 65.7(2) 3_666 . ?
Ag12 Ag3C Ag12 104.7(3) 3_666 . ?
Ag12 Ag3C Ag17 145.0(3) 3_666 3_666 ?
Ag17 Ag3C Ag12 71.41(14) 3_666 . ?
S13 Ag3C Ag2C 166.3(5) . 3_666 ?
S13 Ag3C Ag2C 97.7(3) . . ?
S13 Ag3C Ag12 117.2(3) . . ?
S13 Ag3C Ag12 121.4(2) . 3_666 ?
S13 Ag3C Ag17 88.8(3) . 3_666 ?
S12 Ag4 Ag22 77.91(7) . . ?
S12 Ag4 S16 92.21(8) . . ?
S16 Ag4 Ag22 47.01(5) . . ?
S18 Ag4 Ag22 74.13(5) . . ?
S18 Ag4 S12 98.70(8) . . ?
S18 Ag4 S16 115.95(8) . . ?
P1 Ag4 Ag22 148.87(7) . . ?
P1 Ag4 S12 120.26(9) . . ?
P1 Ag4 S16 103.99(8) . . ?
P1 Ag4 S18 122.35(8) . . ?
Ag2A Ag4A Ag7 63.50(4) . . ?
Ag2A Ag4A Ag9 76.72(5) . . ?
Ag2A Ag4A Ag10 60.03(4) . 3_666 ?
Ag2A Ag4A Ag11 145.91(5) . . ?
Ag7 Ag4A Ag9 136.90(4) . . ?
Ag7 Ag4A Ag10 107.85(3) . 3_666 ?
Ag7 Ag4A Ag11 147.39(4) . . ?
Ag9 Ag4A Ag10 61.02(3) . 3_666 ?
Ag11 Ag4A Ag9 75.64(3) . . ?
Ag11 Ag4A Ag10 89.02(3) . 3_666 ?
S3 Ag4A Ag2A 130.80(7) . . ?
S3 Ag4A Ag7 121.59(6) . . ?
S3 Ag4A Ag9 72.88(6) . . ?
S3 Ag4A Ag10 128.53(6) . 3_666 ?
S3 Ag4A Ag11 56.96(5) . . ?
S17 Ag4A Ag2A 55.33(6) 3_666 . ?
S17 Ag4A Ag7 60.32(6) 3_666 . ?
S17 Ag4A Ag9 109.99(6) 3_666 . ?
S17 Ag4A Ag10 51.94(6) 3_666 3_666 ?
S17 Ag4A Ag11 117.92(6) 3_666 . ?
S17 Ag4A S3 173.83(8) 3_666 . ?
Ag5A Ag4B Ag35 92.7(4) 3_666 . ?
Ag9 Ag4B Ag5A 148.8(3) . 3_666 ?
Ag9 Ag4B Ag35 118.3(4) . . ?
S3 Ag4B Ag5A 90.8(4) . 3_666 ?
S3 Ag4B Ag9 85.11(17) . . ?
S3 Ag4B Ag35 104.7(3) . . ?
S11 Ag4B Ag5A 114.1(3) . 3_666 ?
S11 Ag4B Ag9 83.0(2) . . ?
S11 Ag4B Ag35 56.7(3) . . ?
S11 Ag4B S3 147.9(3) . . ?
S3 Ag5 Ag19 71.61(5) . . ?
S9 Ag5 Ag19 80.47(6) . . ?
S9 Ag5 S3 103.58(7) . . ?
S9 Ag5 S22 95.06(8) . . ?
S22 Ag5 Ag19 47.98(6) . . ?
S22 Ag5 S3 112.08(8) . . ?
P3 Ag5 Ag19 157.89(6) . . ?
P3 Ag5 S3 114.32(7) . . ?
P3 Ag5 S9 116.62(8) . . ?
P3 Ag5 S22 113.35(8) . . ?
Ag4B Ag5A Ag14 128.2(4) 3_666 . ?
S2 Ag5A Ag4B 133.7(5) . 3_666 ?
S2 Ag5A Ag14 46.4(2) . . ?
S4 Ag5A Ag4B 72.3(3) 3_666 3_666 ?
S4 Ag5A Ag14 144.7(6) 3_666 . ?
S4 Ag5A S2 143.9(6) 3_666 . ?
S7 Ag6 Ag1B 166.53(10) . 3_666 ?
S7 Ag6 Ag3A 74.82(6) . 3_666 ?
S7 Ag6 Ag3B 81.25(10) . . ?
S7 Ag6 S8 134.97(7) . . ?
S7 Ag6 S12 103.76(7) . 3_666 ?
S7 Ag6 S13 125.11(8) . 3_666 ?
S8 Ag6 Ag1B 57.28(9) . 3_666 ?
S8 Ag6 Ag3A 119.03(7) . 3_666 ?
S8 Ag6 Ag3B 132.70(10) . . ?
S8 Ag6 S12 106.03(7) . 3_666 ?
S8 Ag6 S13 86.30(7) . 3_666 ?
S12 Ag6 Ag1B 73.55(10) 3_666 3_666 ?
S12 Ag6 Ag3A 115.98(7) 3_666 3_666 ?
S12 Ag6 Ag3B 87.30(10) 3_666 . ?
S13 Ag6 Ag1B 43.16(9) 3_666 3_666 ?
S13 Ag6 Ag3A 51.20(5) 3_666 3_666 ?
S13 Ag6 Ag3B 47.21(10) 3_666 . ?
S13 Ag6 S12 92.79(8) 3_666 3_666 ?
Ag4A Ag7 Ag2A 56.16(4) . . ?
Ag4A Ag7 Ag14 97.41(3) . 3_666 ?
Ag14 Ag7 Ag2A 111.40(4) 3_666 . ?
S2 Ag7 Ag2A 131.87(6) 3_666 . ?
S2 Ag7 Ag4A 80.21(5) 3_666 . ?
S2 Ag7 Ag14 50.59(5) 3_666 3_666 ?
S4 Ag7 Ag2A 86.92(6) . . ?
S4 Ag7 Ag4A 87.34(6) . . ?
S4 Ag7 Ag14 160.57(6) . 3_666 ?
S4 Ag7 S2 112.44(7) . 3_666 ?
S4 Ag7 S7 107.45(7) . . ?
S4 Ag7 S17 130.32(8) . 3_666 ?
S7 Ag7 Ag2A 83.40(7) . . ?
S7 Ag7 Ag4A 136.52(6) . . ?
S7 Ag7 Ag14 81.98(5) . 3_666 ?
S7 Ag7 S2 126.41(7) . 3_666 ?
S7 Ag7 S17 92.77(8) . 3_666 ?
S17 Ag7 Ag2A 50.11(5) 3_666 . ?
S17 Ag7 Ag4A 50.43(6) 3_666 . ?
S17 Ag7 Ag14 64.22(6) 3_666 3_666 ?
S17 Ag7 S2 87.74(6) 3_666 3_666 ?
Ag35 Ag8 Ag0A 51.4(3) . . ?
S10 Ag8 Ag0A 62.55(19) . . ?
S10 Ag8 Ag35 50.9(4) . . ?
S10 Ag8 S14 89.67(9) . . ?
S10 Ag8 S22 105.29(8) . . ?
S14 Ag8 Ag0A 47.91(15) . . ?
S14 Ag8 Ag35 99.3(3) . . ?
S22 Ag8 Ag0A 81.37(17) . . ?
S22 Ag8 Ag35 55.3(4) . . ?
S22 Ag8 S14 111.95(9) . . ?
P6 Ag8 Ag0A 163.3(3) . . ?
P6 Ag8 Ag35 141.8(4) . . ?
P6 Ag8 S10 115.3(3) . . ?
P6 Ag8 S14 117.3(3) . . ?
P6 Ag8 S22 114.3(3) . . ?
P7 Ag8 S10 122.96(17) . . ?
P7 Ag8 S14 104.34(19) . . ?
P7 Ag8 S22 118.66(15) . . ?
Ag17 Ag9 Ag4A 107.23(3) 3_666 . ?
S9 Ag9 Ag4A 116.75(6) . . ?
S9 Ag9 Ag4B 89.36(14) . . ?
S9 Ag9 Ag17 74.23(6) . 3_666 ?
S20 Ag9 Ag4A 72.07(6) . . ?
S20 Ag9 Ag4B 101.59(15) . . ?
S20 Ag9 Ag17 137.82(7) . 3_666 ?
S20 Ag9 S9 145.40(9) . . ?
Ag2A Ag10 Ag3B 60.78(8) 3_666 3_666 ?
Ag2A Ag10 Ag4A 50.59(4) 3_666 3_666 ?
Ag2A Ag10 Ag13 103.46(5) 3_666 . ?
Ag2C Ag10 Ag13 85.91(17) . . ?
Ag3B Ag10 Ag13 52.19(8) 3_666 . ?
Ag4A Ag10 Ag13 129.37(3) 3_666 . ?
S5 Ag10 Ag2A 77.64(6) . 3_666 ?
S5 Ag10 Ag2C 74.44(15) . . ?
S5 Ag10 Ag3B 118.12(9) . 3_666 ?
S5 Ag10 Ag4A 109.37(6) . 3_666 ?
S5 Ag10 Ag13 103.71(6) . . ?
S5 Ag10 S6 135.75(8) . . ?
S5 Ag10 S17 125.93(7) . . ?
S5 Ag10 S20 93.83(7) . 3_666 ?
S6 Ag10 Ag2A 134.23(7) . 3_666 ?
S6 Ag10 Ag2C 124.36(17) . . ?
S6 Ag10 Ag3B 74.21(9) . 3_666 ?
S6 Ag10 Ag4A 114.83(6) . 3_666 ?
S6 Ag10 Ag13 47.60(5) . . ?
S6 Ag10 S17 88.87(7) . . ?
S6 Ag10 S20 100.68(7) . 3_666 ?
S17 Ag10 Ag2A 48.85(5) . 3_666 ?
S17 Ag10 Ag2C 52.63(14) . . ?
S17 Ag10 Ag3B 33.77(10) . 3_666 ?
S17 Ag10 Ag4A 44.98(6) . 3_666 ?
S17 Ag10 Ag13 84.56(6) . . ?
S17 Ag10 S20 107.81(8) . 3_666 ?
S20 Ag10 Ag2A 107.86(6) 3_666 3_666 ?
S20 Ag10 Ag2C 126.43(18) 3_666 . ?
S20 Ag10 Ag3B 139.61(9) 3_666 3_666 ?
S20 Ag10 Ag4A 67.47(5) 3_666 3_666 ?
S20 Ag10 Ag13 146.70(5) 3_666 . ?
S1 Ag11 Ag4A 78.35(5) 3_666 . ?
S1 Ag11 S3 113.83(7) 3_666 . ?
S3 Ag11 Ag4A 48.32(5) . . ?
S20 Ag11 Ag4A 74.82(6) . . ?
S20 Ag11 S1 105.98(7) . 3_666 ?
S20 Ag11 S3 95.71(7) . . ?
P5 Ag11 Ag4A 148.25(6) . . ?
P5 Ag11 S1 114.13(7) . 3_666 ?
P5 Ag11 S3 101.31(7) . . ?
P5 Ag11 S20 124.36(9) . . ?
Ag2B Ag12 Ag2B 73.27(5) 3_666 . ?
Ag2C Ag12 Ag2C 80.5(2) 3_666 . ?
Ag3C Ag12 Ag2C 54.2(2) . . ?
Ag3C Ag12 Ag2C 51.27(18) 3_666 . ?
Ag3C Ag12 Ag3C 75.3(3) 3_666 . ?
S5 Ag12 Ag2B 71.59(6) 3_666 . ?
S5 Ag12 Ag2B 142.78(6) 3_666 3_666 ?
S5 Ag12 Ag2C 67.85(16) 3_666 3_666 ?
S5 Ag12 Ag2C 140.92(16) 3_666 . ?
S5 Ag12 Ag3C 118.35(19) 3_666 3_666 ?
S5 Ag12 Ag3C 87.34(18) 3_666 . ?
S5 Ag12 S19 101.43(7) 3_666 3_666 ?
S7 Ag12 Ag2B 118.06(6) 3_666 . ?
S7 Ag12 Ag2B 88.91(6) 3_666 3_666 ?
S7 Ag12 Ag2C 72.36(13) 3_666 . ?
S7 Ag12 Ag2C 139.29(12) 3_666 3_666 ?
S7 Ag12 Ag3C 89.13(15) 3_666 . ?
S7 Ag12 Ag3C 119.87(16) 3_666 3_666 ?
S7 Ag12 S5 118.39(8) 3_666 3_666 ?
S7 Ag12 S15 106.43(11) 3_666 3_666 ?
S7 Ag12 S15 107.43(11) 3_666 . ?
S7 Ag12 S19 110.90(7) 3_666 3_666 ?
S15 Ag12 Ag2B 49.72(10) . 3_666 ?
S15 Ag12 Ag2B 28.55(10) 3_666 3_666 ?
S15 Ag12 Ag2C 47.40(17) 3_666 3_666 ?
S15 Ag12 Ag2C 35.14(15) . 3_666 ?
S15 Ag12 Ag3C 49.0(2) . 3_666 ?
S15 Ag12 Ag3C 29.11(18) 3_666 3_666 ?
S15 Ag12 S5 114.55(11) 3_666 3_666 ?
S15 Ag12 S5 95.64(11) . 3_666 ?
S15 Ag12 S15 22.99(18) . 3_666 ?
S15 Ag12 S19 122.86(12) . 3_666 ?
S15 Ag12 S19 104.21(11) 3_666 3_666 ?
S19 Ag12 Ag2B 90.29(7) 3_666 3_666 ?
S19 Ag12 Ag2B 127.45(7) 3_666 . ?
S19 Ag12 Ag2C 106.39(13) 3_666 3_666 ?
S19 Ag12 Ag2C 109.31(15) 3_666 . ?
S19 Ag12 Ag3C 75.21(17) 3_666 3_666 ?
S19 Ag12 Ag3C 149.85(17) 3_666 . ?
Ag3A Ag13 Ag10 64.07(3) . . ?
Ag3A Ag13 Ag16 110.20(4) . . ?
Ag3B Ag13 Ag10 61.33(9) 3_666 . ?
Ag3B Ag13 Ag16 118.07(9) 3_666 . ?
Ag3B Ag13 Ag22 58.91(9) 3_666 . ?
Ag16 Ag13 Ag10 170.13(4) . . ?
Ag22 Ag13 Ag3A 84.57(3) . . ?
Ag22 Ag13 Ag10 99.91(3) . . ?
Ag22 Ag13 Ag16 87.16(3) . . ?
S6 Ag13 Ag3A 101.76(6) . . ?
S6 Ag13 Ag3B 80.95(10) . 3_666 ?
S6 Ag13 Ag10 48.67(5) . . ?
S6 Ag13 Ag16 140.89(6) . . ?
S6 Ag13 Ag22 73.76(6) . . ?
S6 Ag13 S13 117.92(8) . . ?
S6 Ag13 S19 124.36(8) . . ?
S13 Ag13 Ag3A 51.88(5) . . ?
S13 Ag13 Ag3B 48.40(10) . 3_666 ?
S13 Ag13 Ag10 109.30(5) . . ?
S13 Ag13 Ag16 69.72(5) . . ?
S13 Ag13 Ag22 51.73(6) . . ?
S19 Ag13 Ag3A 89.55(6) . . ?
S19 Ag13 Ag3B 118.32(10) . 3_666 ?
S19 Ag13 Ag10 92.89(6) . . ?
S19 Ag13 Ag16 78.74(6) . . ?
S19 Ag13 Ag22 161.82(7) . . ?
S19 Ag13 S13 111.76(8) . . ?
Ag3 Ag14 Ag3B 58.49(7) . 3_666 ?
Ag3 Ag14 Ag5A 91.5(2) . . ?
Ag3B Ag14 Ag5A 83.5(2) 3_666 . ?
Ag7 Ag14 Ag3 98.67(3) 3_666 . ?
Ag7 Ag14 Ag3B 73.96(8) 3_666 3_666 ?
S2 Ag14 Ag3 90.62(5) . . ?
S2 Ag14 Ag3B 120.87(10) . 3_666 ?
S2 Ag14 Ag5A 45.1(2) . . ?
S2 Ag14 Ag7 61.70(5) . 3_666 ?
S12 Ag14 Ag3 111.60(7) . . ?
S12 Ag14 Ag3B 87.06(10) . 3_666 ?
S12 Ag14 Ag5A 145.3(2) . . ?
S12 Ag14 Ag7 128.21(6) . 3_666 ?
S12 Ag14 S2 151.29(9) . . ?
Ag18 Ag15 Ag2B 51.30(4) . . ?
Ag18 Ag15 Ag19 85.43(3) . . ?
Ag35 Ag15 Ag2B 101.7(4) . . ?
Ag35 Ag15 Ag18 85.5(3) . . ?
Ag35 Ag15 S10 54.0(4) . . ?
Ag35 Ag15 S11 57.6(4) . . ?
S4 Ag15 Ag2B 98.48(6) . . ?
S4 Ag15 Ag18 129.12(6) . . ?
S4 Ag15 Ag19 51.14(6) . . ?
S4 Ag15 Ag35 58.8(4) . . ?
S4 Ag15 S10 102.64(7) . . ?
S4 Ag15 S11 81.89(7) . . ?
S10 Ag15 Ag2B 127.37(8) . . ?
S10 Ag15 Ag18 78.53(7) . . ?
S10 Ag15 Ag19 67.78(5) . . ?
S10 Ag15 S11 91.58(8) . . ?
S11 Ag15 Ag2B 44.72(5) . . ?
S11 Ag15 Ag18 47.41(5) . . ?
S11 Ag15 Ag19 48.94(5) . . ?
S19 Ag15 Ag2B 86.38(6) . . ?
S19 Ag15 Ag18 79.32(7) . . ?
S19 Ag15 Ag19 162.47(7) . . ?
S19 Ag15 Ag35 152.8(4) . . ?
S19 Ag15 S4 146.38(9) . . ?
S19 Ag15 S10 100.44(7) . . ?
S19 Ag15 S11 121.63(8) . . ?
Ag1 Ag16 Ag13 119.74(8) . . ?
Ag1 Ag16 Ag18 109.70(7) . . ?
Ag13 Ag16 Ag1A 95.90(3) . . ?
Ag18 Ag16 Ag1A 58.85(3) . . ?
Ag18 Ag16 Ag13 69.60(3) . . ?
S10 Ag16 Ag1 113.66(11) . . ?
S10 Ag16 Ag1A 111.54(7) . . ?
S10 Ag16 Ag13 125.95(7) . . ?
S10 Ag16 Ag18 85.75(6) . . ?
S21 Ag16 Ag1 61.69(10) . . ?
S21 Ag16 Ag1A 83.76(6) . . ?
S21 Ag16 Ag13 66.55(6) . . ?
S21 Ag16 Ag18 117.43(6) . . ?
S21 Ag16 S10 156.79(8) . . ?
Ag9 Ag17 Ag0A 94.68(18) 3_666 3_666 ?
Ag9 Ag17 Ag2B 92.13(4) 3_666 3_666 ?
Ag9 Ag17 Ag3C 122.06(15) 3_666 3_666 ?
Ag18 Ag17 Ag0A 42.3(2) 3_666 3_666 ?
Ag18 Ag17 Ag2B 52.90(3) 3_666 3_666 ?
Ag18 Ag17 Ag3C 36.71(18) 3_666 3_666 ?
Ag18 Ag17 Ag9 120.88(4) 3_666 3_666 ?
Ag18 Ag17 Ag23 59.70(3) 3_666 3_666 ?
Ag23 Ag17 Ag0A 17.66(19) 3_666 3_666 ?
Ag23 Ag17 Ag2B 97.73(4) 3_666 3_666 ?
Ag23 Ag17 Ag3C 95.59(18) 3_666 3_666 ?
Ag23 Ag17 Ag9 85.59(3) 3_666 3_666 ?
S5 Ag17 Ag0A 149.98(17) . 3_666 ?
S5 Ag17 Ag2B 75.70(6) . 3_666 ?
S5 Ag17 Ag3C 92.28(17) . 3_666 ?
S5 Ag17 Ag9 66.39(5) . 3_666 ?
S5 Ag17 Ag18 127.16(7) . 3_666 ?
S5 Ag17 Ag23 150.63(6) . 3_666 ?
S5 Ag17 S11 104.55(8) . 3_666 ?
S8 Ag17 Ag0A 80.73(16) . 3_666 ?
S8 Ag17 Ag2B 128.17(7) . 3_666 ?
S8 Ag17 Ag3C 98.23(15) . 3_666 ?
S8 Ag17 Ag9 137.73(7) . 3_666 ?
S8 Ag17 Ag18 83.11(6) . 3_666 ?
S8 Ag17 Ag23 77.67(6) . 3_666 ?
S8 Ag17 S5 129.08(8) . . ?
S8 Ag17 S11 124.64(8) . 3_666 ?
S11 Ag17 Ag0A 45.70(17) 3_666 3_666 ?
S11 Ag17 Ag2B 46.88(6) 3_666 3_666 ?
S11 Ag17 Ag3C 63.08(18) 3_666 3_666 ?
S11 Ag17 Ag9 71.15(6) 3_666 3_666 ?
S11 Ag17 Ag18 49.91(6) 3_666 3_666 ?
S11 Ag17 Ag23 55.47(6) 3_666 3_666 ?
Ag0A Ag18 Ag2B 113.7(2) . . ?
Ag0A Ag18 Ag15 87.8(2) . . ?
Ag0A Ag18 Ag16 80.2(2) . . ?
Ag0A Ag18 S11 59.3(2) . . ?
Ag0A Ag18 S13 123.3(2) . . ?
Ag1A Ag18 Ag3A 106.96(3) . . ?
Ag2B Ag18 Ag15 69.79(4) . . ?
Ag2B Ag18 Ag16 142.28(5) . . ?
Ag15 Ag18 Ag1A 134.65(4) . . ?
Ag15 Ag18 Ag3A 106.14(4) . . ?
Ag16 Ag18 Ag1A 63.72(3) . . ?
Ag16 Ag18 Ag3A 110.11(3) . . ?
Ag16 Ag18 Ag15 76.28(3) . . ?
Ag17 Ag18 Ag1A 87.61(3) 3_666 . ?
Ag17 Ag18 Ag3A 93.90(3) 3_666 . ?
Ag17 Ag18 Ag15 119.99(3) 3_666 . ?
Ag17 Ag18 Ag16 146.54(4) 3_666 . ?
Ag23 Ag18 Ag1A 64.15(3) . . ?
Ag23 Ag18 Ag3A 151.98(4) . . ?
Ag23 Ag18 Ag15 97.11(4) . . ?
Ag23 Ag18 Ag16 90.23(3) . . ?
Ag23 Ag18 Ag17 60.37(3) . 3_666 ?
S11 Ag18 Ag1A 121.53(7) . . ?
S11 Ag18 Ag2B 54.87(6) . . ?
S11 Ag18 Ag3A 120.03(6) . . ?
S11 Ag18 Ag15 62.86(7) . . ?
S11 Ag18 Ag16 121.43(7) . . ?
S11 Ag18 Ag17 58.19(7) . 3_666 ?
S11 Ag18 Ag23 57.91(6) . . ?
S13 Ag18 Ag1A 57.34(6) . . ?
S13 Ag18 Ag2B 116.88(7) . . ?
S13 Ag18 Ag3A 51.77(6) . . ?
S13 Ag18 Ag15 132.56(7) . . ?
S13 Ag18 Ag16 75.43(6) . . ?
S13 Ag18 Ag17 104.40(7) . 3_666 ?
S13 Ag18 Ag23 120.16(7) . . ?
S13 Ag18 S11 161.92(9) . . ?
Ag5 Ag19 Ag15 160.51(4) . . ?
Ag5 Ag19 Ag23 80.74(3) . . ?
Ag23 Ag19 Ag15 87.42(4) . . ?
S4 Ag19 Ag5 135.22(6) . . ?
S4 Ag19 Ag15 48.95(5) . . ?
S4 Ag19 Ag23 133.85(6) . . ?
S11 Ag19 Ag5 102.77(7) . . ?
S11 Ag19 Ag15 57.84(7) . . ?
S11 Ag19 Ag23 52.34(6) . . ?
S11 Ag19 S4 86.85(8) . . ?
S22 Ag19 Ag5 54.70(6) . . ?
S22 Ag19 Ag15 138.10(7) . . ?
S22 Ag19 Ag23 79.64(7) . . ?
S22 Ag19 S4 141.13(9) . . ?
S22 Ag19 S11 131.02(9) . . ?
S18 Ag20 Ag1A 54.48(5) . . ?
S18 Ag20 S21 101.62(8) . . ?
S21 Ag20 Ag1A 81.92(5) . . ?
P2 Ag20 Ag1A 136.82(8) . . ?
P2 Ag20 S18 142.70(10) . . ?
P2 Ag20 S21 114.57(9) . . ?
Ag1B Ag22 Ag4 68.75(8) . . ?
Ag3 Ag22 Ag1B 141.76(9) . . ?
Ag3 Ag22 Ag4 101.18(3) . . ?
Ag3B Ag22 Ag1B 86.73(11) 3_666 . ?
Ag3B Ag22 Ag3 63.77(9) 3_666 . ?
Ag3B Ag22 Ag4 115.48(10) 3_666 . ?
Ag3B Ag22 Ag13 59.22(9) 3_666 . ?
Ag13 Ag22 Ag1B 94.15(8) . . ?
Ag13 Ag22 Ag3 90.96(3) . . ?
Ag13 Ag22 Ag4 162.76(4) . . ?
S13 Ag22 Ag1B 43.66(9) . . ?
S13 Ag22 Ag3 113.46(6) . . ?
S13 Ag22 Ag3B 49.69(10) . 3_666 ?
S13 Ag22 Ag4 106.28(7) . . ?
S13 Ag22 Ag13 57.16(6) . . ?
S13 Ag22 S21 84.41(7) . . ?
S16 Ag22 Ag1B 123.60(10) . . ?
S16 Ag22 Ag3 55.46(5) . . ?
S16 Ag22 Ag3B 111.02(11) . 3_666 ?
S16 Ag22 Ag4 55.14(6) . . ?
S16 Ag22 Ag13 141.50(7) . . ?
S16 Ag22 S13 148.38(10) . . ?
S16 Ag22 S21 124.91(8) . . ?
S21 Ag22 Ag1B 78.81(10) . . ?
S21 Ag22 Ag3 136.35(7) . . ?
S21 Ag22 Ag3B 120.67(11) . 3_666 ?
S21 Ag22 Ag4 111.79(6) . . ?
S21 Ag22 Ag13 64.85(6) . . ?
Ag1A Ag23 Ag19 136.02(5) . . ?
Ag17 Ag23 Ag1A 84.85(3) 3_666 . ?
Ag17 Ag23 Ag19 103.13(3) 3_666 . ?
Ag18 Ag23 Ag1A 59.38(3) . . ?
Ag18 Ag23 Ag17 59.93(3) . 3_666 ?
Ag18 Ag23 Ag19 87.08(4) . . ?
S9 Ag23 Ag1A 142.52(7) . . ?
S9 Ag23 Ag17 74.52(6) . 3_666 ?
S9 Ag23 Ag18 128.11(6) . . ?
S9 Ag23 Ag19 79.93(6) . . ?
S9 Ag23 S11 84.96(8) . . ?
S11 Ag23 Ag1A 109.07(6) . . ?
S11 Ag23 Ag17 55.95(6) . 3_666 ?
S11 Ag23 Ag18 50.10(6) . . ?
S11 Ag23 Ag19 50.51(5) . . ?
S14 Ag23 Ag1A 51.66(6) . . ?
S14 Ag23 Ag17 135.34(7) . 3_666 ?
S14 Ag23 Ag18 98.32(8) . . ?
S14 Ag23 Ag19 114.91(9) . . ?
S14 Ag23 S9 132.73(10) . . ?
S14 Ag23 S11 140.18(12) . . ?
S1 Ag25 Ag3 51.73(5) . . ?
S1 Ag25 S2 99.38(6) . . ?
S2 Ag25 Ag3 86.44(5) . . ?
P4 Ag25 Ag3 131.99(6) . . ?
P4 Ag25 S1 138.42(7) . . ?
P4 Ag25 S2 121.37(8) . . ?
Ag0A Ag35 Ag4B 86.9(5) . . ?
Ag0A Ag35 Ag8 68.4(4) . . ?
Ag8 Ag35 Ag4B 140.4(6) . . ?
Ag15 Ag35 Ag0A 84.8(5) . . ?
Ag15 Ag35 Ag4B 87.0(4) . . ?
Ag15 Ag35 Ag8 119.3(7) . . ?
Ag15 Ag35 S11 65.6(3) . . ?
Ag15 Ag35 S22 171.9(9) . . ?
S4 Ag35 Ag0A 131.6(5) . . ?
S4 Ag35 Ag4B 63.8(4) . . ?
S4 Ag35 Ag8 154.5(7) . . ?
S4 Ag35 Ag15 57.6(3) . . ?
S4 Ag35 S11 85.7(4) . . ?
S4 Ag35 S22 129.6(7) . . ?
S10 Ag35 Ag0A 72.5(5) . . ?
S10 Ag35 Ag4B 147.4(5) . . ?
S10 Ag35 Ag8 53.7(4) . . ?
S10 Ag35 Ag15 66.7(5) . . ?
S10 Ag35 S4 112.0(7) . . ?
S10 Ag35 S11 104.8(6) . . ?
S10 Ag35 S22 105.5(6) . . ?
S11 Ag35 Ag0A 48.9(3) . . ?
S11 Ag35 Ag4B 44.3(3) . . ?
S11 Ag35 Ag8 117.1(5) . . ?
S11 Ag35 S22 116.1(7) . . ?
S22 Ag35 Ag0A 90.7(5) . . ?
S22 Ag35 Ag4B 99.6(7) . . ?
S22 Ag35 Ag8 52.6(3) . . ?
Ag3 S1 Ag11 119.78(8) . 3_666 ?
Ag25 S1 Ag3 78.74(6) . . ?
Ag25 S1 Ag11 137.03(8) . 3_666 ?
C025 S1 Ag3 101.4(3) . . ?
C025 S1 Ag11 99.6(3) . 3_666 ?
C025 S1 Ag25 115.0(3) . . ?
Ag5A S2 Ag14 88.5(3) . . ?
Ag5A S2 Ag25 136.7(3) . . ?
Ag14 S2 Ag7 67.71(5) . 3_666 ?
Ag14 S2 Ag25 85.69(6) . . ?
Ag25 S2 Ag7 136.73(8) . 3_666 ?
C01X S2 Ag5A 117.8(4) . . ?
C01X S2 Ag7 114.4(2) . 3_666 ?
C01X S2 Ag14 105.7(3) . . ?
C01X S2 Ag25 105.1(2) . . ?
Ag4A S3 Ag5 129.11(9) . . ?
Ag4A S3 Ag11 74.73(6) . . ?
Ag4B S3 Ag5 90.33(18) . . ?
Ag4B S3 Ag11 108.26(15) . . ?
Ag5 S3 Ag11 123.79(8) . . ?
C026 S3 Ag4A 106.9(3) . . ?
C026 S3 Ag4B 117.3(3) . . ?
C026 S3 Ag5 110.0(3) . . ?
C026 S3 Ag11 107.0(3) . . ?
Ag5A S4 Ag15 122.9(4) 3_666 . ?
Ag5A S4 Ag35 130.5(6) 3_666 . ?
Ag7 S4 Ag19 123.57(9) . . ?
Ag15 S4 Ag7 101.25(8) . . ?
Ag15 S4 Ag19 79.91(7) . . ?
Ag15 S4 Ag35 63.5(4) . . ?
C03K S4 Ag5A 111.1(10) . 3_666 ?
C03K S4 Ag7 116.8(8) . . ?
C03K S4 Ag15 115.0(9) . . ?
C03K S4 Ag19 112.9(7) . . ?
C78 S4 Ag15 115.0(9) . . ?
C78 S4 Ag35 114.4(9) . . ?
Ag10 S5 Ag12 100.88(8) . 3_666 ?
Ag17 S5 Ag10 124.73(9) . . ?
Ag17 S5 Ag12 95.90(7) . 3_666 ?
C029 S5 Ag10 109.3(3) . . ?
C029 S5 Ag12 115.5(3) . 3_666 ?
C029 S5 Ag17 109.7(3) . . ?
Ag10 S6 Ag3 86.71(7) . . ?
Ag13 S6 Ag3 107.16(8) . . ?
Ag13 S6 Ag10 83.73(7) . . ?
C020 S6 Ag3 132.8(3) . . ?
C020 S6 Ag10 116.4(3) . . ?
C020 S6 Ag13 115.4(3) . . ?
Ag6 S7 Ag7 117.20(8) . . ?
Ag6 S7 Ag12 97.20(8) . 3_666 ?
Ag12 S7 Ag7 119.32(9) 3_666 . ?
C01W S7 Ag6 107.9(3) . . ?
C01W S7 Ag7 109.5(3) . . ?
C01W S7 Ag12 104.3(3) . 3_666 ?
Ag6 S8 Ag1A 91.93(7) . 3_666 ?
Ag6 S8 Ag1B 70.51(11) . 3_666 ?
Ag17 S8 Ag1A 105.95(9) . 3_666 ?
Ag17 S8 Ag1B 117.72(13) . 3_666 ?
Ag17 S8 Ag6 89.04(8) . . ?
C02Q S8 Ag1A 134.7(3) . 3_666 ?
C02Q S8 Ag1B 130.8(3) . 3_666 ?
C02Q S8 Ag6 113.0(3) . . ?
C02Q S8 Ag17 111.4(3) . . ?
Ag9 S9 Ag5 94.33(8) . . ?
Ag9 S9 Ag23 110.86(9) . . ?
Ag23 S9 Ag5 107.32(9) . . ?
C032 S9 Ag5 106.2(3) . . ?
C032 S9 Ag9 108.9(4) . . ?
C032 S9 Ag23 124.7(3) . . ?
Ag8 S10 Ag15 133.11(9) . . ?
Ag16 S10 Ag8 110.11(12) . . ?
Ag16 S10 Ag15 90.29(7) . . ?
Ag16 S10 Ag35 127.6(3) . . ?
Ag35 S10 Ag8 75.4(3) . . ?
Ag35 S10 Ag15 59.3(3) . . ?
C02X S10 Ag8 108.1(3) . . ?
C02X S10 Ag15 106.4(3) . . ?
C02X S10 Ag16 104.8(3) . . ?
C02X S10 Ag35 123.4(5) . . ?
Ag0A S11 Ag2B 126.3(3) . . ?
Ag0A S11 Ag15 90.2(3) . . ?
Ag0A S11 Ag18 56.1(3) . . ?
Ag0A S11 Ag35 68.5(4) . . ?
Ag2A S11 Ag15 86.69(10) . . ?
Ag2A S11 Ag17 94.20(9) . 3_666 ?
Ag2A S11 Ag18 107.54(11) . . ?
Ag2A S11 Ag19 116.37(10) . . ?
Ag2A S11 Ag23 162.28(13) . . ?
Ag2B S11 Ag15 77.57(9) . . ?
Ag2B S11 Ag35 133.1(4) . . ?
Ag4B S11 Ag0A 130.7(3) . . ?
Ag4B S11 Ag2B 102.96(18) . . ?
Ag4B S11 Ag15 102.09(17) . . ?
Ag4B S11 Ag18 170.3(2) . . ?
Ag4B S11 Ag35 79.0(5) . . ?
Ag17 S11 Ag15 139.95(10) 3_666 . ?
Ag17 S11 Ag35 143.0(3) 3_666 . ?
Ag18 S11 Ag2B 70.74(8) . . ?
Ag18 S11 Ag15 69.73(8) . . ?
Ag18 S11 Ag17 71.90(7) . 3_666 ?
Ag18 S11 Ag19 119.37(10) . . ?
Ag18 S11 Ag23 71.99(7) . . ?
Ag18 S11 Ag35 99.8(5) . . ?
Ag19 S11 Ag15 73.22(7) . . ?
Ag19 S11 Ag17 138.31(11) . 3_666 ?
Ag19 S11 Ag23 77.15(7) . . ?
Ag23 S11 Ag15 109.04(9) . . ?
Ag23 S11 Ag17 68.58(7) . 3_666 ?
Ag35 S11 Ag15 56.8(4) . . ?
Ag4 S12 Ag6 127.16(10) . 3_666 ?
Ag14 S12 Ag4 110.63(10) . . ?
Ag14 S12 Ag6 89.18(8) . 3_666 ?
C02C S12 Ag4 109.9(3) . . ?
C02C S12 Ag6 108.3(3) . 3_666 ?
C02C S12 Ag14 109.2(3) . . ?
Ag1A S13 Ag6 91.68(8) . 3_666 ?
Ag1B S13 Ag13 135.78(14) . . ?
Ag1B S13 Ag18 99.28(15) . . ?
Ag1B S13 Ag22 83.57(14) . . ?
Ag3A S13 Ag1A 149.83(10) . . ?
Ag3A S13 Ag6 73.31(6) . 3_666 ?
Ag3A S13 Ag13 72.82(7) . . ?
Ag3B S13 Ag13 71.68(13) 3_666 . ?
Ag3B S13 Ag18 117.50(15) 3_666 . ?
Ag3B S13 Ag22 74.77(12) 3_666 . ?
Ag6 S13 Ag3C 78.45(16) 3_666 . ?
Ag13 S13 Ag1A 124.35(8) . . ?
Ag13 S13 Ag3C 82.91(17) . . ?
Ag13 S13 Ag6 143.80(9) . 3_666 ?
Ag18 S13 Ag1A 74.87(7) . . ?
Ag18 S13 Ag3A 81.50(8) . . ?
Ag18 S13 Ag3C 43.8(2) . . ?
Ag18 S13 Ag6 98.41(8) . 3_666 ?
Ag18 S13 Ag13 88.91(9) . . ?
Ag18 S13 Ag22 152.52(11) . . ?
Ag22 S13 Ag1A 100.54(8) . . ?
Ag22 S13 Ag3A 108.99(9) . . ?
Ag22 S13 Ag3C 144.6(2) . . ?
Ag22 S13 Ag6 108.87(10) . 3_666 ?
Ag22 S13 Ag13 71.11(6) . . ?
Ag0A S14 Ag1 111.8(3) . . ?
Ag0A S14 Ag8 79.4(2) . . ?
Ag1A S14 Ag8 138.02(13) . . ?
Ag8 S14 Ag1 109.52(13) . . ?
Ag23 S14 Ag1A 79.37(7) . . ?
Ag23 S14 Ag8 84.19(8) . . ?
C03A S14 Ag0A 121.5(4) . . ?
C03A S14 Ag1 116.8(3) . . ?
C03A S14 Ag1A 109.5(4) . . ?
C03A S14 Ag8 111.2(4) . . ?
C03A S14 Ag23 99.9(3) . . ?
Ag3A S15 Ag2A 62.40(11) 3_666 . ?
Ag3A S15 Ag2A 140.97(18) . . ?
Ag3A S15 Ag3A 156.40(19) . 3_666 ?
Ag3A S15 Ag12 84.40(12) 3_666 . ?
Ag3A S15 Ag12 85.50(14) 3_666 3_666 ?
Ag3A S15 Ag12 89.51(14) . 3_666 ?
Ag3A S15 Ag12 91.53(16) . . ?
Ag12 S15 Ag2A 92.20(14) 3_666 . ?
Ag12 S15 Ag2A 101.26(15) . . ?
Ag12 S15 Ag12 157.01(18) . 3_666 ?
Ag3 S16 Ag4 131.41(9) . . ?
Ag22 S16 Ag3 73.89(6) . . ?
Ag22 S16 Ag4 77.86(7) . . ?
C02S S16 Ag3 111.3(3) . . ?
C02S S16 Ag4 111.0(3) . . ?
C02S S16 Ag22 97.8(3) . . ?
Ag2A S17 Ag3 162.70(12) 3_666 . ?
Ag2A S17 Ag3A 65.45(7) 3_666 . ?
Ag2A S17 Ag7 71.22(7) 3_666 3_666 ?
Ag2A S17 Ag10 75.20(8) 3_666 . ?
Ag2C S17 Ag3 154.1(2) . . ?
Ag2C S17 Ag10 71.93(19) . . ?
Ag3 S17 Ag3A 118.87(9) . . ?
Ag3 S17 Ag7 121.31(8) . 3_666 ?
Ag3 S17 Ag10 88.79(7) . . ?
Ag3A S17 Ag7 101.26(8) . 3_666 ?
Ag3B S17 Ag3 88.57(15) 3_666 . ?
Ag3B S17 Ag10 90.90(17) 3_666 . ?
Ag4A S17 Ag2A 70.35(9) 3_666 3_666 ?
Ag4A S17 Ag3 101.69(9) 3_666 . ?
Ag4A S17 Ag3A 135.35(9) 3_666 . ?
Ag4A S17 Ag7 69.25(6) 3_666 3_666 ?
Ag4A S17 Ag10 83.08(9) 3_666 . ?
Ag10 S17 Ag3A 80.12(7) . . ?
Ag10 S17 Ag7 141.94(10) . 3_666 ?
Ag1B S18 Ag1 78.07(16) . . ?
Ag1B S18 Ag4 98.63(16) . . ?
Ag4 S18 Ag1 143.54(11) . . ?
Ag4 S18 Ag1A 125.49(9) . . ?
Ag20 S18 Ag1A 77.67(7) . . ?
Ag20 S18 Ag4 127.99(9) . . ?
C038 S18 Ag1 112.2(3) . . ?
C038 S18 Ag1A 102.7(3) . . ?
C038 S18 Ag1B 111.8(3) . . ?
C038 S18 Ag4 102.8(3) . . ?
C038 S18 Ag20 117.5(3) . . ?
Ag13 S19 Ag12 106.17(8) . 3_666 ?
Ag15 S19 Ag12 89.49(7) . 3_666 ?
Ag15 S19 Ag13 122.72(11) . . ?
C022 S19 Ag12 115.1(3) . 3_666 ?
C022 S19 Ag13 108.1(3) . . ?
C022 S19 Ag15 114.0(3) . . ?
Ag9 S20 Ag10 79.12(7) . 3_666 ?
Ag9 S20 Ag11 105.55(9) . . ?
Ag11 S20 Ag10 113.22(9) . 3_666 ?
C02Z S20 Ag9 110.7(3) . . ?
C02Z S20 Ag10 131.2(3) . 3_666 ?
C02Z S20 Ag11 109.7(3) . . ?
Ag1 S21 Ag22 107.61(10) . . ?
Ag16 S21 Ag1 67.47(11) . . ?
Ag16 S21 Ag20 91.35(9) . . ?
Ag16 S21 Ag22 108.87(8) . . ?
Ag20 S21 Ag22 98.82(8) . . ?
C02U S21 Ag1 108.4(3) . . ?
C02U S21 Ag16 110.4(3) . . ?
C02U S21 Ag20 102.7(3) . . ?
C02U S21 Ag22 134.2(3) . . ?
Ag5 S22 Ag35 97.1(4) . . ?
Ag8 S22 Ag5 143.18(11) . . ?
Ag8 S22 Ag35 72.1(4) . . ?
Ag19 S22 Ag5 77.32(7) . . ?
Ag19 S22 Ag8 91.35(8) . . ?
C039 S22 Ag5 115.8(3) . . ?
C039 S22 Ag8 101.0(3) . . ?
C039 S22 Ag19 106.0(4) . . ?
C039 S22 Ag35 102.2(5) . . ?
C03G P1 Ag4 107.2(3) . . ?
C03G P1 C04W 103.7(5) . . ?
C04B P1 Ag4 120.3(3) . . ?
C04B P1 C03G 106.2(5) . . ?
C04B P1 C04W 101.0(6) . . ?
C04W P1 Ag4 116.8(5) . . ?
C043 P2 Ag1 133.5(4) . . ?
C043 P2 Ag20 109.0(3) . . ?
C046 P2 Ag1 107.1(3) . . ?
C046 P2 Ag20 115.1(3) . . ?
C046 P2 C043 103.4(5) . . ?
C048 P2 Ag1 101.3(3) . . ?
C048 P2 Ag20 118.8(3) . . ?
C048 P2 C043 103.1(5) . . ?
C048 P2 C046 105.7(5) . . ?
C02G P3 Ag5 117.1(4) . . ?
C02G P3 C04H 102.3(4) . . ?
C02R P3 Ag5 115.6(3) . . ?
C02R P3 C02G 103.5(5) . . ?
C02R P3 C04H 105.3(5) . . ?
C04H P3 Ag5 111.6(4) . . ?
C02O P4 Ag25 113.2(3) . . ?
C027 P4 Ag25 114.2(3) . . ?
C027 P4 C02O 105.7(4) . . ?
C031 P4 Ag25 114.3(3) . . ?
C031 P4 C02O 101.6(4) . . ?
C031 P4 C027 106.7(4) . . ?
C04M P5 Ag11 108.5(3) . . ?
C04M P5 C034 105.6(4) . . ?
C04M P5 C035 103.8(5) . . ?
C034 P5 Ag11 120.1(4) . . ?
C034 P5 C035 104.5(5) . . ?
C035 P5 Ag11 113.0(3) . . ?
C049 P6 Ag8 99.6(5) . . ?
C67 P6 Ag8 129.7(10) . . ?
C67 P6 C049 112.3(10) . . ?
C67 P6 C4AA 103.8(13) . . ?
C4AA P6 Ag8 110.2(8) . . ?
C4AA P6 C049 96.6(8) . . ?
C05L P7 Ag8 120.2(6) . . ?
C05T P7 Ag8 116.3(5) . . ?
C05T P7 C05L 99.7(8) . . ?
C049 P7 Ag8 110.7(4) . . ?
C049 P7 C05L 101.2(8) . . ?
C049 P7 C05T 106.9(7) . . ?
C07F C0AA C082 118.5(16) . . ?
C02G C1AA C2AA 123(3) . . ?
C02A C01W S7 121.1(7) . . ?
C02A C01W C02B 118.6(8) . . ?
C02B C01W S7 120.3(7) . . ?
C1BA C01X S2 118.1(6) . . ?
C1BA C01X C0BA 120.0 . . ?
C0BA C01X S2 121.8(6) . . ?
C9AA C01X S2 126.3(8) . . ?
C9AA C01X C70 113.6(11) . . ?
C70 C01X S2 118.9(8) . . ?
C01X C1BA C24 120.0 . . ?
C1BA C24 C65 120.0 . . ?
F21 C65 C24 119.6(19) . . ?
F21 C65 C64 120.3(19) . . ?
C24 C65 C64 120.0 . . ?
C0BA C64 C65 120.0 . . ?
C64 C0BA C01X 120.0 . . ?
C03T C02A C01W 122.0(9) . . ?
C1AA C2AA C89 121(3) . . ?
C01W C02B C03Q 120.9(9) . . ?
C03V C02C S12 122.1(7) . . ?
C03V C02C C04I 117.4(10) . . ?
C04I C02C S12 120.4(8) . . ?
C025 C02D C02V 122.0(8) . . ?
C022 C02E C03O 121.6(9) . . ?
C027 C02F C030 120.9(9) . . ?
C1AA C02G P3 126.9(13) . . ?
C1AA C02G C3AA 120.6(16) . . ?
C3AA C02G P3 110.3(11) . . ?
C06T C02G P3 121.9(10) . . ?
C06T C02G C07E 114.7(12) . . ?
C07E C02G P3 122.6(9) . . ?
C04P C02H C034 121.6(10) . . ?
F1 C02I C02V 117.6(9) . . ?
C02T C02I F1 119.0(9) . . ?
C02T C02I C02V 123.3(8) . . ?
C020 C02K C03S 122.1(9) . . ?
F2 C02M C03S 117.6(12) . . ?
C03F C02M F2 120.2(10) . . ?
C03F C02M C03S 122.2(10) . . ?
C029 C02N C04X 120.3(10) . . ?
C11 C02O P4 121.8(10) . . ?
C5BA C02O P4 111.8(11) . . ?
C5BA C02O C11 121.3(14) . . ?
C23 C02O P4 124.2(11) . . ?
C23 C02O C39 113.2(15) . . ?
C39 C02O P4 122.2(12) . . ?
C02T C02P C025 119.3(9) . . ?
C028 C02Q S8 120.7(7) . . ?
C033 C02Q S8 121.1(8) . . ?
C033 C02Q C028 118.2(9) . . ?
C03C C02R P3 118.7(7) . . ?
C03C C02R C04S 117.5(10) . . ?
C04S C02R P3 123.7(9) . . ?
C03I C02S S16 122.0(7) . . ?
C04D C02S S16 120.4(9) . . ?
C04D C02S C03I 117.5(10) . . ?
C02I C02T C02P 120.4(9) . . ?
C03D C02U S21 122.0(7) . . ?
C03D C02U C036 118.1(8) . . ?
C036 C02U S21 119.8(7) . . ?
C02I C02V C02D 116.3(9) . . ?
C037 C02W C029 119.7(9) . . ?
C04G C02X S10 120.8(8) . . ?
C04G C02X C05J 120.0(11) . . ?
C05J C02X S10 119.3(9) . . ?
C05Z C02Y C02Z 122.6(10) . . ?
C02Y C02Z S20 122.5(8) . . ?
C06F C02Z S20 118.8(9) . . ?
C06F C02Z C02Y 118.3(11) . . ?
C04Y C03A S14 121.5(9) . . ?
C04Y C03A C057 116.8(13) . . ?
C057 C03A S14 121.7(12) . . ?
C29 C3AA C02G 113(2) . . ?
C038 C03B C04T 118.2(12) . . ?
C02R C03C C04A 121.6(10) . . ?
C02U C03D C047 121.3(10) . . ?
F6 C03E C037 117.6(11) . . ?
C04X C03E F6 120.6(10) . . ?
C04X C03E C037 121.7(10) . . ?
C03U C03F C02M 119.0(9) . . ?
C024 C03G P1 113.1(6) . . ?
C045 C03H C027 119.3(10) . . ?
C05G C03I C02S 120.8(9) . . ?
C030 C03J C045 118.4(10) . . ?
C04O C03K S4 121(2) . . ?
C62 C03K S4 122(2) . . ?
C62 C03K C04O 117(2) . . ?
C03Z C03L C023 117.3(10) . . ?
C038 C03M C044 120.7(10) . . ?
C028 C03N C04E 119.8(10) . . ?
C04L C03O C02E 118.9(10) . . ?
C03Y C03P F5 118.0(10) . . ?
C047 C03P F5 119.5(10) . . ?
C047 C03P C03Y 122.5(9) . . ?
C04K C03Q C02B 118.5(9) . . ?
C042 C03R C026 121.5(10) . . ?
C02K C03S C02M 117.5(11) . . ?
C02A C03T C04K 118.0(9) . . ?
C03F C03U C020 121.0(11) . . ?
C02C C03V C03W 121.2(9) . . ?
C04V C03W C03V 118.7(11) . . ?
C039 C03X C05K 120.6(13) . . ?
C03P C03Y C036 119.3(10) . . ?
F10 C03Z C03L 118.9(11) . . ?
F10 C03Z C042 118.4(10) . . ?
C03L C03Z C042 122.7(10) . . ?
C053 C04A C03C 119.9(13) . . ?
C04C C04B P1 119.2(9) . . ?
C04Q C04B P1 124.2(9) . . ?
C04Q C04B C04C 116.6(11) . . ?
C051 C04C C04B 121.8(11) . . ?
C04F C04D C02S 120.0(12) . . ?
C03N C04E F4 119.8(11) . . ?
C04Z C04E F4 119.3(10) . . ?
C04Z C04E C03N 120.9(11) . . ?
C04U C04F C04D 120.3(11) . . ?
C02X C04G C052 121.0(11) . . ?
C05E C04H P3 112.3(7) . . ?
C058 C04I C02C 122.4(10) . . ?
F11 C04J C7AA 119.5(18) . . ?
F11 C04J C8AA 115.0(19) . . ?
C7AA C04J C8AA 125.5(17) . . ?
F3 C04K C03T 118.2(9) . . ?
C03Q C04K F3 119.9(9) . . ?
C03Q C04K C03T 121.9(9) . . ?
C03O C04L F9 119.4(11) . . ?
C03O C04L C05B 123.1(12) . . ?
C05B C04L F9 117.4(11) . . ?
C05E C04M P5 114.5(8) . . ?
C05B C04N C022 120.4(11) . . ?
C58 C04O C03K 118(3) . . ?
C02H C04P C06N 118.9(11) . . ?
C05M C04Q C04B 120.3(12) . . ?
C035 C04R C06D 121.1(10) . . ?
C02R C04S C05P 120.8(12) . . ?
C05D C04T C03B 120.0(12) . . ?
C04F C04U F7 117.8(11) . . ?
C05G C04U F7 120.6(13) . . ?
C05G C04U C04F 121.6(11) . . ?
F8 C04V C058 118.4(10) . . ?
C03W C04V F8 119.4(11) . . ?
C03W C04V C058 122.2(12) . . ?
C06L C04W P1 117.8(9) . . ?
C06L C04W C082 118.6(13) . . ?
C082 C04W P1 123.3(10) . . ?
C03E C04X C02N 119.9(10) . . ?
C03A C04Y C061 121.7(11) . . ?
C04E C04Z C033 119.5(10) . . ?
C27 C5 C35 125(2) . . ?
F20 C5AA C33 120(2) . . ?
F20 C5AA C067 116(3) . . ?
C33 C5AA C067 124(3) . . ?
C04L C05B C04N 118.3(12) . . ?
C05L C05C C065 121(2) . . ?
C04T C05D F18 118.7(13) . . ?
C04T C05D C044 123.5(11) . . ?
C044 C05D F18 117.7(14) . . ?
C04M C05E C04H 113.2(10) . . ?
C05R C05F C040 117.8(13) . . ?
C04U C05G C03I 119.8(11) . . ?
C064 C05H C041 120.2(12) . . ?
C032 C05I C067 105.5(18) . . ?
C032 C05I C95 129.8(15) . . ?
C02X C05J C05N 120.1(13) . . ?
C05R C05K C03X 116.2(16) . . ?
C05C C05L P7 125.1(19) . . ?
C54 C05L P7 116.4(14) . . ?
C54 C05L C05C 118(2) . . ?
C05Q C05M C04Q 121.4(13) . . ?
C055 C05N C05J 118.0(12) . . ?
C04S C05P C053 120.3(12) . . ?
C05M C05Q C051 119.0(13) . . ?
C05F C05R F14 120.3(14) . . ?
C05F C05R C05K 126.0(14) . . ?
C05K C05R F14 113.7(16) . . ?
C06O C05T P7 118.6(11) . . ?
C06X C05T P7 122.6(12) . . ?
C06X C05T C06O 118.8(16) . . ?
C05Y C05U C057 119.9(13) . . ?
C06B C05V C060 121.7(14) . . ?
C054 C05X C068 119.4(13) . . ?
C05U C05Y F12 119.3(13) . . ?
C05U C05Y C061 122.1(16) . . ?
C061 C05Y F12 118.6(16) . . ?
C076 C05Z C02Y 118.1(13) . . ?
C06Y C06A C032 123.8(16) . . ?
C48 C6AA C5BA 120(2) . . ?
C05V C06B C06K 117.8(14) . . ?
C068 C06D C04R 119.4(13) . . ?
C07K C06F C02Z 120.2(13) . . ?
C06B C06K C050 122.0(13) . . ?
C04W C06L C06U 121.2(13) . . ?
C06Z C06N C04P 119.3(12) . . ?
C07O C06O C05T 120.7(16) . . ?
C084 C06Q C78 114(3) . . ?
C06X C06R C07B 119(2) . . ?
C07R C06S C73 113(3) . . ?
C02G C06T C06W 124.9(15) . . ?
C07F C06U C06L 119.2(14) . . ?
C059 C06W C06T 119(2) . . ?
C05T C06X C06R 121(2) . . ?
C077 C06Y C06A 121.1(17) . . ?
C063 C06Z C06N 119.9(14) . . ?
C04J C7AA C70 112.2(18) . . ?
C07O C07B C06R 121(2) . . ?
C07G C07E C02G 120.3(15) . . ?
C06U C07F C0AA 119.7(15) . . ?
C07E C07G C059 118(2) . . ?
C06F C07K C076 119.7(15) . . ?
C065 C07M C30 123(2) . . ?
C07B C07O C06O 119.6(19) . . ?
C06S C07R F19 124(3) . . ?
C06S C07R C084 124(3) . . ?
C084 C07R F19 111(2) . . ?
C04J C8AA C9AA 116.7(15) . . ?
C01X C9AA C8AA 123.6(13) . . ?
C43 C11 C02O 115.8(18) . . ?
C02O C5BA C6AA 118.4(18) . . ?
C02K C020 S6 121.6(6) . . ?
C02K C020 C03U 118.2(9) . . ?
C03U C020 S6 120.1(8) . . ?
C02E C022 S19 120.4(7) . . ?
C02E C022 C04N 117.6(9) . . ?
C04N C022 S19 121.9(8) . . ?
C02O C23 C27 126.4(19) . . ?
C03L C023 C026 121.6(9) . . ?
C03G C024 C031 112.5(7) . . ?
C02D C025 S1 119.2(6) . . ?
C02D C025 C02P 118.6(7) . . ?
C02P C025 S1 122.1(7) . . ?
C03R C026 S3 120.5(7) . . ?
C03R C026 C023 118.6(8) . . ?
C023 C026 S3 120.7(6) . . ?
C02F C027 P4 118.7(6) . . ?
C02F C027 C03H 119.3(8) . . ?
C03H C027 P4 122.0(8) . . ?
C5 C27 C23 116(2) . . ?
C03N C028 C02Q 121.3(9) . . ?
C3AA C29 C89 123(3) . . ?
C02N C029 S5 120.5(7) . . ?
C02N C029 C02W 119.5(9) . . ?
C02W C029 S5 120.1(7) . . ?
C54 C30 C07M 117(2) . . ?
C03J C030 C02F 121.0(11) . . ?
C024 C031 P4 115.9(6) . . ?
C05I C032 S9 121.6(8) . . ?
C05I C032 C06A 110.3(12) . . ?
C05I C032 C42 129.2(13) . . ?
C06A C032 S9 127.2(10) . . ?
C42 C032 S9 106.8(11) . . ?
C02Q C033 C04Z 120.3(11) . . ?
C5AA C33 C42 113(2) . . ?
C02H C034 P5 118.2(7) . . ?
C063 C034 P5 123.7(8) . . ?
C063 C034 C02H 118.0(10) . . ?
C04R C035 P5 117.8(8) . . ?
C04R C035 C054 117.6(11) . . ?
C054 C035 P5 124.6(9) . . ?
C5 C35 C39 114(2) . . ?
C03Y C036 C02U 120.6(9) . . ?
C62 C36 C74 120(2) . . ?
C03E C037 C02W 118.9(10) . . ?
C03B C038 S18 122.4(8) . . ?
C03M C038 S18 117.7(7) . . ?
C03M C038 C03B 119.9(9) . . ?
C03X C039 S22 121.7(8) . . ?
C03X C039 C040 119.4(11) . . ?
C040 C039 S22 118.7(11) . . ?
C02O C39 C35 124.9(19) . . ?
C80 C40 C075 120(2) . . ?
C05F C040 C039 120.0(15) . . ?
C046 C041 C05H 120.1(11) . . ?
C03R C042 C03Z 118.3(10) . . ?
C33 C42 C032 120.0(19) . . ?
C050 C043 P2 123.4(10) . . ?
C050 C043 C060 116.9(12) . . ?
C060 C043 P2 119.7(10) . . ?
C11 C43 C48 120(2) . . ?
C05D C044 C03M 117.7(12) . . ?
C03H C045 C03J 121.1(9) . . ?
C041 C046 P2 120.0(8) . . ?
C041 C046 C062 118.3(11) . . ?
C062 C046 P2 121.7(9) . . ?
C03P C047 C03D 118.2(10) . . ?
C6AA C48 C43 120(2) . . ?
C056 C048 P2 117.4(7) . . ?
C056 C049 P6 106.4(9) . . ?
C056 C049 P7 117.0(9) . . ?
C043 C050 C06K 120.9(12) . . ?
C04C C051 C05Q 120.8(12) . . ?
C055 C052 C04G 117.3(13) . . ?
C04A C053 C05P 119.9(14) . . ?
C05X C054 C035 122.6(12) . . ?
C05L C54 C30 121.5(18) . . ?
C05N C055 F13 118.7(13) . . ?
C052 C055 F13 117.7(15) . . ?
C052 C055 C05N 123.5(12) . . ?
C049 C056 C048 110.3(9) . . ?
C05U C057 C03A 121.8(15) . . ?
C04I C058 C04V 118.0(10) . . ?
C04O C58 C74 126(3) . . ?
C06W C059 C07G 122(3) . . ?
C043 C060 C05V 120.6(13) . . ?
C05Y C061 C04Y 117.6(15) . . ?
C066 C062 C046 121.5(13) . . ?
C36 C62 C03K 122(2) . . ?
C06Z C063 C034 122.1(13) . . ?
C066 C064 C05H 119.1(13) . . ?
C07M C065 C05C 118(2) . . ?
C062 C066 C064 119.7(14) . . ?
C5AA C067 C05I 125(4) . . ?
C80 C67 P6 120(2) . . ?
C80 C67 C90 116(3) . . ?
C90 C67 P6 124.0(19) . . ?
C06D C068 C05X 119.9(14) . . ?
C63 C69 C66 120.0 . . ?
C4AA C63 C69 120.0 . . ?
C63 C4AA P6 124.0(12) . . ?
C63 C4AA C60 120.0 . . ?
C60 C4AA P6 116.0(11) . . ?
C4AA C60 C71 120.0 . . ?
C60 C71 C66 120.0 . . ?
C71 C66 C69 120.0 . . ?
C7AA C70 C01X 127.4(16) . . ?
C78 C73 C06S 126(3) . . ?
F17 C74 C36 121(2) . . ?
F17 C74 C58 121(3) . . ?
C58 C74 C36 118(2) . . ?
C93 C075 C40 117(3) . . ?
F16 C076 C07K 119.5(16) . . ?
C05Z C076 F16 119.8(15) . . ?
C05Z C076 C07K 120.7(16) . . ?
F15 C077 C95 116.7(19) . . ?
C06Y C077 F15 120.4(19) . . ?
C06Y C077 C95 122.9(19) . . ?
C06Q C78 S4 118(2) . . ?
C73 C78 S4 120(2) . . ?
C73 C78 C06Q 122(3) . . ?
C67 C80 C40 124(2) . . ?
C0AA C082 C04W 120.6(15) . . ?
C06Q C084 C07R 119(3) . . ?
C2AA C89 C29 117(3) . . ?
C67 C90 C93 121(3) . . ?
C075 C93 C90 123(3) . . ?
C077 C95 C05I 112(2) . . ?
O5 C12 N16 118(3) . . ?
O5 C12 N43 145(3) . . ?
N43 C12 N16 95.2(19) . . ?
C12 N16 C19 102(2) . . ?
C12 N16 C56 121(2) . . ?
C56 N16 C19 128(2) . . ?
C12 N43 C2BA 116(2) . . ?
C12 N43 C76 113(3) . . ?
C2BA N43 C76 126(3) . . ?
N16 C56 C2BA 99(2) . . ?
N43 C2BA C56 105(2) . . ?
C7 N1 C3BA 123.2(17) . . ?
C7 N1 C15 114.1(19) . . ?
C15 N1 C3BA 122.5(19) . . ?
C17 N4BA C4 132.3(19) . . ?
C7 N4BA C17 105.4(16) . . ?
C7 N4BA C4 117.8(18) . . ?
N1 C3BA C17 92.0(17) . . ?
N4BA C17 C3BA 118.7(19) . . ?
N4BA C7 N1 100.5(15) . . ?
O0AA C7 N1 134(2) . . ?
O0AA C7 N4BA 125.5(19) . . ?

loop_
_geom_bond_atom_site_label_1
_geom_bond_atom_site_label_2
_geom_bond_distance
_geom_bond_site_symmetry_2
_geom_bond_publ_flag
Ag0A Ag8 3.331(8) . ?
Ag0A Ag17 3.096(8) 3_666 ?
Ag0A Ag18 2.190(10) . ?
Ag0A Ag35 2.800(17) . ?
Ag0A S11 2.269(9) . ?
Ag0A S14 2.515(9) . ?
Ag1 Ag1B 3.193(5) . ?
Ag1 Ag16 2.845(3) . ?
Ag1 S14 2.814(5) . ?
Ag1 S18 2.869(4) . ?
Ag1 S21 2.711(4) . ?
Ag1 P2 2.590(4) . ?
Ag1A Ag16 3.1954(12) . ?
Ag1A Ag18 3.0499(12) . ?
Ag1A Ag20 3.1502(11) . ?
Ag1A Ag23 3.1893(11) . ?
Ag1A S8 2.751(2) 3_666 ?
Ag1A S13 2.660(2) . ?
Ag1A S14 2.545(2) . ?
Ag1A S18 2.625(2) . ?
Ag1B Ag6 3.058(4) 3_666 ?
Ag1B Ag22 3.077(4) . ?
Ag1B S8 2.729(4) 3_666 ?
Ag1B S13 2.138(4) . ?
Ag1B S18 2.115(4) . ?
Ag2A Ag3A 2.749(2) 3_666 ?
Ag2A Ag4A 2.751(2) . ?
Ag2A Ag7 2.9642(19) . ?
Ag2A Ag10 3.0846(18) 3_666 ?
Ag2A S11 2.353(3) . ?
Ag2A S15 2.706(5) . ?
Ag2A S17 2.402(2) 3_666 ?
Ag2B Ag12 3.0172(18) 3_666 ?
Ag2B Ag12 3.3541(18) . ?
Ag2B Ag15 3.3279(17) . ?
Ag2B Ag17 3.2292(19) 3_666 ?
Ag2B Ag18 2.7678(17) . ?
Ag2B S11 2.398(3) . ?
Ag2C Ag3C 2.822(10) 3_666 ?
Ag2C Ag3C 3.034(15) . ?
Ag2C Ag10 3.051(7) . ?
Ag2C Ag12 3.357(8) . ?
Ag2C Ag12 3.348(8) 3_666 ?
Ag2C S17 2.551(7) . ?
Ag3 Ag3B 3.108(4) 3_666 ?
Ag3 Ag14 3.1268(11) . ?
Ag3 Ag22 2.9963(10) . ?
Ag3 Ag25 3.2108(9) . ?
Ag3 S1 2.570(2) . ?
Ag3 S6 2.787(2) . ?
Ag3 S16 2.569(2) . ?
Ag3 S17 2.588(2) . ?
Ag3A Ag6 3.1029(13) 3_666 ?
Ag3A Ag13 3.0656(11) . ?
Ag3A Ag18 3.1784(16) . ?
Ag3A S13 2.524(2) . ?
Ag3A S15 2.597(4) 3_666 ?
Ag3A S15 2.332(4) . ?
Ag3A S17 2.665(3) . ?
Ag3B Ag6 2.979(4) . ?
Ag3B Ag10 3.214(5) 3_666 ?
Ag3B Ag13 2.894(4) 3_666 ?
Ag3B Ag14 3.232(5) 3_666 ?
Ag3B Ag22 2.884(4) 3_666 ?
Ag3B S13 2.279(5) 3_666 ?
Ag3B S17 1.787(5) 3_666 ?
Ag3C Ag12 3.153(9) 3_666 ?
Ag3C Ag12 3.307(8) . ?
Ag3C Ag17 3.210(9) 3_666 ?
Ag3C S13 2.786(8) . ?
Ag4 Ag22 3.2231(13) . ?
Ag4 S12 2.596(2) . ?
Ag4 S16 2.705(2) . ?
Ag4 S18 2.562(2) . ?
Ag4 P1 2.454(2) . ?
Ag4A Ag7 2.8784(12) . ?
Ag4A Ag9 3.3320(13) . ?
Ag4A Ag10 3.3324(11) 3_666 ?
Ag4A Ag11 3.1094(10) . ?
Ag4A S3 2.407(2) . ?
Ag4A S17 2.373(3) 3_666 ?
Ag4B Ag5A 2.842(14) 3_666 ?
Ag4B Ag9 2.787(6) . ?
Ag4B Ag35 3.13(2) . ?
Ag4B S3 2.351(6) . ?
Ag4B S11 2.229(7) . ?
Ag5 Ag19 3.1823(14) . ?
Ag5 S3 2.671(2) . ?
Ag5 S9 2.605(2) . ?
Ag5 S22 2.662(2) . ?
Ag5 P3 2.434(3) . ?
Ag5A Ag14 3.362(11) . ?
Ag5A S2 2.382(11) . ?
Ag5A S4 2.237(11) 3_666 ?
Ag6 S7 2.512(2) . ?
Ag6 S8 2.564(2) . ?
Ag6 S12 2.707(2) 3_666 ?
Ag6 S13 2.669(2) 3_666 ?
Ag7 Ag14 2.9181(10) 3_666 ?
Ag7 S2 2.777(2) 3_666 ?
Ag7 S4 2.504(2) . ?
Ag7 S7 2.610(3) . ?
Ag7 S17 2.674(2) 3_666 ?
Ag8 Ag35 3.106(16) . ?
Ag8 S10 2.588(3) . ?
Ag8 S14 2.695(3) . ?
Ag8 S22 2.594(2) . ?
Ag8 P6 2.489(11) . ?
Ag8 P7 2.464(6) . ?
Ag9 Ag17 3.0806(11) 3_666 ?
Ag9 S9 2.434(2) . ?
Ag9 S20 2.421(2) . ?
Ag10 Ag13 3.3583(11) . ?
Ag10 S5 2.513(2) . ?
Ag10 S6 2.537(2) . ?
Ag10 S17 2.643(2) . ?
Ag10 S20 2.865(3) 3_666 ?
Ag11 S1 2.618(2) 3_666 ?
Ag11 S3 2.702(2) . ?
Ag11 S20 2.543(2) . ?
Ag11 P5 2.435(2) . ?
Ag12 S5 2.640(2) 3_666 ?
Ag12 S7 2.589(2) 3_666 ?
Ag12 S15 2.602(4) . ?
Ag12 S15 2.619(5) 3_666 ?
Ag12 S19 2.641(2) 3_666 ?
Ag13 Ag16 3.1139(11) . ?
Ag13 Ag22 2.9703(13) . ?
Ag13 S6 2.495(2) . ?
Ag13 S13 2.638(3) . ?
Ag13 S19 2.498(3) . ?
Ag14 S2 2.437(2) . ?
Ag14 S12 2.407(2) . ?
Ag15 Ag18 3.0369(13) . ?
Ag15 Ag19 3.2582(14) . ?
Ag15 Ag35 2.645(16) . ?
Ag15 S4 2.496(2) . ?
Ag15 S10 2.827(2) . ?
Ag15 S11 2.881(3) . ?
Ag15 S19 2.475(2) . ?
Ag16 Ag18 3.0036(11) . ?
Ag16 S10 2.420(3) . ?
Ag16 S21 2.388(3) . ?
Ag17 Ag18 2.9615(11) 3_666 ?
Ag17 Ag23 2.9745(12) 3_666 ?
Ag17 S5 2.481(2) . ?
Ag17 S8 2.456(2) . ?
Ag17 S11 2.648(3) 3_666 ?
Ag18 Ag23 2.9545(15) . ?
Ag18 S11 2.383(3) . ?
Ag18 S13 2.340(3) . ?
Ag19 Ag23 3.2417(14) . ?
Ag19 S4 2.577(2) . ?
Ag19 S11 2.566(2) . ?
Ag19 S22 2.423(2) . ?
Ag20 S18 2.391(3) . ?
Ag20 S21 2.570(2) . ?
Ag20 P2 2.379(2) . ?
Ag22 S13 2.465(2) . ?
Ag22 S16 2.411(2) . ?
Ag22 S21 2.763(2) . ?
Ag23 S9 2.561(3) . ?
Ag23 S11 2.632(2) . ?
Ag23 S14 2.448(2) . ?
Ag25 S1 2.491(2) . ?
Ag25 S2 2.5676(19) . ?
Ag25 P4 2.411(2) . ?
Ag35 S4 2.528(15) . ?
Ag35 S10 2.49(2) . ?
Ag35 S11 2.670(14) . ?
Ag35 S22 2.682(15) . ?
S1 C025 1.770(8) . ?
S2 C01X 1.766(7) . ?
S3 C026 1.789(9) . ?
S4 C03K 1.63(3) . ?
S4 C78 1.94(3) . ?
S5 C029 1.775(10) . ?
S6 C020 1.780(9) . ?
S7 C01W 1.769(9) . ?
S8 C02Q 1.785(10) . ?
S9 C032 1.794(11) . ?
S10 C02X 1.797(10) . ?
S12 C02C 1.779(11) . ?
S14 C03A 1.764(14) . ?
S16 C02S 1.767(10) . ?
S18 C038 1.792(9) . ?
S19 C022 1.765(10) . ?
S20 C02Z 1.768(11) . ?
S21 C02U 1.759(8) . ?
S22 C039 1.771(11) . ?
P1 C03G 1.819(9) . ?
P1 C04B 1.808(12) . ?
P1 C04W 1.827(12) . ?
P2 C043 1.842(11) . ?
P2 C046 1.827(11) . ?
P2 C048 1.812(11) . ?
P3 C02G 1.841(10) . ?
P3 C02R 1.808(11) . ?
P3 C04H 1.854(10) . ?
P4 C02O 1.838(10) . ?
P4 C027 1.835(9) . ?
P4 C031 1.810(9) . ?
P5 C04M 1.816(9) . ?
P5 C034 1.817(10) . ?
P5 C035 1.831(11) . ?
P6 C049 2.050(16) . ?
P6 C67 1.77(3) . ?
P6 C4AA 1.858(18) . ?
P7 C05L 1.83(3) . ?
P7 C05T 1.826(17) . ?
P7 C049 1.736(11) . ?
F1 C02I 1.366(10) . ?
F2 C02M 1.369(12) . ?
F3 C04K 1.368(11) . ?
F4 C04E 1.386(13) . ?
F5 C03P 1.361(11) . ?
F6 C03E 1.370(12) . ?
F7 C04U 1.360(13) . ?
F8 C04V 1.380(14) . ?
F9 C04L 1.378(14) . ?
F10 C03Z 1.353(12) . ?
F11 C04J 1.36(4) . ?
F12 C05Y 1.372(18) . ?
F13 C055 1.385(14) . ?
F14 C05R 1.419(16) . ?
F15 C077 1.39(2) . ?
F16 C076 1.383(19) . ?
F17 C74 1.32(3) . ?
F18 C05D 1.366(13) . ?
F19 C07R 1.44(3) . ?
F20 C5AA 1.32(3) . ?
F21 C65 1.34(4) . ?
C0AA C07F 1.389(10) . ?
C0AA C082 1.391(9) . ?
C1AA C2AA 1.36(4) . ?
C1AA C02G 1.22(2) . ?
C01W C02A 1.383(13) . ?
C01W C02B 1.384(12) . ?
C01X C1BA 1.3900 . ?
C01X C0BA 1.3900 . ?
C01X C9AA 1.377(9) . ?
C01X C70 1.398(9) . ?
C1BA C24 1.3900 . ?
C24 C65 1.3900 . ?
C65 C64 1.3900 . ?
C64 C0BA 1.3900 . ?
C02A C03T 1.371(13) . ?
C2AA C89 1.388(10) . ?
C02B C03Q 1.399(13) . ?
C02C C03V 1.362(14) . ?
C02C C04I 1.401(13) . ?
C02D C02V 1.402(12) . ?
C02D C025 1.395(12) . ?
C02E C03O 1.404(14) . ?
C02E C022 1.381(12) . ?
C02F C027 1.370(14) . ?
C02F C030 1.383(13) . ?
C02G C3AA 1.54(2) . ?
C02G C06T 1.325(19) . ?
C02G C07E 1.50(2) . ?
C02H C04P 1.374(14) . ?
C02H C034 1.413(13) . ?
C02I C02T 1.345(15) . ?
C02I C02V 1.383(14) . ?
C02K C03S 1.376(14) . ?
C02K C020 1.374(13) . ?
C02M C03F 1.366(17) . ?
C02M C03S 1.397(15) . ?
C02N C04X 1.387(15) . ?
C02N C029 1.375(12) . ?
C02O C11 1.39(2) . ?
C02O C5BA 1.34(2) . ?
C02O C23 1.29(2) . ?
C02O C39 1.413(10) . ?
C02P C02T 1.390(13) . ?
C02P C025 1.397(12) . ?
C02Q C028 1.399(13) . ?
C02Q C033 1.356(13) . ?
C02R C03C 1.379(13) . ?
C02R C04S 1.383(14) . ?
C02S C03I 1.412(14) . ?
C02S C04D 1.408(13) . ?
C02U C03D 1.380(13) . ?
C02U C036 1.386(13) . ?
C02W C029 1.399(13) . ?
C02W C037 1.389(15) . ?
C02X C04G 1.347(16) . ?
C02X C05J 1.374(15) . ?
C02Y C02Z 1.387(14) . ?
C02Y C05Z 1.377(16) . ?
C02Z C06F 1.363(15) . ?
C03A C04Y 1.392(19) . ?
C03A C057 1.401(15) . ?
C3AA C29 1.37(3) . ?
C03B C04T 1.404(17) . ?
C03B C038 1.381(13) . ?
C03C C04A 1.407(15) . ?
C03D C047 1.399(14) . ?
C03E C04X 1.342(16) . ?
C03E C037 1.386(16) . ?
C03F C03U 1.363(15) . ?
C03G C024 1.541(13) . ?
C03H C027 1.396(12) . ?
C03H C045 1.365(14) . ?
C03I C05G 1.385(14) . ?
C03J C030 1.349(15) . ?
C03J C045 1.416(17) . ?
C03K C04O 1.47(5) . ?
C03K C62 1.44(3) . ?
C03L C03Z 1.375(15) . ?
C03L C023 1.380(14) . ?
C03M C038 1.376(14) . ?
C03M C044 1.387(14) . ?
C03N C04E 1.367(15) . ?
C03N C028 1.346(14) . ?
C03O C04L 1.321(15) . ?
C03P C03Y 1.354(16) . ?
C03P C047 1.351(16) . ?
C03Q C04K 1.365(15) . ?
C03R C026 1.379(12) . ?
C03R C042 1.361(15) . ?
C03T C04K 1.398(15) . ?
C03U C020 1.409(12) . ?
C03V C03W 1.404(16) . ?
C03W C04V 1.337(15) . ?
C03X C05K 1.423(18) . ?
C03X C039 1.365(18) . ?
C03Y C036 1.385(13) . ?
C03Z C042 1.391(17) . ?
C04A C053 1.335(19) . ?
C04B C04C 1.413(14) . ?
C04B C04Q 1.403(16) . ?
C04C C051 1.356(18) . ?
C04D C04F 1.394(18) . ?
C04E C04Z 1.345(17) . ?
C04F C04U 1.358(19) . ?
C04G C052 1.409(17) . ?
C04H C05E 1.529(13) . ?
C04I C058 1.347(17) . ?
C04J C7AA 1.381(10) . ?
C04J C8AA 1.383(10) . ?
C04L C05B 1.378(19) . ?
C04M C05E 1.514(16) . ?
C04N C05B 1.399(18) . ?
C04N C022 1.404(14) . ?
C04O C58 1.36(6) . ?
C04P C06N 1.415(17) . ?
C04Q C05M 1.388(19) . ?
C04R C06D 1.409(18) . ?
C04R C035 1.378(14) . ?
C04S C05P 1.39(2) . ?
C04T C05D 1.32(2) . ?
C04U C05G 1.357(16) . ?
C04V C058 1.390(17) . ?
C04W C06L 1.353(17) . ?
C04W C082 1.391(9) . ?
C04Y C061 1.41(2) . ?
C04Z C033 1.405(17) . ?
C5 C27 1.31(4) . ?
C5 C35 1.36(3) . ?
C5AA C33 1.387(10) . ?
C5AA C067 1.388(10) . ?
C05C C05L 1.39(2) . ?
C05C C065 1.40(4) . ?
C05D C044 1.353(18) . ?
C05F C05R 1.32(2) . ?
C05F C040 1.402(19) . ?
C05H C041 1.381(16) . ?
C05H C064 1.377(19) . ?
C05I C032 1.371(16) . ?
C05I C067 1.43(5) . ?
C05I C95 1.42(3) . ?
C05J C05N 1.379(19) . ?
C05K C05R 1.36(2) . ?
C05L C54 1.37(3) . ?
C05M C05Q 1.365(18) . ?
C05N C055 1.37(2) . ?
C05P C053 1.39(2) . ?
C05Q C051 1.38(2) . ?
C05T C06O 1.390(9) . ?
C05T C06X 1.380(10) . ?
C05U C05Y 1.36(2) . ?
C05U C057 1.36(2) . ?
C05V C06B 1.314(19) . ?
C05V C060 1.39(2) . ?
C05X C054 1.36(2) . ?
C05X C068 1.40(2) . ?
C05Y C061 1.371(19) . ?
C05Z C076 1.33(2) . ?
C06A C06Y 1.38(2) . ?
C06A C032 1.393(19) . ?
C6AA C5BA 1.37(3) . ?
C6AA C48 1.33(4) . ?
C06B C06K 1.365(19) . ?
C06D C068 1.383(19) . ?
C06F C07K 1.36(2) . ?
C06K C050 1.378(17) . ?
C06L C06U 1.385(9) . ?
C06N C06Z 1.41(2) . ?
C06O C07O 1.387(10) . ?
C06Q C78 1.36(4) . ?
C06Q C084 1.35(4) . ?
C06R C06X 1.387(10) . ?
C06R C07B 1.389(10) . ?
C06S C07R 1.29(4) . ?
C06S C73 1.32(5) . ?
C06T C06W 1.39(2) . ?
C06U C07F 1.380(9) . ?
C06W C059 1.33(5) . ?
C06Y C077 1.30(3) . ?
C06Z C063 1.364(19) . ?
C7AA C70 1.392(10) . ?
C07B C07O 1.381(10) . ?
C07E C07G 1.39(2) . ?
C07G C059 1.41(6) . ?
C07K C076 1.42(2) . ?
C07M C30 1.40(3) . ?
C07M C065 1.33(3) . ?
C07R C084 1.39(4) . ?
C8AA C9AA 1.383(10) . ?
C11 C43 1.37(3) . ?
C23 C27 1.47(3) . ?
C023 C026 1.396(13) . ?
C024 C031 1.545(12) . ?
C29 C89 1.390(10) . ?
C30 C54 1.39(3) . ?
C032 C42 1.411(10) . ?
C33 C42 1.390(10) . ?
C034 C063 1.378(15) . ?
C035 C054 1.403(15) . ?
C35 C39 1.45(3) . ?
C36 C62 1.39(3) . ?
C36 C74 1.41(3) . ?
C039 C040 1.403(15) . ?
C40 C075 1.389(10) . ?
C40 C80 1.386(10) . ?
C041 C046 1.365(14) . ?
C043 C050 1.345(15) . ?
C043 C060 1.389(18) . ?
C43 C48 1.39(4) . ?
C046 C062 1.396(16) . ?
C048 C056 1.580(14) . ?
C049 C056 1.535(14) . ?
C052 C055 1.333(19) . ?
C58 C74 1.38(4) . ?
C062 C066 1.347(18) . ?
C064 C066 1.38(2) . ?
C67 C80 1.386(10) . ?
C67 C90 1.386(10) . ?
C69 C63 1.3900 . ?
C69 C66 1.3900 . ?
C63 C4AA 1.3900 . ?
C4AA C60 1.3900 . ?
C60 C71 1.3900 . ?
C71 C66 1.3900 . ?
C73 C78 1.28(5) . ?
C075 C93 1.381(10) . ?
C077 C95 1.40(3) . ?
C90 C93 1.388(10) . ?
O5 C12 1.204(10) . ?
C12 N16 1.442(10) . ?
C12 N43 1.438(10) . ?
N16 C19 1.525(17) . ?
N16 C56 1.447(10) . ?
N43 C2BA 1.460(10) . ?
N43 C76 1.480(18) . ?
C56 C2BA 1.466(10) . ?
N1 C3BA 1.445(10) . ?
N1 C7 1.437(10) . ?
N1 C15 1.444(10) . ?
N4BA C17 1.453(10) . ?
N4BA C7 1.435(10) . ?
N4BA C4 1.454(10) . ?
C3BA C17 1.453(10) . ?
C7 O0AA 1.216(15) . ?

loop_
_smtbx_masks_void_nr
_smtbx_masks_void_average_x
_smtbx_masks_void_average_y
_smtbx_masks_void_average_z
_smtbx_masks_void_volume
_smtbx_masks_void_count_electrons
_smtbx_masks_void_content
1 0.000 -0.253 0.500 2370.7 725.9 ?
2 0.500 -0.707 1.000 2370.7 725.9 ?
